data_1571589
loop_
_publ_author_name
'Tang, Shisi'
'Wang, Endong'
'Wu, Yanzhen'
'Song, Tongxin'
'Zhou, Meng'
'Cai, Xiao'
'Gao, Yi'
'Ding, Weiping'
'Zhu, Yan'

_publ_section_title
;
 Diachronic evolvement from tetra-icosahedral to quasi-hexagonal
 close-packed bimetal clusters.
;
_journal_issue 22
_journal_name_full 'Chemical science'
_journal_page_first 8372
_journal_page_last 8379
_journal_paper_doi 10.1039/d4sc00942h
_journal_volume 15
_journal_year 2024
_chemical_formula_sum 'C320 H290 Ag19 Au47'
_chemical_formula_weight 15442.46
_space_group_crystal_system triclinic
_space_group_IT_number 2
_space_group_name_Hall '-P 1'
_space_group_name_H-M_alt 'P -1'
_atom_sites_solution_hydrogens geom
_atom_sites_solution_primary direct
_audit_creation_method
;
FinalCif V69 by Daniel Kratzert, Freiburg 2019,
https://github.com/dkratzert/FinalCif
;
_audit_update_record
;
2022-11-18 deposited with the CCDC.	2024-04-30 downloaded from the CCDC.
;
_cell_angle_alpha 91.0290(10)
_cell_angle_beta 94.2840(10)
_cell_angle_gamma 92.4620(10)
_cell_formula_units_Z 2
_cell_length_a 23.0809(5)
_cell_length_b 25.7505(6)
_cell_length_c 28.4251(7)
_cell_measurement_reflns_used 9019
_cell_measurement_temperature 296(2)
_cell_measurement_theta_max 25.0305
_cell_measurement_theta_min 2.323
_cell_volume 16827.8(7)
_computing_cell_refinement 'SAINT V8.40B'
_computing_data_collection 'Bruker BIS V6.2.1/2016-03-01'
_computing_data_reduction 'SAINT V8.40B'
_computing_structure_refinement 'SHELXL-2018/3 (Sheldrick, 2018)'
_computing_structure_solution 'SHELXT 2018/2 (Sheldrick, 2018)'
_diffrn_ambient_environment N~2~
_diffrn_ambient_temperature 296(2)
_diffrn_detector CPAD
_diffrn_detector_area_resol_mean 7.41
_diffrn_detector_type 'Bruker PHOTON II'
_diffrn_measured_fraction_theta_full 0.996
_diffrn_measured_fraction_theta_max 0.993
_diffrn_measurement_device 'three-circle diffractometer'
_diffrn_measurement_device_type 'Bruker D8 VENTURE TXS PHOTON II'
_diffrn_measurement_method '\w and \f scans'
_diffrn_measurement_specimen_support 'MiTeGen micromount'
_diffrn_radiation_monochromator 'mirror optics'
_diffrn_radiation_probe x-ray
_diffrn_radiation_type MoK\a
_diffrn_radiation_wavelength 0.71073
_diffrn_reflns_av_R_equivalents 0.0592
_diffrn_reflns_av_unetI/netI 0.1015
_diffrn_reflns_Laue_measured_fraction_full 0.996
_diffrn_reflns_Laue_measured_fraction_max 0.993
_diffrn_reflns_limit_h_max 27
_diffrn_reflns_limit_h_min -27
_diffrn_reflns_limit_k_max 31
_diffrn_reflns_limit_k_min -31
_diffrn_reflns_limit_l_max 34
_diffrn_reflns_limit_l_min -29
_diffrn_reflns_number 135857
_diffrn_reflns_point_group_measured_fraction_full 0.996
_diffrn_reflns_point_group_measured_fraction_max 0.993
_diffrn_reflns_theta_full 25.242
_diffrn_reflns_theta_max 25.520
_diffrn_reflns_theta_min 1.946
_diffrn_source 'microfocus sealed X-ray tube'
_diffrn_source_current 40.0
_diffrn_source_type 'Incoatec I\ms'
_diffrn_source_voltage 50.0
_exptl_absorpt_coefficient_mu 21.510
_exptl_absorpt_correction_T_max 0.2592
_exptl_absorpt_correction_T_min 0.0958
_exptl_absorpt_correction_type multi-scan
_exptl_absorpt_process_details
;
SADABS-2016/2 - Bruker AXS area detector scaling and absorption correction:
Krause, L., Herbst-Irmer, R., Sheldrick G.M. & Stalke D., J. Appl. Cryst. 48
(2015) 3-10
;
_exptl_crystal_density_diffrn 3.048
_exptl_crystal_description block
_exptl_crystal_F_000 13632
_exptl_crystal_size_max 0.200
_exptl_crystal_size_mid 0.200
_exptl_crystal_size_min 0.100
_refine_diff_density_max 3.149
_refine_diff_density_min -5.297
_refine_diff_density_rms 0.338
_refine_ls_extinction_method none
_refine_ls_goodness_of_fit_ref 1.071
_refine_ls_hydrogen_treatment constr
_refine_ls_matrix_type fullcycle
_refine_ls_number_parameters 3571
_refine_ls_number_reflns 62319
_refine_ls_number_restraints 22435
_refine_ls_restrained_S_all 1.004
_refine_ls_R_factor_all 0.1234
_refine_ls_R_factor_gt 0.0669
_refine_ls_shift/su_max 0.003
_refine_ls_shift/su_mean 0.000
_refine_ls_structure_factor_coef Fsqd
_refine_ls_weighting_details 'w=1/[\s^2^(Fo^2^)+(0.1122P)^2^] where P=(Fo^2^+2Fc^2^)/3'
_refine_ls_weighting_scheme calc
_refine_ls_wR_factor_gt 0.1927
_refine_ls_wR_factor_ref 0.2251
_reflns_Friedel_coverage 0.000
_reflns_number_gt 35026
_reflns_number_total 62319
_reflns_threshold_expression 'I > 2\s(I)'
_cod_data_source_file d4sc00942h2.cif
_cod_data_source_block 20210717_AUG4_0m_a_sq
_cod_depositor_comments 'Adding full bibliography for 1571589--1571590.cif.'
_cod_database_code 1571589
_shelx_shelxl_version_number 2018/3
_shelx_space_group_comment
;
The symmetry employed for this shelxl refinement is uniquely defined
by the following loop, which should always be used as a source of
symmetry information in preference to the above space-group names.
They are only intended as comments.
;
_shelx_estimated_absorpt_t_min 0.099
_shelx_estimated_absorpt_t_max 0.222
_olex2_diffrn_ambient_temperature_device 'Oxford Cryostream 800'

loop_
_space_group_symop_operation_xyz
'x, y, z'
'-x, -y, -z'

loop_
_atom_site_label
_atom_site_type_symbol
_atom_site_fract_x
_atom_site_fract_y
_atom_site_fract_z
_atom_site_U_iso_or_equiv
_atom_site_adp_type
_atom_site_occupancy
_atom_site_site_symmetry_order
_atom_site_calc_flag
_atom_site_refinement_flags_posn
_atom_site_refinement_flags_adp
_atom_site_refinement_flags_occupancy
_atom_site_disorder_assembly
_atom_site_disorder_group
Ag1 Ag 0.604583 0.749911 0.380097 0.0611(5) Uani 1 1 d . U . . .
Ag3 Ag 0.917000 0.624395 0.309568 0.0563(5) Uani 1 1 d . U . . .
Ag5 Ag 0.661792 0.769024 0.082682 0.0714(6) Uani 1 1 d . U . . .
Ag6 Ag 0.885856 0.807250 0.405210 0.0735(6) Uani 1 1 d . U . . .
Ag7 Ag 0.808860 0.946176 0.257270 0.0781(7) Uani 1 1 d . U . . .
Ag8 Ag 0.569485 0.807151 0.144292 0.0782(7) Uani 1 1 d . U . . .
Ag9 Ag 0.747874 0.879902 0.108029 0.0729(6) Uani 1 1 d . U . . .
Ag10 Ag 0.876620 0.854293 0.115393 0.0747(6) Uani 1 1 d . U . . .
Ag11 Ag 0.758853 0.690676 0.064133 0.0715(6) Uani 1 1 d . U . . .
Ag12 Ag 0.720771 0.601408 0.133495 0.0624(5) Uani 1 1 d . U . . .
Ag13 Ag 0.686335 0.538243 0.226584 0.0533(5) Uani 1 1 d . U . . .
Ag14 Ag 0.619105 0.622593 0.369090 0.0566(5) Uani 1 1 d . U . . .
Ag15 Ag 0.747916 0.610280 0.390281 0.0540(5) Uani 1 1 d . U . . .
Ag16 Ag 0.534031 0.771257 0.272923 0.0694(6) Uani 1 1 d . U . . .
Ag17 Ag 0.972730 0.756318 0.255144 0.0692(6) Uani 1 1 d . U . . .
Ag18 Ag 0.919327 0.876536 0.226884 0.0824(7) Uani 1 1 d . U . . .
Ag19 Ag 0.806276 0.560432 0.290177 0.0550(5) Uani 1 1 d . U . . .
Ag20 Ag 0.666067 0.932755 0.291694 0.0866(7) Uani 1 1 d . U . . .
Ag21 Ag 0.726821 0.779791 0.430607 0.0556(5) Uani 1 1 d . U . . .
Au1 Au 0.880329 0.744315 0.087460 0.0841(4) Uani 1 1 d . U . . .
Au2 Au 0.463282 0.750660 0.165453 0.0789(4) Uani 1 1 d . U . . .
Au47 Au 0.531063 0.663880 0.215236 0.1025(5) Uani 1 1 d . U . . .
Au46 Au 0.876280 0.598892 0.207708 0.0775(3) Uani 1 1 d . U . . .
Au3 Au 0.779034 0.972204 0.359476 0.0630(8) Uani 0.502(3) 1 d . U P A 1
Au3A Au 0.755741 0.979989 0.338526 0.0758(9) Uani 0.498(3) 1 d . U P A 2
Au4 Au 0.792990 0.516330 0.172863 0.0647(3) Uani 1 1 d . U . . .
Au5 Au 0.892829 0.961079 0.168534 0.0617(6) Uani 0.697(4) 1 d . U P A 1
Au5A Au 0.874211 0.970489 0.169888 0.0727(15) Uani 0.303(4) 1 d . U P A 2
Au6 Au 0.706192 0.919420 0.199082 0.0771(4) Uani 1 1 d . U . . .
Au7 Au 0.692939 0.814413 0.174449 0.0582(3) Uani 1 1 d . U . . .
Au8 Au 0.642026 0.632109 0.052192 0.0986(5) Uani 1 1 d . U . . .
Au9 Au 0.804742 0.865345 0.458273 0.0608(7) Uani 0.557(3) 1 d . U P A 1
Au9A Au 0.804234 0.880808 0.437489 0.0642(9) Uani 0.443(3) 1 d . U P A 2
Au10 Au 0.804040 0.668850 0.318162 0.0447(2) Uani 1 1 d . U . . .
Au11 Au 0.638678 0.687511 0.461677 0.0600(3) Uani 1 1 d . U . . .
Au12 Au 0.609990 0.689152 0.294278 0.0490(2) Uani 1 1 d . U . . .
Au13 Au 0.620488 0.743393 0.212622 0.0544(3) Uani 1 1 d . U . . .
Au14 Au 0.704039 0.704910 0.154156 0.0517(2) Uani 1 1 d . U . . .
Au15 Au 0.780263 0.779335 0.122261 0.0568(3) Uani 1 1 d . U . . .
Au16 Au 0.883359 0.777965 0.183713 0.0571(3) Uani 1 1 d . U . . .
Au17 Au 0.868930 0.695755 0.244963 0.0477(2) Uani 1 1 d . U . . .
Au18 Au 0.766093 0.633982 0.223365 0.0463(2) Uani 1 1 d . U . . .
Au19 Au 0.819600 0.683459 0.152527 0.0508(2) Uani 1 1 d . U . . .
Au20 Au 0.936935 0.683744 0.165248 0.0806(4) Uani 1 1 d . U . . .
Au21 Au 0.699511 0.613866 0.297910 0.0435(2) Uani 1 1 d . U . . .
Au22 Au 0.645729 0.637704 0.209845 0.0501(2) Uani 1 1 d . U . . .
Au23 Au 0.586891 0.580725 0.273693 0.0550(3) Uani 1 1 d . U . . .
Au24 Au 0.585556 0.689538 0.131004 0.0866(4) Uani 1 1 d . U . . .
Au25 Au 0.806115 0.856915 0.193469 0.0592(3) Uani 1 1 d . U . . .
Au26 Au 0.744355 0.855104 0.272284 0.0561(3) Uani 1 1 d . U . . .
Au27 Au 0.664052 0.786006 0.304392 0.0521(3) Uani 1 1 d . U . . .
Au28 Au 0.705204 0.702699 0.358682 0.0458(2) Uani 1 1 d . U . . .
Au29 Au 0.783136 0.783581 0.344382 0.0508(2) Uani 1 1 d . U . . .
Au30 Au 0.748353 0.741439 0.246348 0.0520(2) Uani 1 1 d . U . . .
Au31 Au 0.853964 0.802050 0.272730 0.0556(3) Uani 1 1 d . U . . .
Au32 Au 0.903136 0.730906 0.335510 0.0561(3) Uani 1 1 d . U . . .
Au33 Au 0.816491 0.711678 0.409888 0.0548(2) Uani 1 1 d . U . . .
Au34 Au 0.842444 0.881033 0.336488 0.0845(4) Uani 1 1 d . U . . .
Au35 Au 0.613105 0.847849 0.234516 0.0677(3) Uani 1 1 d . U . . .
Au36 Au 0.625833 0.887040 0.095287 0.1019(5) Uani 1 1 d . U . . .
Au37 Au 0.868928 0.594446 0.395250 0.0566(3) Uani 1 1 d . U . . .
Au38 Au 0.573442 0.862474 0.335537 0.0745(4) Uani 1 1 d . U . . .
Au39 Au 0.486929 0.663810 0.314314 0.0633(3) Uani 1 1 d . U . . .
Au40 Au 0.772987 0.806336 0.017201 0.0808(4) Uani 1 1 d . U . . .
Au41 Au 0.972792 0.832537 0.338876 0.0624(8) Uani 0.521(4) 1 d . U P A 1
Au4A Au 0.967833 0.838702 0.319986 0.0648(9) Uani 0.479(4) 1 d . U P A 2
Au42 Au 1.003354 0.788637 0.151339 0.0756(3) Uani 1 1 d . U . . .
Au43 Au 0.709328 0.500818 0.337872 0.0590(3) Uani 1 1 d . U . . .
Au44 Au 1.012464 0.637126 0.246057 0.0727(3) Uani 1 1 d . U . . .
Au45 Au 0.709961 0.863122 0.366383 0.0842(4) Uani 1 1 d . U . . .
C1_1 C 0.719830 0.526916 0.404139 0.063(3) Uani 1 1 d D U . . .
C2_1 C 0.720361 0.541155 0.446055 0.066(3) Uani 1 1 d D U . . .
C3_1 C 0.727267 0.549370 0.496732 0.072(3) Uani 1 1 d DG U . . .
C4_1 C 0.737449 0.599340 0.515710 0.074(3) Uani 1 1 d DG U . . .
H4_1 H 0.739843 0.627543 0.495857 0.089 Uiso 1 1 calc R U . . .
C5_1 C 0.744054 0.607156 0.564361 0.078(3) Uani 1 1 d DG U . . .
H5_1 H 0.750867 0.640589 0.577059 0.094 Uiso 1 1 calc R U . . .
C6_1 C 0.740476 0.565003 0.594035 0.078(3) Uani 1 1 d DG U . . .
C7_1 C 0.730293 0.515033 0.575057 0.077(3) Uani 1 1 d DG U . . .
H7_1 H 0.727900 0.486830 0.594911 0.093 Uiso 1 1 calc R U . . .
C8_1 C 0.723689 0.507216 0.526406 0.074(3) Uani 1 1 d DG U . . .
C9_1 C 0.712766 0.452969 0.507174 0.079(5) Uani 1 1 d D U . . .
H9A_1 H 0.709137 0.453477 0.473322 0.118 Uiso 1 1 calc R U . . .
H9B_1 H 0.744660 0.432175 0.517470 0.118 Uiso 1 1 calc R U . . .
H9C_1 H 0.677488 0.438425 0.518381 0.118 Uiso 1 1 calc R U . . .
C10_1 C 0.748136 0.576059 0.646211 0.090(5) Uani 1 1 d D U . . .
H10A_1 H 0.744755 0.544057 0.662806 0.135 Uiso 1 1 calc R U . . .
H10B_1 H 0.785850 0.592433 0.654087 0.135 Uiso 1 1 calc R U . . .
H10C_1 H 0.718702 0.598757 0.655109 0.135 Uiso 1 1 calc R U . . .
C1_2 C 0.879853 0.539627 0.348500 0.061(3) Uani 1 1 d D U . . .
C2_2 C 0.886330 0.496397 0.330479 0.068(3) Uani 1 1 d D U . . .
C3_2 C 0.903779 0.446557 0.314305 0.073(3) Uani 1 1 d D U . . .
C4_2 C 0.867547 0.410851 0.290917 0.076(3) Uani 1 1 d D U . . .
H4_2 H 0.828814 0.418743 0.284725 0.091 Uiso 1 1 calc R U . . .
C5_2 C 0.884942 0.363120 0.275654 0.080(3) Uani 1 1 d D U . . .
H5_2 H 0.858502 0.339546 0.259639 0.096 Uiso 1 1 calc R U . . .
C6_2 C 0.942560 0.351122 0.284702 0.079(3) Uani 1 1 d D U . . .
C7_2 C 0.980762 0.386111 0.308349 0.078(3) Uani 1 1 d D U . . .
H7_2 H 1.019475 0.378224 0.314679 0.093 Uiso 1 1 calc R U . . .
C8_2 C 0.961253 0.433441 0.322796 0.076(3) Uani 1 1 d D U . . .
C9_2 C 1.002710 0.472406 0.348824 0.084(5) Uani 1 1 d D U . . .
H9A_2 H 0.982414 0.502917 0.356240 0.126 Uiso 1 1 calc R U . . .
H9B_2 H 1.018541 0.457559 0.377474 0.126 Uiso 1 1 calc R U . . .
H9C_2 H 1.033679 0.481653 0.329398 0.126 Uiso 1 1 calc R U . . .
C10_2 C 0.962286 0.299397 0.268090 0.097(5) Uani 1 1 d D U . . .
H10A_2 H 0.929926 0.279916 0.252254 0.145 Uiso 1 1 calc R U . . .
H10B_2 H 0.992137 0.304862 0.246698 0.145 Uiso 1 1 calc R U . . .
H10C_2 H 0.977375 0.280427 0.294724 0.145 Uiso 1 1 calc R U . . .
C1_3 C 0.457669 0.737206 0.313151 0.076(3) Uani 1 1 d D U . . .
C2_3 C 0.434768 0.778296 0.316635 0.081(3) Uani 1 1 d D U . . .
C3_3 C 0.403292 0.824607 0.323404 0.085(3) Uani 1 1 d D U . . .
C4_3 C 0.419316 0.860889 0.357276 0.086(3) Uani 1 1 d D U . . .
H4_3 H 0.452271 0.855872 0.377276 0.103 Uiso 1 1 calc R U . . .
C5_3 C 0.388913 0.904979 0.363433 0.089(3) Uani 1 1 d D U . . .
H5_3 H 0.401003 0.929304 0.387108 0.107 Uiso 1 1 calc R U . . .
C6_3 C 0.340410 0.912235 0.333886 0.089(3) Uani 1 1 d D U . . .
C7_3 C 0.322630 0.876546 0.299271 0.089(3) Uani 1 1 d D U . . .
H7_3 H 0.289587 0.881603 0.279385 0.107 Uiso 1 1 calc R U . . .
C8_3 C 0.354172 0.832912 0.294092 0.087(3) Uani 1 1 d D U . . .
C9_3 C 0.335421 0.793374 0.256198 0.091(5) Uani 1 1 d D U . . .
H9A_3 H 0.361885 0.765585 0.257372 0.136 Uiso 1 1 calc R U . . .
H9B_3 H 0.296964 0.779776 0.260945 0.136 Uiso 1 1 calc R U . . .
H9C_3 H 0.335380 0.809384 0.225956 0.136 Uiso 1 1 calc R U . . .
C10_3 C 0.307586 0.960413 0.340823 0.102(6) Uani 1 1 d D U . . .
H10A_3 H 0.326353 0.980825 0.366642 0.153 Uiso 1 1 calc R U . . .
H10B_3 H 0.306902 0.980365 0.312596 0.153 Uiso 1 1 calc R U . . .
H10C_3 H 0.268478 0.950908 0.347675 0.153 Uiso 1 1 calc R U . . .
C1_4 C 0.968929 0.782874 0.085976 0.082(3) Uani 1 1 d D U . . .
C2_4 C 0.957404 0.781335 0.042737 0.084(3) Uani 1 1 d D U . . .
C3_4 C 0.966231 0.776085 -0.007086 0.085(3) Uani 1 1 d D U . . .
C4_4 C 0.922251 0.765553 -0.040786 0.086(3) Uani 1 1 d D U . . .
H4_4 H 0.884801 0.761530 -0.030981 0.104 Uiso 1 1 calc R U . . .
C5_4 C 0.928825 0.760377 -0.088299 0.087(3) Uani 1 1 d D U . . .
H5_4 H 0.897160 0.753301 -0.109996 0.105 Uiso 1 1 calc R U . . .
C6_4 C 0.984553 0.766180 -0.102174 0.087(3) Uani 1 1 d D U . . .
C7_4 C 1.029853 0.776769 -0.069480 0.086(3) Uani 1 1 d D U . . .
H7_4 H 1.067356 0.780543 -0.079218 0.103 Uiso 1 1 calc R U . . .
C8_4 C 1.021231 0.781975 -0.022466 0.085(3) Uani 1 1 d D U . . .
C9_4 C 1.072280 0.793514 0.012655 0.093(5) Uani 1 1 d D U . . .
H9A_4 H 1.058991 0.795953 0.043792 0.140 Uiso 1 1 calc R U . . .
H9B_4 H 1.099070 0.766107 0.011391 0.140 Uiso 1 1 calc R U . . .
H9C_4 H 1.091401 0.825855 0.005226 0.140 Uiso 1 1 calc R U . . .
C10_4 C 0.995783 0.761077 -0.153298 0.100(5) Uani 1 1 d D U . . .
H10A_4 H 0.959690 0.753639 -0.171690 0.150 Uiso 1 1 calc R U . . .
H10B_4 H 1.013356 0.793018 -0.163448 0.150 Uiso 1 1 calc R U . . .
H10C_4 H 1.021492 0.733307 -0.157486 0.150 Uiso 1 1 calc R U . . .
C1_5 C 0.860718 0.647800 0.447587 0.065(3) Uani 1 1 d D U . . .
C2_5 C 0.853341 0.675754 0.481507 0.074(3) Uani 1 1 d D U . . .
C3_5 C 0.857234 0.696769 0.529317 0.084(3) Uani 1 1 d D U . . .
C4_5 C 0.841937 0.746534 0.539015 0.086(3) Uani 1 1 d D U . . .
H4_5 H 0.828826 0.767385 0.514409 0.104 Uiso 1 1 calc R U . . .
C5_5 C 0.845748 0.766349 0.585236 0.091(3) Uani 1 1 d D U . . .
H5_5 H 0.835094 0.800091 0.591349 0.109 Uiso 1 1 calc R U . . .
C6_5 C 0.865368 0.735649 0.621710 0.092(3) Uani 1 1 d D U . . .
C7_5 C 0.880869 0.685946 0.612974 0.091(3) Uani 1 1 d D U . . .
H7_5 H 0.893973 0.665286 0.637723 0.109 Uiso 1 1 calc R U . . .
C8_5 C 0.876933 0.666563 0.567035 0.086(3) Uani 1 1 d D U . . .
C9_5 C 0.894212 0.611768 0.558986 0.094(5) Uani 1 1 d D U . . .
H9A_5 H 0.889472 0.603236 0.525867 0.141 Uiso 1 1 calc R U . . .
H9B_5 H 0.934161 0.608627 0.570187 0.141 Uiso 1 1 calc R U . . .
H9C_5 H 0.870055 0.588392 0.575755 0.141 Uiso 1 1 calc R U . . .
C10_5 C 0.869182 0.758125 0.670977 0.107(6) Uani 1 1 d D U . . .
H10A_5 H 0.856608 0.793177 0.670262 0.161 Uiso 1 1 calc R U . . .
H10B_5 H 0.844694 0.737581 0.689989 0.161 Uiso 1 1 calc R U . . .
H10C_5 H 0.908684 0.757995 0.684196 0.161 Uiso 1 1 calc R U . . .
C1_6 C 0.875833 0.509094 0.193902 0.077(3) Uani 1 1 d D U . . .
C2_6 C 0.926402 0.498493 0.201416 0.083(3) Uani 1 1 d D U . . .
C3_6 C 0.980199 0.471939 0.205429 0.086(3) Uani 1 1 d D U . . .
C4_6 C 1.027794 0.492537 0.230530 0.089(3) Uani 1 1 d D U . . .
H4_6 H 1.025738 0.524722 0.245541 0.107 Uiso 1 1 calc R U . . .
C5_6 C 1.079243 0.467508 0.234648 0.090(3) Uani 1 1 d D U . . .
H5_6 H 1.111465 0.482392 0.252311 0.108 Uiso 1 1 calc R U . . .
C6_6 C 1.082256 0.420295 0.212308 0.090(3) Uani 1 1 d D U . . .
C7_6 C 1.034731 0.398624 0.186683 0.089(3) Uani 1 1 d D U . . .
H7_6 H 1.036791 0.366520 0.171528 0.107 Uiso 1 1 calc R U . . .
C8_6 C 0.984101 0.424298 0.183386 0.087(3) Uani 1 1 d D U . . .
C9_6 C 0.932678 0.399362 0.155066 0.091(5) Uani 1 1 d D U . . .
H9A_6 H 0.900302 0.421483 0.155750 0.137 Uiso 1 1 calc R U . . .
H9B_6 H 0.942101 0.394207 0.123036 0.137 Uiso 1 1 calc R U . . .
H9C_6 H 0.922663 0.366409 0.168256 0.137 Uiso 1 1 calc R U . . .
C10_6 C 1.138345 0.392824 0.216819 0.101(6) Uani 1 1 d D U . . .
H10A_6 H 1.166855 0.413612 0.235969 0.152 Uiso 1 1 calc R U . . .
H10B_6 H 1.132154 0.359854 0.231301 0.152 Uiso 1 1 calc R U . . .
H10C_6 H 1.151923 0.387425 0.186074 0.152 Uiso 1 1 calc R U . . .
C1_7 C 0.470148 0.818109 0.135446 0.087(3) Uani 1 1 d D U . . .
C2_7 C 0.465374 0.861595 0.118843 0.091(3) Uani 1 1 d D U . . .
C3_7 C 0.447354 0.906639 0.093428 0.096(3) Uani 1 1 d D U . . .
C4_7 C 0.485903 0.944560 0.080846 0.098(3) Uani 1 1 d D U . . .
H4_7 H 0.525322 0.941160 0.088965 0.117 Uiso 1 1 calc R U . . .
C5_7 C 0.468545 0.987809 0.056498 0.100(4) Uani 1 1 d D U . . .
H5_7 H 0.495782 1.013134 0.048421 0.120 Uiso 1 1 calc R U . . .
C6_7 C 0.410885 0.992762 0.044511 0.099(4) Uani 1 1 d D U . . .
C7_7 C 0.371381 0.955410 0.056624 0.100(4) Uani 1 1 d D U . . .
H7_7 H 0.332049 0.959079 0.048324 0.120 Uiso 1 1 calc R U . . .
C8_7 C 0.388855 0.912308 0.080977 0.097(3) Uani 1 1 d D U . . .
C9_7 C 0.345422 0.871105 0.094495 0.099(5) Uani 1 1 d D U . . .
H9A_7 H 0.365393 0.844241 0.111147 0.149 Uiso 1 1 calc R U . . .
H9B_7 H 0.318603 0.886262 0.114424 0.149 Uiso 1 1 calc R U . . .
H9C_7 H 0.324529 0.856495 0.066548 0.149 Uiso 1 1 calc R U . . .
C10_7 C 0.391835 1.039588 0.017996 0.112(6) Uani 1 1 d D U . . .
H10A_7 H 0.350289 1.037640 0.012113 0.169 Uiso 1 1 calc R U . . .
H10B_7 H 0.403443 1.070440 0.036368 0.169 Uiso 1 1 calc R U . . .
H10C_7 H 0.409564 1.040692 -0.011485 0.169 Uiso 1 1 calc R U . . .
C1_8 C 0.975684 0.777016 0.377575 0.069(2) Uani 1 1 d D U . . .
C2_8 C 0.996608 0.747379 0.406083 0.076(3) Uani 1 1 d D U . . .
C3_8 C 1.025573 0.725507 0.447481 0.085(3) Uani 1 1 d D U . . .
C4_8 C 0.999766 0.717236 0.488432 0.089(3) Uani 1 1 d D U . . .
H4_8 H 0.961299 0.726322 0.489373 0.107 Uiso 1 1 calc R U . . .
C5_8 C 1.026225 0.696326 0.528929 0.092(3) Uani 1 1 d D U . . .
H5_8 H 1.006169 0.691661 0.555832 0.110 Uiso 1 1 calc R U . . .
C6_8 C 1.082981 0.682818 0.527791 0.091(3) Uani 1 1 d D U . . .
C7_8 C 1.110746 0.690088 0.488117 0.091(3) Uani 1 1 d D U . . .
H7_8 H 1.149185 0.680830 0.487443 0.109 Uiso 1 1 calc R U . . .
C8_8 C 1.083070 0.711073 0.448399 0.087(3) Uani 1 1 d D U . . .
C9_8 C 1.115364 0.718541 0.404995 0.089(5) Uani 1 1 d D U . . .
H9A_8 H 1.090327 0.733349 0.380792 0.134 Uiso 1 1 calc R U . . .
H9B_8 H 1.148827 0.741501 0.412302 0.134 Uiso 1 1 calc R U . . .
H9C_8 H 1.127614 0.685554 0.394102 0.134 Uiso 1 1 calc R U . . .
C10_8 C 1.113197 0.660106 0.570533 0.101(6) Uani 1 1 d D U . . .
H10A_8 H 1.087023 0.657793 0.595195 0.152 Uiso 1 1 calc R U . . .
H10B_8 H 1.125366 0.626007 0.562807 0.152 Uiso 1 1 calc R U . . .
H10C_8 H 1.146590 0.681945 0.581022 0.152 Uiso 1 1 calc R U . . .
C1_9 C 1.016973 0.619385 0.314321 0.066(3) Uani 1 1 d D U . . .
C2_9 C 1.031502 0.608959 0.354828 0.065(3) Uani 1 1 d D U . . .
C3_9 C 1.051720 0.586213 0.398813 0.067(3) Uani 1 1 d D U . . .
C4_9 C 1.020985 0.584603 0.436928 0.067(3) Uani 1 1 d D U . . .
H4_9 H 0.984625 0.598974 0.434574 0.080 Uiso 1 1 calc R U . . .
C5_9 C 1.039047 0.563312 0.479351 0.068(3) Uani 1 1 d D U . . .
H5_9 H 1.015941 0.563371 0.504789 0.081 Uiso 1 1 calc R U . . .
C6_9 C 1.092896 0.541910 0.482436 0.067(3) Uani 1 1 d D U . . .
C7_9 C 1.125723 0.542701 0.444422 0.068(3) Uani 1 1 d D U . . .
H7_9 H 1.162050 0.528267 0.446763 0.082 Uiso 1 1 calc R U . . .
C8_9 C 1.105887 0.564600 0.402482 0.066(3) Uani 1 1 d D U . . .
C9_9 C 1.143957 0.564589 0.361638 0.072(4) Uani 1 1 d D U . . .
H9A_9 H 1.124537 0.580971 0.335184 0.108 Uiso 1 1 calc R U . . .
H9B_9 H 1.180036 0.583364 0.370622 0.108 Uiso 1 1 calc R U . . .
H9C_9 H 1.151543 0.529425 0.353097 0.108 Uiso 1 1 calc R U . . .
C10_9 C 1.115658 0.517821 0.527328 0.075(5) Uani 1 1 d D U . . .
H10A_9 H 1.087578 0.520398 0.550435 0.112 Uiso 1 1 calc R U . . .
H10B_9 H 1.122620 0.481886 0.521409 0.112 Uiso 1 1 calc R U . . .
H10C_9 H 1.151358 0.535746 0.538900 0.112 Uiso 1 1 calc R U . . .
C1_10 C 0.564789 0.829342 0.396630 0.077(3) Uani 1 1 d D U . . .
C2_10 C 0.557640 0.810884 0.434765 0.085(3) Uani 1 1 d D U . . .
C3_10 C 0.539137 0.794830 0.479910 0.095(3) Uani 1 1 d D U . . .
C4_10 C 0.559065 0.819187 0.521169 0.099(3) Uani 1 1 d D U . . .
H4_10 H 0.585627 0.847251 0.520029 0.118 Uiso 1 1 calc R U . . .
C5_10 C 0.541863 0.804380 0.564867 0.102(4) Uani 1 1 d D U . . .
H5_10 H 0.556291 0.821791 0.592514 0.123 Uiso 1 1 calc R U . . .
C6_10 C 0.502520 0.762803 0.565480 0.103(4) Uani 1 1 d D U . . .
C7_10 C 0.481267 0.737118 0.524797 0.102(4) Uani 1 1 d D U . . .
H7_10 H 0.454613 0.709114 0.525874 0.123 Uiso 1 1 calc R U . . .
C8_10 C 0.499751 0.753175 0.482407 0.098(3) Uani 1 1 d D U . . .
C9_10 C 0.475343 0.724021 0.438890 0.104(5) Uani 1 1 d D U . . .
H9A_10 H 0.491508 0.738857 0.411751 0.156 Uiso 1 1 calc R U . . .
H9B_10 H 0.485030 0.688215 0.441054 0.156 Uiso 1 1 calc R U . . .
H9C_10 H 0.433827 0.726280 0.435935 0.156 Uiso 1 1 calc R U . . .
C10_10 C 0.480018 0.742491 0.610427 0.124(6) Uani 1 1 d D U . . .
H10A_10 H 0.497337 0.762893 0.636819 0.185 Uiso 1 1 calc R U . . .
H10B_10 H 0.438522 0.744782 0.609001 0.185 Uiso 1 1 calc R U . . .
H10C_10 H 0.489875 0.706871 0.614066 0.185 Uiso 1 1 calc R U . . .
C1_11 C 1.022723 0.647339 0.179728 0.081(3) Uani 1 1 d D U . . .
C2_11 C 1.029438 0.647861 0.137116 0.084(3) Uani 1 1 d D U . . .
C3_11 C 1.055315 0.651909 0.092095 0.086(3) Uani 1 1 d D U . . .
C4_11 C 1.022184 0.658308 0.051460 0.087(3) Uani 1 1 d D U . . .
H4_11 H 0.982136 0.660178 0.052397 0.104 Uiso 1 1 calc R U . . .
C5_11 C 1.046363 0.662107 0.008835 0.088(3) Uani 1 1 d D U . . .
H5_11 H 1.022606 0.666431 -0.018581 0.106 Uiso 1 1 calc R U . . .
C6_11 C 1.104995 0.659573 0.006510 0.088(3) Uani 1 1 d D U . . .
C7_11 C 1.140177 0.653189 0.046159 0.087(3) Uani 1 1 d D U . . .
H7_11 H 1.180187 0.651406 0.044863 0.105 Uiso 1 1 calc R U . . .
C8_11 C 1.114771 0.649406 0.088613 0.087(3) Uani 1 1 d D U . . .
C9_11 C 1.154268 0.642393 0.132263 0.092(5) Uani 1 1 d D U . . .
H9A_11 H 1.131599 0.640305 0.159195 0.138 Uiso 1 1 calc R U . . .
H9B_11 H 1.174662 0.610946 0.129138 0.138 Uiso 1 1 calc R U . . .
H9C_11 H 1.181785 0.671446 0.136353 0.138 Uiso 1 1 calc R U . . .
C10_11 C 1.128495 0.664123 -0.040949 0.095(5) Uani 1 1 d D U . . .
H10A_11 H 1.097047 0.668404 -0.064429 0.143 Uiso 1 1 calc R U . . .
H10B_11 H 1.155307 0.693689 -0.040793 0.143 Uiso 1 1 calc R U . . .
H10C_11 H 1.148214 0.633197 -0.048084 0.143 Uiso 1 1 calc R U . . .
C1_12 C 0.715503 0.598931 0.046300 0.080(3) Uani 1 1 d D U . . .
C2_12 C 0.762765 0.578996 0.044497 0.080(3) Uani 1 1 d D U . . .
C3_12 C 0.818000 0.554838 0.048379 0.086(3) Uani 1 1 d D U . . .
C4_12 C 0.865977 0.574855 0.074329 0.087(3) Uani 1 1 d D U . . .
H4_12 H 0.861989 0.606093 0.090448 0.105 Uiso 1 1 calc R U . . .
C5_12 C 0.920438 0.553440 0.079269 0.088(3) Uani 1 1 d D U . . .
H5_12 H 0.951074 0.569911 0.097686 0.105 Uiso 1 1 calc R U . . .
C6_12 C 0.927427 0.506642 0.055747 0.087(3) Uani 1 1 d D U . . .
C7_12 C 0.879947 0.485660 0.029468 0.089(3) Uani 1 1 d D U . . .
H7_12 H 0.883923 0.454369 0.013430 0.107 Uiso 1 1 calc R U . . .
C8_12 C 0.825989 0.507946 0.025063 0.088(3) Uani 1 1 d D U . . .
C9_12 C 0.775417 0.482927 -0.004565 0.098(5) Uani 1 1 d D U . . .
H9A_12 H 0.742249 0.504003 -0.003175 0.148 Uiso 1 1 calc R U . . .
H9B_12 H 0.785295 0.479731 -0.036670 0.148 Uiso 1 1 calc R U . . .
H9C_12 H 0.766382 0.449056 0.007213 0.148 Uiso 1 1 calc R U . . .
C10_12 C 0.986208 0.483954 0.061990 0.086(5) Uani 1 1 d D U . . .
H10A_12 H 1.011699 0.506509 0.082198 0.129 Uiso 1 1 calc R U . . .
H10B_12 H 0.982655 0.450408 0.075956 0.129 Uiso 1 1 calc R U . . .
H10C_12 H 1.001895 0.480423 0.031813 0.129 Uiso 1 1 calc R U . . .
C1_13 C 0.919760 0.936198 0.110865 0.072(3) Uani 1 1 d D U . . .
C2_13 C 0.937816 0.923731 0.072961 0.072(3) Uani 1 1 d D U . . .
C3_13 C 0.959316 0.920988 0.026607 0.072(3) Uani 1 1 d D U . . .
C4_13 C 0.926082 0.905383 -0.012338 0.073(3) Uani 1 1 d D U . . .
H4_13 H 0.887211 0.895928 -0.009337 0.087 Uiso 1 1 calc R U . . .
C5_13 C 0.946659 0.902730 -0.056190 0.075(3) Uani 1 1 d D U . . .
H5_13 H 0.921864 0.891444 -0.081983 0.090 Uiso 1 1 calc R U . . .
C6_13 C 1.003490 0.916569 -0.062380 0.074(3) Uani 1 1 d D U . . .
C7_13 C 1.038410 0.932477 -0.023532 0.074(3) Uani 1 1 d D U . . .
H7_13 H 1.077230 0.941918 -0.026780 0.089 Uiso 1 1 calc R U . . .
C8_13 C 1.017152 0.934808 0.020500 0.073(3) Uani 1 1 d D U . . .
C9_13 C 1.056307 0.952576 0.062829 0.082(5) Uani 1 1 d D U . . .
H9A_13 H 1.034703 0.951876 0.090407 0.123 Uiso 1 1 calc R U . . .
H9B_13 H 1.088105 0.929836 0.066894 0.123 Uiso 1 1 calc R U . . .
H9C_13 H 1.071139 0.987373 0.058241 0.123 Uiso 1 1 calc R U . . .
C10_13 C 1.026415 0.913874 -0.110490 0.083(5) Uani 1 1 d D U . . .
H10A_13 H 0.995711 0.901919 -0.133264 0.125 Uiso 1 1 calc R U . . .
H10B_13 H 1.040722 0.947794 -0.118772 0.125 Uiso 1 1 calc R U . . .
H10C_13 H 1.057443 0.890190 -0.110138 0.125 Uiso 1 1 calc R U . . .
C1_14 C 0.567257 0.903083 0.274100 0.088(3) Uani 1 1 d D U . . .
C2_14 C 0.541438 0.931801 0.246569 0.098(3) Uani 1 1 d D U . . .
C3_14 C 0.511383 0.972776 0.222620 0.109(3) Uani 1 1 d D U . . .
C4_14 C 0.539412 1.016831 0.208680 0.113(4) Uani 1 1 d D U . . .
H4_14 H 0.579522 1.020196 0.215060 0.136 Uiso 1 1 calc R U . . .
C5_14 C 0.511692 1.057311 0.185387 0.117(4) Uani 1 1 d D U . . .
H5_14 H 0.532290 1.086860 0.176364 0.140 Uiso 1 1 calc R U . . .
C6_14 C 0.452352 1.051184 0.176495 0.117(4) Uani 1 1 d D U . . .
C7_14 C 0.422803 1.007520 0.189953 0.116(4) Uani 1 1 d D U . . .
H7_14 H 0.382689 1.004079 0.183631 0.139 Uiso 1 1 calc R U . . .
C8_14 C 0.452008 0.968353 0.212909 0.112(4) Uani 1 1 d D U . . .
C9_14 C 0.419670 0.920569 0.227761 0.113(5) Uani 1 1 d D U . . .
H9A_14 H 0.378976 0.922945 0.218705 0.169 Uiso 1 1 calc R U . . .
H9B_14 H 0.434022 0.890543 0.212722 0.169 Uiso 1 1 calc R U . . .
H9C_14 H 0.425252 0.917543 0.261391 0.169 Uiso 1 1 calc R U . . .
C10_14 C 0.422290 1.094505 0.151593 0.137(6) Uani 1 1 d D U . . .
H10A_14 H 0.450447 1.121490 0.145201 0.205 Uiso 1 1 calc R U . . .
H10B_14 H 0.402909 1.081469 0.122431 0.205 Uiso 1 1 calc R U . . .
H10C_14 H 0.394267 1.108291 0.171204 0.205 Uiso 1 1 calc R U . . .
C1_15 C 0.681935 0.749573 0.492253 0.074(3) Uani 1 1 d D U . . .
C2_15 C 0.696010 0.782888 0.521978 0.086(3) Uani 1 1 d D U . . .
C3_15 C 0.709676 0.813369 0.564681 0.097(3) Uani 1 1 d D U . . .
C4_15 C 0.729424 0.863770 0.563048 0.100(3) Uani 1 1 d D U . . .
H4_15 H 0.734415 0.879110 0.534172 0.120 Uiso 1 1 calc R U . . .
C5_15 C 0.742053 0.892100 0.604711 0.104(4) Uani 1 1 d D U . . .
H5_15 H 0.755334 0.926630 0.603533 0.125 Uiso 1 1 calc R U . . .
C6_15 C 0.735335 0.870187 0.647549 0.103(4) Uani 1 1 d D U . . .
C7_15 C 0.715467 0.819436 0.650563 0.104(4) Uani 1 1 d D U . . .
H7_15 H 0.710564 0.804082 0.679447 0.124 Uiso 1 1 calc R U . . .
C8_15 C 0.703148 0.792407 0.608296 0.099(3) Uani 1 1 d D U . . .
C9_15 C 0.681690 0.737443 0.612429 0.104(5) Uani 1 1 d D U . . .
H9A_15 H 0.679806 0.729379 0.645137 0.155 Uiso 1 1 calc R U . . .
H9B_15 H 0.643638 0.732746 0.596450 0.155 Uiso 1 1 calc R U . . .
H9C_15 H 0.707790 0.714764 0.598365 0.155 Uiso 1 1 calc R U . . .
C10_15 C 0.750038 0.903184 0.691176 0.121(6) Uani 1 1 d D U . . .
H10A_15 H 0.743373 0.883093 0.718535 0.182 Uiso 1 1 calc R U . . .
H10B_15 H 0.790185 0.914889 0.692354 0.182 Uiso 1 1 calc R U . . .
H10C_15 H 0.725967 0.932691 0.690564 0.182 Uiso 1 1 calc R U . . .
C1_16 C 0.593798 0.620925 0.443217 0.061(3) Uani 1 1 d D U . . .
C2_16 C 0.568212 0.579549 0.432217 0.062(3) Uani 1 1 d D U . . .
C3_16 C 0.535015 0.530689 0.432084 0.062(3) Uani 1 1 d D U . . .
C4_16 C 0.559205 0.485085 0.422860 0.064(3) Uani 1 1 d D U . . .
H4_16 H 0.598200 0.485755 0.416587 0.077 Uiso 1 1 calc R U . . .
C5_16 C 0.529036 0.437499 0.422259 0.065(3) Uani 1 1 d D U . . .
H5_16 H 0.547185 0.406972 0.415526 0.079 Uiso 1 1 calc R U . . .
C6_16 C 0.471826 0.436478 0.431819 0.065(3) Uani 1 1 d D U . . .
C7_16 C 0.445927 0.481842 0.441298 0.065(3) Uani 1 1 d D U . . .
H7_16 H 0.406982 0.480952 0.447730 0.078 Uiso 1 1 calc R U . . .
C8_16 C 0.477011 0.529305 0.441456 0.064(3) Uani 1 1 d D U . . .
C9_16 C 0.448204 0.579022 0.451820 0.067(4) Uani 1 1 d D U . . .
H9A_16 H 0.408279 0.571426 0.457518 0.100 Uiso 1 1 calc R U . . .
H9B_16 H 0.467901 0.595932 0.479239 0.100 Uiso 1 1 calc R U . . .
H9C_16 H 0.450022 0.601479 0.425326 0.100 Uiso 1 1 calc R U . . .
C10_16 C 0.439250 0.384815 0.431102 0.069(5) Uani 1 1 d D U . . .
H10A_16 H 0.464818 0.357850 0.423816 0.103 Uiso 1 1 calc R U . . .
H10B_16 H 0.424893 0.378878 0.461473 0.103 Uiso 1 1 calc R U . . .
H10C_16 H 0.407173 0.384626 0.407558 0.103 Uiso 1 1 calc R U . . .
C1_17 C 0.710210 0.509153 0.147539 0.069(3) Uani 1 1 d D U . . .
C2_17 C 0.663805 0.504010 0.124895 0.082(3) Uani 1 1 d D U . . .
C3_17 C 0.605154 0.490372 0.106885 0.087(3) Uani 1 1 d D U . . .
C4_17 C 0.557394 0.508195 0.125187 0.092(3) Uani 1 1 d D U . . .
H4_17 H 0.562692 0.530856 0.151147 0.111 Uiso 1 1 calc R U . . .
C5_17 C 0.500398 0.494798 0.107645 0.094(3) Uani 1 1 d D U . . .
H5_17 H 0.468853 0.508085 0.121628 0.113 Uiso 1 1 calc R U . . .
C6_17 C 0.492246 0.461487 0.069208 0.092(3) Uani 1 1 d D U . . .
C7_17 C 0.540146 0.442857 0.050049 0.094(3) Uani 1 1 d D U . . .
H7_17 H 0.535034 0.420008 0.024216 0.112 Uiso 1 1 calc R U . . .
C8_17 C 0.595762 0.457134 0.068108 0.090(3) Uani 1 1 d D U . . .
C9_17 C 0.647762 0.436052 0.046990 0.095(5) Uani 1 1 d D U . . .
H9A_17 H 0.682595 0.450134 0.063974 0.143 Uiso 1 1 calc R U . . .
H9B_17 H 0.646350 0.398847 0.048961 0.143 Uiso 1 1 calc R U . . .
H9C_17 H 0.647640 0.445676 0.014512 0.143 Uiso 1 1 calc R U . . .
C10_17 C 0.431455 0.446644 0.049779 0.103(6) Uani 1 1 d D U . . .
H10A_17 H 0.404221 0.463709 0.068029 0.155 Uiso 1 1 calc R U . . .
H10B_17 H 0.426307 0.457060 0.017531 0.155 Uiso 1 1 calc R U . . .
H10C_17 H 0.424934 0.409665 0.051343 0.155 Uiso 1 1 calc R U . . .
C1_18 C 0.778824 0.733537 -0.003349 0.089(3) Uani 1 1 d D U . . .
C2_18 C 0.781470 0.693274 -0.026453 0.096(3) Uani 1 1 d D U . . .
C3_18 C 0.801526 0.646398 -0.047602 0.103(3) Uani 1 1 d D U . . .
C4_18 C 0.858354 0.632600 -0.042505 0.105(4) Uani 1 1 d D U . . .
H4_18 H 0.885067 0.654380 -0.024677 0.126 Uiso 1 1 calc R U . . .
C5_18 C 0.878069 0.587531 -0.062729 0.108(4) Uani 1 1 d D U . . .
H5_18 H 0.916660 0.578357 -0.059159 0.130 Uiso 1 1 calc R U . . .
C6_18 C 0.834854 0.557375 -0.088801 0.108(4) Uani 1 1 d D U . . .
C7_18 C 0.777244 0.570041 -0.094732 0.108(4) Uani 1 1 d D U . . .
H7_18 H 0.750180 0.548526 -0.112485 0.129 Uiso 1 1 calc R U . . .
C8_18 C 0.760780 0.614953 -0.073925 0.105(4) Uani 1 1 d D U . . .
C9_18 C 0.699105 0.630608 -0.078923 0.108(5) Uani 1 1 d D U . . .
H9A_18 H 0.695758 0.662880 -0.062114 0.162 Uiso 1 1 calc R U . . .
H9B_18 H 0.687369 0.634802 -0.111702 0.162 Uiso 1 1 calc R U . . .
H9C_18 H 0.674542 0.604206 -0.066166 0.162 Uiso 1 1 calc R U . . .
C10_18 C 0.854022 0.508271 -0.111396 0.122(6) Uani 1 1 d D U . . .
H10A_18 H 0.894966 0.505083 -0.103999 0.183 Uiso 1 1 calc R U . . .
H10B_18 H 0.833105 0.478845 -0.099598 0.183 Uiso 1 1 calc R U . . .
H10C_18 H 0.846213 0.509587 -0.144993 0.183 Uiso 1 1 calc R U . . .
C1_19 C 0.700778 0.463569 0.275817 0.077(3) Uani 1 1 d D U . . .
C2_19 C 0.690457 0.432866 0.242210 0.094(3) Uani 1 1 d D U . . .
C3_19 C 0.666940 0.401440 0.201437 0.106(3) Uani 1 1 d D U . . .
C4_19 C 0.609338 0.398408 0.187007 0.111(4) Uani 1 1 d D U . . .
H4_19 H 0.583045 0.416901 0.203175 0.133 Uiso 1 1 calc R U . . .
C5_19 C 0.590105 0.367488 0.147951 0.117(4) Uani 1 1 d D U . . .
H5_19 H 0.550683 0.365165 0.138240 0.140 Uiso 1 1 calc R U . . .
C6_19 C 0.628883 0.339959 0.123155 0.115(4) Uani 1 1 d D U . . .
C7_19 C 0.687152 0.342059 0.136760 0.114(4) Uani 1 1 d D U . . .
H7_19 H 0.713682 0.323690 0.120739 0.137 Uiso 1 1 calc R U . . .
C8_19 C 0.703970 0.373464 0.176092 0.111(4) Uani 1 1 d D U . . .
C9_19 C 0.767582 0.375720 0.190828 0.114(5) Uani 1 1 d D U . . .
H9A_19 H 0.787387 0.354296 0.169789 0.172 Uiso 1 1 calc R U . . .
H9B_19 H 0.782655 0.410976 0.189760 0.172 Uiso 1 1 calc R U . . .
H9C_19 H 0.773557 0.363337 0.222399 0.172 Uiso 1 1 calc R U . . .
C10_19 C 0.605072 0.307485 0.080858 0.134(6) Uani 1 1 d D U . . .
H10A_19 H 0.563724 0.310580 0.076532 0.201 Uiso 1 1 calc R U . . .
H10B_19 H 0.622734 0.319446 0.053271 0.201 Uiso 1 1 calc R U . . .
H10C_19 H 0.613594 0.271749 0.085835 0.201 Uiso 1 1 calc R U . . .
C1_20 C 1.049078 0.792341 0.211270 0.079(3) Uani 1 1 d D U . . .
C2_20 C 1.077118 0.796243 0.249758 0.083(3) Uani 1 1 d D U . . .
C3_20 C 1.122257 0.806185 0.287258 0.087(3) Uani 1 1 d D U . . .
C4_20 C 1.124766 0.850591 0.313955 0.087(3) Uani 1 1 d D U . . .
H4_20 H 1.096549 0.874727 0.307529 0.105 Uiso 1 1 calc R U . . .
C5_20 C 1.167053 0.861838 0.350197 0.089(3) Uani 1 1 d D U . . .
H5_20 H 1.167221 0.892718 0.367693 0.107 Uiso 1 1 calc R U . . .
C6_20 C 1.208837 0.826225 0.359714 0.089(3) Uani 1 1 d D U . . .
C7_20 C 1.208024 0.781078 0.333752 0.090(3) Uani 1 1 d D U . . .
H7_20 H 1.236279 0.756971 0.340158 0.108 Uiso 1 1 calc R U . . .
C8_20 C 1.164811 0.771400 0.297780 0.087(3) Uani 1 1 d D U . . .
C9_20 C 1.165312 0.721156 0.270106 0.097(5) Uani 1 1 d D U . . .
H9A_20 H 1.197595 0.701629 0.281916 0.145 Uiso 1 1 calc R U . . .
H9B_20 H 1.129696 0.701322 0.273299 0.145 Uiso 1 1 calc R U . . .
H9C_20 H 1.168966 0.728424 0.237427 0.145 Uiso 1 1 calc R U . . .
C10_20 C 1.253844 0.840062 0.399308 0.100(6) Uani 1 1 d D U . . .
H10A_20 H 1.246235 0.873368 0.412658 0.150 Uiso 1 1 calc R U . . .
H10B_20 H 1.252364 0.814219 0.423165 0.150 Uiso 1 1 calc R U . . .
H10C_20 H 1.291726 0.841451 0.387431 0.150 Uiso 1 1 calc R U . . .
C1_21 C 0.504734 0.590985 0.309716 0.067(3) Uani 1 1 d D U . . .
C2_21 C 0.508913 0.543154 0.310373 0.073(3) Uani 1 1 d D U . . .
C3_21 C 0.492214 0.488315 0.307620 0.075(3) Uani 1 1 d D U . . .
C4_21 C 0.528162 0.450876 0.296495 0.078(3) Uani 1 1 d D U . . .
H4_21 H 0.566004 0.460648 0.290157 0.094 Uiso 1 1 calc R U . . .
C5_21 C 0.511460 0.398512 0.294043 0.080(3) Uani 1 1 d D U . . .
H5_21 H 0.537285 0.373534 0.286301 0.096 Uiso 1 1 calc R U . . .
C6_21 C 0.455305 0.384793 0.303471 0.080(3) Uani 1 1 d D U . . .
C7_21 C 0.417305 0.421701 0.314842 0.079(3) Uani 1 1 d D U . . .
H7_21 H 0.379405 0.411976 0.321052 0.094 Uiso 1 1 calc R U . . .
C8_21 C 0.435803 0.473325 0.316980 0.077(3) Uani 1 1 d D U . . .
C9_21 C 0.393228 0.512674 0.329735 0.080(5) Uani 1 1 d D U . . .
H9A_21 H 0.411575 0.546858 0.329954 0.119 Uiso 1 1 calc R U . . .
H9B_21 H 0.360298 0.510820 0.306952 0.119 Uiso 1 1 calc R U . . .
H9C_21 H 0.380559 0.505530 0.360464 0.119 Uiso 1 1 calc R U . . .
C10_21 C 0.435538 0.328223 0.301098 0.098(5) Uani 1 1 d D U . . .
H10A_21 H 0.467041 0.307589 0.292761 0.146 Uiso 1 1 calc R U . . .
H10B_21 H 0.423504 0.317937 0.331296 0.146 Uiso 1 1 calc R U . . .
H10C_21 H 0.403472 0.323094 0.277725 0.146 Uiso 1 1 calc R U . . .
C1_22 C 0.986078 0.895858 0.291404 0.085(3) Uani 1 1 d D U . . .
C2_22 C 0.995558 0.932262 0.263917 0.096(3) Uani 1 1 d D U . . .
C3_22 C 1.023921 0.980474 0.250636 0.107(3) Uani 1 1 d D U . . .
C4_22 C 1.017281 1.026703 0.269418 0.112(3) Uani 1 1 d D U . . .
H4_22 H 0.991870 1.027014 0.293308 0.134 Uiso 1 1 calc R U . . .
C5_22 C 1.041437 1.074368 0.259739 0.115(4) Uani 1 1 d D U . . .
H5_22 H 1.032755 1.104502 0.275796 0.138 Uiso 1 1 calc R U . . .
C6_22 C 1.079604 1.074811 0.224523 0.114(4) Uani 1 1 d D U . . .
C7_22 C 1.089115 1.028578 0.202995 0.113(4) Uani 1 1 d D U . . .
H7_22 H 1.114504 1.027984 0.179098 0.135 Uiso 1 1 calc R U . . .
C8_22 C 1.062084 0.982533 0.215679 0.110(3) Uani 1 1 d D U . . .
C9_22 C 1.070896 0.930748 0.193155 0.111(5) Uani 1 1 d D U . . .
H9A_22 H 1.097847 0.934907 0.169216 0.167 Uiso 1 1 calc R U . . .
H9B_22 H 1.086120 0.907620 0.216655 0.167 Uiso 1 1 calc R U . . .
H9C_22 H 1.034371 0.916513 0.179151 0.167 Uiso 1 1 calc R U . . .
C10_22 C 1.104902 1.128109 0.215515 0.126(6) Uani 1 1 d D U . . .
H10A_22 H 1.089743 1.152927 0.236449 0.189 Uiso 1 1 calc R U . . .
H10B_22 H 1.146472 1.128350 0.220910 0.189 Uiso 1 1 calc R U . . .
H10C_22 H 1.094660 1.137114 0.183428 0.189 Uiso 1 1 calc R U . . .
C1_23 C 0.438462 0.681316 0.187286 0.096(3) Uani 1 1 d D U . . .
C2_23 C 0.420686 0.637708 0.195482 0.102(3) Uani 1 1 d D U . . .
C3_23 C 0.394066 0.586996 0.200208 0.106(3) Uani 1 1 d D U . . .
C4_23 C 0.423060 0.543017 0.200446 0.107(4) Uani 1 1 d D U . . .
H4_23 H 0.462910 0.545699 0.197402 0.128 Uiso 1 1 calc R U . . .
C5_23 C 0.397490 0.493549 0.204949 0.110(4) Uani 1 1 d D U . . .
H5_23 H 0.419430 0.464094 0.204825 0.132 Uiso 1 1 calc R U . . .
C6_23 C 0.339002 0.489925 0.209552 0.109(4) Uani 1 1 d D U . . .
C7_23 C 0.308171 0.534195 0.209511 0.110(4) Uani 1 1 d D U . . .
H7_23 H 0.268352 0.531607 0.212720 0.132 Uiso 1 1 calc R U . . .
C8_23 C 0.334910 0.582437 0.204818 0.109(4) Uani 1 1 d D U . . .
C9_23 C 0.302087 0.631397 0.204502 0.114(5) Uani 1 1 d D U . . .
H9A_23 H 0.328438 0.660679 0.200903 0.171 Uiso 1 1 calc R U . . .
H9B_23 H 0.272694 0.629821 0.178711 0.171 Uiso 1 1 calc R U . . .
H9C_23 H 0.284099 0.635060 0.233689 0.171 Uiso 1 1 calc R U . . .
C10_23 C 0.311506 0.436547 0.214507 0.119(6) Uani 1 1 d D U . . .
H10A_23 H 0.270564 0.439162 0.217451 0.179 Uiso 1 1 calc R U . . .
H10B_23 H 0.317444 0.415636 0.187129 0.179 Uiso 1 1 calc R U . . .
H10C_23 H 0.328941 0.420736 0.242107 0.179 Uiso 1 1 calc R U . . .
C1_24 C 0.771956 0.884831 0.031452 0.080(3) Uani 1 1 d . U . . .
C2_24 C 0.776625 0.929562 0.039209 0.081(3) Uani 1 1 d . U . . .
C3_24 C 0.784055 0.984685 0.042904 0.084(3) Uani 1 1 d G U . . .
C4_24 C 0.787027 1.013591 0.002256 0.087(3) Uani 1 1 d G U . . .
C5_24 C 0.790736 1.067579 0.005373 0.089(3) Uani 1 1 d G U . . .
H5_24 H 0.792724 1.086918 -0.021823 0.106 Uiso 1 1 calc R U . . .
C6_24 C 0.791474 1.092661 0.049138 0.090(4) Uani 1 1 d G U . . .
C7_24 C 0.788503 1.063756 0.089787 0.088(4) Uani 1 1 d G U . . .
H7_24 H 0.788997 1.080538 0.119068 0.105 Uiso 1 1 calc R U . . .
C8_24 C 0.784793 1.009768 0.086670 0.086(3) Uani 1 1 d G U . . .
H8_24 H 0.782805 0.990429 0.113866 0.104 Uiso 1 1 calc R U . . .
C9_24 C 0.784741 0.983127 -0.046295 0.094(5) Uani 1 1 d . U . . .
H9A_24 H 0.787153 1.007400 -0.071391 0.141 Uiso 1 1 calc R U . . .
H9B_24 H 0.816816 0.960598 -0.046327 0.141 Uiso 1 1 calc R U . . .
H9C_24 H 0.748858 0.962772 -0.050827 0.141 Uiso 1 1 calc R U . . .
C10_24 C 0.787744 1.155087 0.053504 0.104(6) Uani 1 1 d . U . . .
H10A_24 H 0.788830 1.165392 0.086194 0.156 Uiso 1 1 calc R U . . .
H10B_24 H 0.820098 1.171521 0.039382 0.156 Uiso 1 1 calc R U . . .
H10C_24 H 0.752089 1.165421 0.037528 0.156 Uiso 1 1 calc R U . . .
C1_25 C 0.603830 0.832540 0.047574 0.093(3) Uani 1 1 d D U . . .
C2_25 C 0.592483 0.801258 0.015037 0.104(3) Uani 1 1 d D U . . .
C3_25 C 0.577208 0.778053 -0.030978 0.114(3) Uani 1 1 d D U . . .
C4_25 C 0.602657 0.737309 -0.048796 0.117(4) Uani 1 1 d D U . . .
H4_25 H 0.632280 0.723628 -0.029471 0.140 Uiso 1 1 calc R U . . .
C5_25 C 0.590634 0.712953 -0.092150 0.121(4) Uani 1 1 d D U . . .
H5_25 H 0.610680 0.684523 -0.101728 0.145 Uiso 1 1 calc R U . . .
C6_25 C 0.546605 0.733867 -0.120357 0.121(4) Uani 1 1 d D U . . .
C7_25 C 0.518628 0.775968 -0.104322 0.122(4) Uani 1 1 d D U . . .
H7_25 H 0.489231 0.789927 -0.123690 0.146 Uiso 1 1 calc R U . . .
C8_25 C 0.533102 0.798144 -0.060040 0.118(4) Uani 1 1 d D U . . .
C9_25 C 0.503125 0.843981 -0.041599 0.127(6) Uani 1 1 d D U . . .
H9A_25 H 0.519605 0.853213 -0.010407 0.191 Uiso 1 1 calc R U . . .
H9B_25 H 0.508182 0.872864 -0.062012 0.191 Uiso 1 1 calc R U . . .
H9C_25 H 0.462398 0.835210 -0.040573 0.191 Uiso 1 1 calc R U . . .
C10_25 C 0.532259 0.708390 -0.168113 0.137(6) Uani 1 1 d D U . . .
H10A_25 H 0.557036 0.679844 -0.171921 0.206 Uiso 1 1 calc R U . . .
H10B_25 H 0.492371 0.695792 -0.170663 0.206 Uiso 1 1 calc R U . . .
H10C_25 H 0.538219 0.733283 -0.192218 0.206 Uiso 1 1 calc R U . . .
C1_27 C 0.884769 0.871119 0.457390 0.069(3) Uani 0.443(3) 1 d . U P A 2
C2_27 C 0.934441 0.868434 0.461795 0.074(2) Uani 0.443(3) 1 d . U P A 2
C3_27 C 1.015937 0.870421 0.489845 0.078(3) Uani 0.443(3) 1 d G U P A 2
C4_27 C 1.040955 0.874502 0.535857 0.079(3) Uani 0.443(3) 1 d G U P A 2
C5_27 C 1.099797 0.866273 0.545124 0.079(3) Uani 0.443(3) 1 d G U P A 2
H5_27 H 1.116536 0.869003 0.575909 0.094 Uiso 0.443(3) 1 calc R U P A 2
C6_27 C 1.133622 0.853963 0.508379 0.079(3) Uani 0.443(3) 1 d G U P A 2
C7_27 C 1.108604 0.849882 0.462367 0.079(3) Uani 0.443(3) 1 d G U P A 2
H7_27 H 1.131235 0.841646 0.437782 0.094 Uiso 0.443(3) 1 calc R U P A 2
C8_27 C 1.049762 0.858111 0.453099 0.078(3) Uani 0.443(3) 1 d G U P A 2
H8_27 H 1.033024 0.855381 0.422314 0.093 Uiso 0.443(3) 1 calc R U P A 2
C9_27 C 0.985618 0.858393 0.536648 0.078(3) Uani 0.443(3) 1 d . U P A 2
H9A_27 H 0.976496 0.853532 0.568720 0.117 Uiso 0.443(3) 1 calc R U P A 2
H9B_27 H 0.961142 0.883941 0.522479 0.117 Uiso 0.443(3) 1 calc R U P A 2
H9C_27 H 0.979207 0.826060 0.519317 0.117 Uiso 0.443(3) 1 calc R U P A 2
C10_27 C 1.184440 0.858351 0.534444 0.079(3) Uani 0.443(3) 1 d . U P A 2
H10A_27 H 1.177378 0.859852 0.567287 0.118 Uiso 0.443(3) 1 calc R U P A 2
H10B_27 H 1.206968 0.828810 0.528363 0.118 Uiso 0.443(3) 1 calc R U P A 2
H10C_27 H 1.205405 0.889537 0.526367 0.118 Uiso 0.443(3) 1 calc R U P A 2
C1_26 C 0.888543 0.851987 0.478570 0.072(2) Uani 0.557(3) 1 d D U P A 1
C2_26 C 0.938823 0.853690 0.496484 0.077(2) Uani 0.557(3) 1 d D U P A 1
C3_26 C 0.999708 0.843779 0.508168 0.078(3) Uani 0.557(3) 1 d D U P A 1
C4_26 C 1.039267 0.853665 0.476019 0.078(3) Uani 0.557(3) 1 d D U P A 1
H4_26 H 1.026594 0.866649 0.446894 0.093 Uiso 0.557(3) 1 calc R U P A 1
C5_26 C 1.097490 0.845109 0.485104 0.078(3) Uani 0.557(3) 1 d D U P A 1
H5_26 H 1.123416 0.852427 0.462338 0.094 Uiso 0.557(3) 1 calc R U P A 1
C6_26 C 1.117324 0.825721 0.527890 0.078(3) Uani 0.557(3) 1 d D U P A 1
C7_26 C 1.079308 0.814972 0.561526 0.079(3) Uani 0.557(3) 1 d D U P A 1
H7_26 H 1.092332 0.801594 0.590401 0.094 Uiso 0.557(3) 1 calc R U P A 1
C8_26 C 1.020919 0.824440 0.551673 0.079(3) Uani 0.557(3) 1 d D U P A 1
C9_26 C 0.981720 0.811506 0.589957 0.082(5) Uani 0.557(3) 1 d D U P A 1
H9A_26 H 0.942530 0.819385 0.579797 0.123 Uiso 0.557(3) 1 calc R U P A 1
H9B_26 H 0.983331 0.775175 0.596691 0.123 Uiso 0.557(3) 1 calc R U P A 1
H9C_26 H 0.994201 0.831676 0.617896 0.123 Uiso 0.557(3) 1 calc R U P A 1
C10_26 C 1.180887 0.816270 0.537732 0.080(5) Uani 0.557(3) 1 d D U P A 1
H10A_26 H 1.201430 0.825717 0.510788 0.121 Uiso 0.557(3) 1 calc R U P A 1
H10B_26 H 1.196153 0.836920 0.564656 0.121 Uiso 0.557(3) 1 calc R U P A 1
H10C_26 H 1.185653 0.780140 0.544034 0.121 Uiso 0.557(3) 1 calc R U P A 1
C1_28 C 0.652871 0.948381 0.138767 0.103(3) Uani 1 1 d D U . . .
C2_28 C 0.668677 0.989448 0.160189 0.110(3) Uani 1 1 d D U . . .
C3_28 C 0.678482 1.045311 0.164830 0.121(3) Uani 1 1 d D U . . .
C4_28 C 0.706526 1.068300 0.203891 0.126(4) Uani 1 1 d D U . . .
H4_28 H 0.719874 1.047502 0.228459 0.151 Uiso 1 1 calc R U . . .
C5_28 C 0.716095 1.122342 0.208521 0.130(4) Uani 1 1 d D U . . .
H5_28 H 0.735384 1.137056 0.235764 0.156 Uiso 1 1 calc R U . . .
C6_28 C 0.696746 1.153113 0.172538 0.129(4) Uani 1 1 d D U . . .
C7_28 C 0.668560 1.131441 0.133157 0.129(4) Uani 1 1 d D U . . .
H7_28 H 0.655329 1.152514 0.108757 0.154 Uiso 1 1 calc R U . . .
C8_28 C 0.659185 1.077565 0.128890 0.125(4) Uani 1 1 d D U . . .
C9_28 C 0.627474 1.057248 0.083783 0.120(5) Uani 1 1 d D U . . .
H9A_28 H 0.618053 1.085818 0.063796 0.181 Uiso 1 1 calc R U . . .
H9B_28 H 0.651765 1.034333 0.067952 0.181 Uiso 1 1 calc R U . . .
H9C_28 H 0.592337 1.038608 0.090772 0.181 Uiso 1 1 calc R U . . .
C10_28 C 0.706886 1.210701 0.177715 0.150(6) Uani 1 1 d D U . . .
H10A_28 H 0.727395 1.219017 0.207716 0.225 Uiso 1 1 calc R U . . .
H10B_28 H 0.729580 1.223045 0.152907 0.225 Uiso 1 1 calc R U . . .
H10C_28 H 0.670197 1.227039 0.175848 0.225 Uiso 1 1 calc R U . . .
C1_29 C 0.725108 0.893884 0.440496 0.081(2) Uani 1 1 d D U . . .
C2_29 C 0.689057 0.926583 0.444596 0.096(3) Uani 1 1 d D U . . .
C3_29 C 0.650446 0.967254 0.455208 0.108(3) Uani 1 1 d D U . . .
C4_29 C 0.591562 0.964540 0.447885 0.111(3) Uani 1 1 d D U . . .
H4_29 H 0.572509 0.934481 0.434905 0.133 Uiso 1 1 calc R U . . .
C5_29 C 0.559994 1.006773 0.459845 0.115(4) Uani 1 1 d D U . . .
H5_29 H 0.519671 1.004890 0.454831 0.138 Uiso 1 1 calc R U . . .
C6_29 C 0.587716 1.051483 0.479071 0.115(4) Uani 1 1 d D U . . .
C7_29 C 0.646565 1.055263 0.486648 0.116(4) Uani 1 1 d D U . . .
H7_29 H 0.665478 1.085411 0.499574 0.139 Uiso 1 1 calc R U . . .
C8_29 C 0.677454 1.012755 0.474493 0.113(3) Uani 1 1 d D U . . .
C9_29 C 0.742441 1.014052 0.482236 0.125(5) Uani 1 1 d D U . . .
H9A_29 H 0.756528 0.981553 0.471877 0.187 Uiso 1 1 calc R U . . .
H9B_29 H 0.758765 1.041786 0.464589 0.187 Uiso 1 1 calc R U . . .
H9C_29 H 0.753663 1.019648 0.515202 0.187 Uiso 1 1 calc R U . . .
C10_29 C 0.554854 1.097944 0.492415 0.132(6) Uani 1 1 d D U . . .
H10A_29 H 0.513939 1.090664 0.485464 0.198 Uiso 1 1 calc R U . . .
H10B_29 H 0.562507 1.105516 0.525544 0.198 Uiso 1 1 calc R U . . .
H10C_29 H 0.567109 1.127354 0.474768 0.198 Uiso 1 1 calc R U . . .
C1_30 C 0.688292 1.000490 0.339501 0.094(3) Uani 1 1 d D U . . .
C2_30 C 0.642464 1.019846 0.349788 0.107(3) Uani 1 1 d D U . . .
H2_30 H 0.645223 1.018072 0.382523 0.129 Uiso 1 1 calc R U . . .
C3_30 C 0.587446 1.043480 0.340412 0.119(3) Uani 1 1 d D U . . .
C4_30 C 0.535321 1.018662 0.344927 0.122(4) Uani 1 1 d D U . . .
H4_30 H 0.535428 0.984386 0.354689 0.146 Uiso 1 1 calc R U . . .
C5_30 C 0.481609 1.040502 0.336083 0.125(4) Uani 1 1 d D U . . .
H5_30 H 0.446858 1.021863 0.339658 0.150 Uiso 1 1 calc R U . . .
C6_30 C 0.482849 1.091681 0.321625 0.127(4) Uani 1 1 d D U . . .
C7_30 C 0.534597 1.118910 0.316503 0.127(4) Uani 1 1 d D U . . .
H7_30 H 0.534357 1.153208 0.306811 0.152 Uiso 1 1 calc R U . . .
C8_30 C 0.587006 1.095408 0.325731 0.124(4) Uani 1 1 d D U . . .
C9_30 C 0.642958 1.125653 0.319796 0.130(6) Uani 1 1 d D U . . .
H9A_30 H 0.675138 1.104144 0.327482 0.195 Uiso 1 1 calc R U . . .
H9B_30 H 0.643779 1.136426 0.287686 0.195 Uiso 1 1 calc R U . . .
H9C_30 H 0.645737 1.155730 0.340425 0.195 Uiso 1 1 calc R U . . .
C10_30 C 0.425891 1.116918 0.311702 0.143(6) Uani 1 1 d D U . . .
H10A_30 H 0.394528 1.092544 0.317025 0.215 Uiso 1 1 calc R U . . .
H10B_30 H 0.424292 1.146724 0.332264 0.215 Uiso 1 1 calc R U . . .
H10C_30 H 0.422438 1.127621 0.279473 0.215 Uiso 1 1 calc R U . . .
C1_31 C 0.560382 0.661539 0.058635 0.101(3) Uani 1 1 d D U . . .
C2_31 C 0.508265 0.667181 0.059430 0.108(3) Uani 1 1 d D U . . .
C3_31 C 0.450646 0.687198 0.053104 0.114(3) Uani 1 1 d D U . . .
C4_31 C 0.441940 0.736088 0.037994 0.115(4) Uani 1 1 d D U . . .
H4_31 H 0.473725 0.757479 0.031498 0.138 Uiso 1 1 calc R U . . .
C5_31 C 0.386893 0.754597 0.032106 0.118(4) Uani 1 1 d D U . . .
H5_31 H 0.381394 0.788189 0.021697 0.142 Uiso 1 1 calc R U . . .
C6_31 C 0.339727 0.722498 0.041899 0.119(4) Uani 1 1 d D U . . .
C7_31 C 0.347385 0.673174 0.057164 0.118(4) Uani 1 1 d D U . . .
H7_31 H 0.315704 0.651677 0.063702 0.142 Uiso 1 1 calc R U . . .
C8_31 C 0.402780 0.656024 0.062645 0.116(4) Uani 1 1 d D U . . .
C9_31 C 0.410289 0.601805 0.079311 0.121(6) Uani 1 1 d D U . . .
H9A_31 H 0.450866 0.594639 0.081670 0.181 Uiso 1 1 calc R U . . .
H9B_31 H 0.395162 0.598289 0.109704 0.181 Uiso 1 1 calc R U . . .
H9C_31 H 0.389660 0.577679 0.057259 0.181 Uiso 1 1 calc R U . . .
C10_31 C 0.280305 0.744778 0.034899 0.127(6) Uani 1 1 d D U . . .
H10A_31 H 0.284160 0.779773 0.024086 0.191 Uiso 1 1 calc R U . . .
H10B_31 H 0.256657 0.723990 0.011879 0.191 Uiso 1 1 calc R U . . .
H10C_31 H 0.262325 0.744734 0.064283 0.191 Uiso 1 1 calc R U . . .
C1_33 C 0.865853 1.001740 0.222971 0.091(3) Uani 1 1 d D U . . .
C2_33 C 0.845128 1.039749 0.240912 0.105(3) Uani 1 1 d D U . . .
C3_33 C 0.837395 1.088561 0.265187 0.120(3) Uani 1 1 d D U . . .
C4_33 C 0.802483 1.093785 0.301323 0.124(4) Uani 1 1 d D U . . .
H4_33 H 0.782760 1.063869 0.310575 0.149 Uiso 1 1 calc R U . . .
C5_33 C 0.793534 1.139720 0.325731 0.128(4) Uani 1 1 d D U . . .
H5_33 H 0.768970 1.140770 0.350185 0.154 Uiso 1 1 calc R U . . .
C6_33 C 0.823277 1.183632 0.311495 0.129(4) Uani 1 1 d D U . . .
C7_33 C 0.858888 1.180621 0.275507 0.129(4) Uani 1 1 d D U . . .
H7_33 H 0.878552 1.210660 0.266459 0.155 Uiso 1 1 calc R U . . .
C8_33 C 0.866714 1.133921 0.251879 0.126(4) Uani 1 1 d D U . . .
C9_33 C 0.905619 1.129574 0.211967 0.131(5) Uani 1 1 d D U . . .
H9A_33 H 0.904756 1.094138 0.200757 0.197 Uiso 1 1 calc R U . . .
H9B_33 H 0.892230 1.151412 0.186756 0.197 Uiso 1 1 calc R U . . .
H9C_33 H 0.944703 1.140397 0.222914 0.197 Uiso 1 1 calc R U . . .
C10_33 C 0.813399 1.232752 0.338044 0.144(6) Uani 1 1 d D U . . .
H10A_33 H 0.786765 1.225559 0.361719 0.216 Uiso 1 1 calc R U . . .
H10B_33 H 0.849706 1.246524 0.352853 0.216 Uiso 1 1 calc R U . . .
H10C_33 H 0.797387 1.257697 0.316598 0.216 Uiso 1 1 calc R U . . .
C1_32 C 0.846833 0.960514 0.362376 0.097(3) Uani 1 1 d D U . . .
C2_32 C 0.898176 0.963357 0.376529 0.110(3) Uani 1 1 d D U . . .
H2_32 H 0.902644 0.931689 0.391297 0.132 Uiso 1 1 calc R U . . .
C3_32 C 0.955757 0.987203 0.383640 0.131(3) Uani 1 1 d D U . . .
C4_32 C 1.000991 0.961269 0.400019 0.134(4) Uani 1 1 d D U . . .
H4_32 H 0.991940 0.926652 0.406259 0.161 Uiso 1 1 calc R U . . .
C5_32 C 1.057939 0.975427 0.409448 0.140(4) Uani 1 1 d D U . . .
H5_32 H 1.085536 0.952809 0.421275 0.169 Uiso 1 1 calc R U . . .
C6_32 C 1.070912 1.026745 0.399756 0.142(4) Uani 1 1 d D U . . .
C7_32 C 1.028898 1.059179 0.382531 0.142(4) Uani 1 1 d D U . . .
H7_32 H 1.037967 1.093709 0.375978 0.170 Uiso 1 1 calc R U . . .
C8_32 C 0.972005 1.038160 0.375266 0.136(4) Uani 1 1 d D U . . .
C9_32 C 0.930756 1.077074 0.356190 0.153(6) Uani 1 1 d D U . . .
H9A_32 H 0.939100 1.109832 0.372474 0.229 Uiso 1 1 calc R U . . .
H9B_32 H 0.891607 1.065198 0.360715 0.229 Uiso 1 1 calc R U . . .
H9C_32 H 0.935038 1.081215 0.323115 0.229 Uiso 1 1 calc R U . . .
C10_32 C 1.133433 1.045020 0.409389 0.168(7) Uani 1 1 d D U . . .
H10A_32 H 1.135701 1.082041 0.414410 0.252 Uiso 1 1 calc R U . . .
H10B_32 H 1.154791 1.036182 0.382880 0.252 Uiso 1 1 calc R U . . .
H10C_32 H 1.149760 1.028516 0.437033 0.252 Uiso 1 1 calc R U . . .

loop_
_atom_site_aniso_label
_atom_site_aniso_U_11
_atom_site_aniso_U_22
_atom_site_aniso_U_33
_atom_site_aniso_U_23
_atom_site_aniso_U_13
_atom_site_aniso_U_12
Ag1 0.0603(11) 0.0652(12) 0.0628(12) 0.0217(10) 0.0229(9) 0.0233(9)
Ag3 0.0491(10) 0.0567(11) 0.0639(12) 0.0067(10) 0.0043(8) 0.0093(8)
Ag5 0.0712(12) 0.0872(15) 0.0576(12) 0.0299(12) -0.0003(10) 0.0231(11)
Ag6 0.0541(11) 0.0682(13) 0.0965(15) -0.0292(12) 0.0038(10) -0.0001(10)
Ag7 0.0895(14) 0.0409(11) 0.1093(17) 0.0034(11) 0.0511(13) -0.0101(10)
Ag8 0.0591(11) 0.0945(15) 0.0841(15) 0.0466(13) 0.0072(10) 0.0196(11)
Ag9 0.0849(13) 0.0656(13) 0.0764(14) 0.0396(11) 0.0387(11) 0.0262(10)
Ag10 0.0957(14) 0.0467(11) 0.0890(15) 0.0135(11) 0.0540(12) -0.0022(10)
Ag11 0.1033(15) 0.0640(13) 0.0481(11) 0.0154(10) 0.0052(11) 0.0090(11)
Ag12 0.0805(12) 0.0582(12) 0.0477(11) 0.0092(10) -0.0005(9) -0.0014(10)
Ag13 0.0651(11) 0.0466(10) 0.0471(10) 0.0033(9) -0.0003(8) -0.0037(8)
Ag14 0.0593(10) 0.0665(12) 0.0439(10) 0.0126(10) 0.0100(8) -0.0150(9)
Ag15 0.0554(10) 0.0536(11) 0.0516(11) 0.0160(9) -0.0075(8) 0.0019(8)
Ag16 0.0484(10) 0.0750(13) 0.0889(15) 0.0284(12) 0.0194(10) 0.0144(9)
Ag17 0.0484(10) 0.0717(13) 0.0885(15) 0.0037(12) 0.0175(10) -0.0057(9)
Ag18 0.0635(12) 0.0569(12) 0.1271(19) 0.0116(13) 0.0186(12) -0.0182(10)
Ag19 0.0534(10) 0.0519(11) 0.0600(12) 0.0138(10) -0.0001(9) 0.0078(8)
Ag20 0.1019(15) 0.0611(13) 0.1055(17) 0.0197(13) 0.0482(13) 0.0275(12)
Ag21 0.0568(10) 0.0550(11) 0.0552(11) -0.0030(9) 0.0048(8) 0.0063(9)
Au1 0.0898(8) 0.0757(8) 0.0927(9) 0.0135(7) 0.0418(7) 0.0072(6)
Au2 0.0563(6) 0.1044(9) 0.0767(8) 0.0315(7) -0.0037(5) 0.0151(6)
Au47 0.0768(8) 0.1263(12) 0.1030(11) 0.0329(10) -0.0065(7) -0.0020(8)
Au46 0.0823(8) 0.0675(7) 0.0844(8) 0.0082(7) 0.0127(6) 0.0078(6)
Au3 0.0731(15) 0.0443(12) 0.0745(17) 0.0094(11) 0.0204(12) 0.0064(10)
Au3A 0.0708(16) 0.0713(16) 0.0867(19) -0.0041(14) 0.0197(14) -0.0027(12)
Au4 0.0803(7) 0.0492(6) 0.0647(7) 0.0049(5) 0.0062(5) 0.0033(5)
Au5 0.0778(11) 0.0452(10) 0.0661(12) 0.0020(8) 0.0359(8) -0.0050(8)
Au5A 0.095(3) 0.061(2) 0.064(3) 0.007(2) 0.026(2) -0.006(2)
Au6 0.0908(8) 0.0526(6) 0.0968(9) 0.0321(6) 0.0465(7) 0.0241(6)
Au7 0.0583(6) 0.0559(6) 0.0647(6) 0.0252(5) 0.0216(5) 0.0135(5)
Au8 0.1220(11) 0.1143(11) 0.0556(7) 0.0176(8) -0.0134(7) -0.0115(9)
Au9 0.0624(12) 0.0492(12) 0.0713(15) -0.0111(11) 0.0137(10) -0.0027(9)
Au9A 0.0720(16) 0.0663(17) 0.0548(17) -0.0100(13) 0.0062(12) 0.0120(13)
Au10 0.0383(4) 0.0475(5) 0.0484(5) 0.0053(4) 0.0041(4) 0.0018(4)
Au11 0.0617(6) 0.0665(7) 0.0538(6) 0.0141(5) 0.0114(5) 0.0093(5)
Au12 0.0386(4) 0.0539(6) 0.0544(6) 0.0164(5) 0.0000(4) 0.0005(4)
Au13 0.0465(5) 0.0611(6) 0.0573(6) 0.0244(5) 0.0057(4) 0.0083(4)
Au14 0.0533(5) 0.0545(6) 0.0482(5) 0.0176(5) 0.0055(4) 0.0041(4)
Au15 0.0629(6) 0.0513(6) 0.0598(6) 0.0202(5) 0.0195(5) 0.0099(5)
Au16 0.0548(5) 0.0465(5) 0.0742(7) 0.0102(5) 0.0275(5) 0.0079(4)
Au17 0.0452(5) 0.0438(5) 0.0552(6) 0.0043(4) 0.0109(4) 0.0017(4)
Au18 0.0462(5) 0.0484(5) 0.0446(5) 0.0109(4) 0.0042(4) 0.0000(4)
Au19 0.0562(5) 0.0467(5) 0.0512(6) 0.0135(5) 0.0100(4) 0.0054(4)
Au20 0.0814(8) 0.0741(8) 0.0914(9) 0.0145(7) 0.0305(7) 0.0160(6)
Au21 0.0412(4) 0.0456(5) 0.0433(5) 0.0093(4) 0.0005(4) -0.0004(4)
Au22 0.0468(5) 0.0566(6) 0.0466(5) 0.0179(5) -0.0010(4) 0.0012(4)
Au23 0.0464(5) 0.0607(6) 0.0566(6) 0.0128(5) 0.0007(4) -0.0100(4)
Au24 0.0785(8) 0.1141(10) 0.0653(8) 0.0256(8) -0.0087(6) -0.0021(7)
Au25 0.0607(6) 0.0471(5) 0.0746(7) 0.0143(5) 0.0309(5) 0.0081(4)
Au26 0.0549(5) 0.0443(5) 0.0732(7) 0.0128(5) 0.0276(5) 0.0051(4)
Au27 0.0426(5) 0.0509(5) 0.0646(6) 0.0171(5) 0.0105(4) 0.0045(4)
Au28 0.0374(4) 0.0473(5) 0.0527(5) 0.0055(4) 0.0003(4) 0.0045(4)
Au29 0.0403(5) 0.0487(5) 0.0645(6) -0.0005(5) 0.0113(4) 0.0009(4)
Au30 0.0492(5) 0.0509(6) 0.0569(6) 0.0105(5) 0.0069(4) 0.0051(4)
Au31 0.0449(5) 0.0487(6) 0.0757(7) -0.0012(5) 0.0210(5) 0.0013(4)
Au32 0.0461(5) 0.0529(6) 0.0689(7) -0.0061(5) 0.0072(5) -0.0038(4)
Au33 0.0462(5) 0.0585(6) 0.0585(6) -0.0044(5) -0.0062(4) 0.0092(4)
Au34 0.0727(7) 0.0593(7) 0.1226(11) -0.0199(7) 0.0247(7) -0.0050(6)
Au35 0.0648(6) 0.0627(6) 0.0818(8) 0.0337(6) 0.0280(5) 0.0222(5)
Au36 0.0799(8) 0.1132(10) 0.1245(11) 0.0826(9) 0.0439(8) 0.0462(7)
Au37 0.0546(5) 0.0609(6) 0.0549(6) 0.0041(5) -0.0011(4) 0.0157(5)
Au38 0.0627(6) 0.0689(7) 0.0974(9) 0.0243(7) 0.0237(6) 0.0235(5)
Au39 0.0453(5) 0.0754(7) 0.0703(7) 0.0133(6) 0.0106(5) -0.0004(5)
Au40 0.0841(8) 0.0927(9) 0.0720(8) 0.0372(7) 0.0314(6) 0.0169(7)
Au41 0.0519(13) 0.0666(15) 0.0678(16) 0.0108(12) 0.0031(10) -0.0098(10)
Au4A 0.0477(13) 0.0718(16) 0.0739(18) -0.0110(13) 0.0033(10) -0.0017(11)
Au42 0.0626(6) 0.0766(8) 0.0912(9) 0.0063(7) 0.0330(6) -0.0043(6)
Au43 0.0680(6) 0.0532(6) 0.0559(6) 0.0124(5) 0.0073(5) -0.0046(5)
Au44 0.0606(6) 0.0838(8) 0.0771(8) 0.0226(7) 0.0129(5) 0.0212(6)
Au45 0.0848(8) 0.0761(8) 0.0956(9) 0.0040(7) 0.0272(7) 0.0123(6)
C1_1 0.063(5) 0.063(5) 0.063(5) 0.012(5) 0.002(5) -0.001(5)
C2_1 0.064(5) 0.071(5) 0.065(5) 0.009(5) 0.002(5) 0.005(5)
C3_1 0.070(5) 0.079(5) 0.067(5) 0.007(5) 0.004(5) 0.006(5)
C4_1 0.073(5) 0.080(5) 0.070(5) 0.006(5) 0.004(5) 0.007(5)
C5_1 0.076(6) 0.084(6) 0.073(5) 0.002(5) 0.004(5) 0.008(5)
C6_1 0.075(6) 0.086(6) 0.071(6) 0.003(5) 0.005(5) 0.007(5)
C7_1 0.075(5) 0.085(6) 0.071(5) 0.007(5) 0.005(5) 0.004(5)
C8_1 0.072(5) 0.081(5) 0.070(5) 0.007(5) 0.006(5) 0.005(5)
C9_1 0.075(9) 0.081(7) 0.081(9) 0.011(7) 0.007(9) -0.002(8)
C10_1 0.088(10) 0.106(11) 0.073(7) -0.004(8) -0.004(9) 0.009(10)
C1_2 0.061(5) 0.061(4) 0.062(5) 0.007(4) 0.000(4) 0.009(4)
C2_2 0.069(5) 0.065(5) 0.070(5) 0.003(5) 0.000(5) 0.009(5)
C3_2 0.074(5) 0.068(5) 0.075(5) -0.001(5) 0.001(5) 0.009(5)
C4_2 0.077(5) 0.072(5) 0.079(6) -0.003(5) 0.001(5) 0.009(5)
C5_2 0.082(6) 0.074(6) 0.083(6) -0.005(5) 0.000(5) 0.009(5)
C6_2 0.081(6) 0.073(6) 0.082(6) -0.004(5) 0.002(5) 0.009(5)
C7_2 0.079(6) 0.073(6) 0.081(6) -0.005(5) 0.000(5) 0.011(5)
C8_2 0.078(5) 0.071(5) 0.078(6) -0.003(5) 0.001(5) 0.011(5)
C9_2 0.081(9) 0.077(9) 0.092(10) -0.012(8) -0.006(8) 0.015(8)
C10_2 0.096(10) 0.089(9) 0.106(11) -0.017(9) 0.004(10) 0.017(9)
C1_3 0.061(5) 0.082(5) 0.087(5) 0.017(5) 0.016(5) 0.005(5)
C2_3 0.069(5) 0.085(5) 0.091(5) 0.019(5) 0.015(5) 0.011(5)
C3_3 0.076(5) 0.089(5) 0.093(6) 0.016(5) 0.016(5) 0.013(5)
C4_3 0.078(6) 0.089(6) 0.093(6) 0.016(5) 0.017(5) 0.013(5)
C5_3 0.082(6) 0.093(6) 0.095(6) 0.013(6) 0.018(5) 0.015(5)
C6_3 0.082(6) 0.092(6) 0.096(6) 0.014(5) 0.016(5) 0.014(5)
C7_3 0.082(6) 0.093(6) 0.095(6) 0.014(5) 0.016(5) 0.016(5)
C8_3 0.078(5) 0.090(6) 0.094(6) 0.015(5) 0.016(5) 0.014(5)
C9_3 0.084(9) 0.090(9) 0.100(9) 0.014(8) 0.011(8) 0.015(9)
C10_3 0.102(10) 0.097(10) 0.111(11) 0.017(9) 0.023(10) 0.025(8)
C1_4 0.082(5) 0.077(5) 0.092(5) 0.010(5) 0.032(5) -0.003(5)
C2_4 0.087(5) 0.077(5) 0.091(5) 0.008(5) 0.029(5) 0.002(5)
C3_4 0.088(5) 0.077(5) 0.091(5) 0.008(5) 0.028(5) 0.001(5)
C4_4 0.091(6) 0.079(6) 0.092(6) 0.006(6) 0.027(5) 0.000(5)
C5_4 0.093(6) 0.080(6) 0.092(6) 0.007(6) 0.025(5) 0.000(6)
C6_4 0.093(6) 0.080(6) 0.092(6) 0.007(6) 0.027(5) 0.000(6)
C7_4 0.090(6) 0.080(6) 0.091(6) 0.007(6) 0.028(5) 0.001(6)
C8_4 0.089(6) 0.079(6) 0.091(6) 0.007(5) 0.028(5) 0.001(5)
C9_4 0.090(8) 0.092(10) 0.100(9) 0.004(9) 0.026(8) 0.001(9)
C10_4 0.111(11) 0.098(11) 0.094(8) 0.000(10) 0.026(8) 0.003(10)
C1_5 0.060(5) 0.069(5) 0.066(5) -0.003(5) -0.008(5) 0.016(5)
C2_5 0.069(5) 0.080(5) 0.073(5) -0.008(5) -0.011(5) 0.022(5)
C3_5 0.081(5) 0.090(5) 0.079(5) -0.012(5) -0.014(5) 0.027(5)
C4_5 0.084(6) 0.092(6) 0.081(6) -0.014(5) -0.015(5) 0.030(5)
C5_5 0.090(6) 0.097(6) 0.084(6) -0.016(5) -0.018(6) 0.031(6)
C6_5 0.091(6) 0.098(6) 0.084(6) -0.014(5) -0.018(6) 0.029(6)
C7_5 0.090(6) 0.098(6) 0.083(6) -0.014(5) -0.018(6) 0.030(6)
C8_5 0.083(6) 0.094(6) 0.080(5) -0.012(5) -0.015(5) 0.029(5)
C9_5 0.094(10) 0.099(8) 0.087(10) -0.012(8) -0.019(9) 0.036(8)
C10_5 0.110(11) 0.116(11) 0.092(8) -0.024(9) -0.025(10) 0.034(10)
C1_6 0.086(5) 0.067(5) 0.079(5) 0.007(5) 0.009(5) 0.009(5)
C2_6 0.087(5) 0.077(5) 0.087(5) 0.007(5) 0.007(5) 0.011(5)
C3_6 0.087(5) 0.081(5) 0.091(6) 0.007(5) 0.005(5) 0.011(5)
C4_6 0.089(6) 0.084(6) 0.096(6) 0.005(5) 0.005(5) 0.012(5)
C5_6 0.089(6) 0.085(6) 0.097(6) 0.005(6) 0.003(6) 0.012(5)
C6_6 0.089(6) 0.084(6) 0.096(6) 0.005(6) 0.005(6) 0.013(5)
C7_6 0.089(6) 0.083(6) 0.096(6) 0.005(6) 0.005(6) 0.013(5)
C8_6 0.087(6) 0.082(6) 0.093(6) 0.006(5) 0.007(5) 0.013(5)
C9_6 0.095(9) 0.087(9) 0.094(10) 0.000(9) 0.007(8) 0.013(8)
C10_6 0.095(9) 0.097(11) 0.114(11) 0.002(10) 0.015(10) 0.020(8)
C1_7 0.069(5) 0.102(5) 0.091(5) 0.029(5) 0.004(5) 0.019(5)
C2_7 0.076(5) 0.104(5) 0.096(6) 0.030(5) 0.008(5) 0.018(5)
C3_7 0.080(5) 0.108(6) 0.102(6) 0.028(5) 0.009(5) 0.019(5)
C4_7 0.083(6) 0.110(6) 0.104(6) 0.030(5) 0.012(5) 0.019(5)
C5_7 0.085(6) 0.110(6) 0.107(6) 0.030(6) 0.011(6) 0.019(6)
C6_7 0.083(6) 0.110(6) 0.105(6) 0.030(6) 0.011(6) 0.020(5)
C7_7 0.085(6) 0.111(6) 0.106(6) 0.030(6) 0.011(6) 0.021(5)
C8_7 0.081(5) 0.109(6) 0.103(6) 0.027(5) 0.010(5) 0.021(5)
C9_7 0.085(9) 0.110(9) 0.107(10) 0.020(9) 0.018(9) 0.021(8)
C10_7 0.098(11) 0.119(10) 0.124(11) 0.039(9) 0.012(10) 0.020(9)
C1_8 0.055(4) 0.073(4) 0.080(4) -0.013(4) 0.008(4) -0.007(4)
C2_8 0.062(5) 0.081(5) 0.083(5) -0.010(4) 0.008(4) -0.005(4)
C3_8 0.073(5) 0.092(5) 0.090(5) -0.012(5) 0.003(5) -0.004(5)
C4_8 0.076(5) 0.097(6) 0.092(5) -0.014(5) 0.002(5) -0.002(5)
C5_8 0.080(6) 0.101(6) 0.093(6) -0.014(6) 0.001(5) -0.002(6)
C6_8 0.079(6) 0.098(6) 0.094(6) -0.013(6) 0.002(5) -0.001(6)
C7_8 0.078(6) 0.098(6) 0.095(6) -0.012(6) 0.002(5) -0.002(5)
C8_8 0.073(5) 0.094(6) 0.092(6) -0.013(5) 0.002(5) -0.004(5)
C9_8 0.076(9) 0.099(10) 0.091(8) -0.016(9) 0.002(7) -0.004(9)
C10_8 0.092(10) 0.110(11) 0.100(10) -0.018(10) -0.008(9) 0.004(10)
C1_9 0.057(5) 0.070(5) 0.072(5) 0.009(5) 0.006(5) 0.012(5)
C2_9 0.058(5) 0.065(5) 0.071(5) 0.004(5) 0.002(5) 0.011(5)
C3_9 0.061(5) 0.066(5) 0.073(5) 0.003(5) 0.000(4) 0.007(4)
C4_9 0.062(5) 0.065(5) 0.072(5) 0.003(5) -0.001(5) 0.007(5)
C5_9 0.063(5) 0.067(6) 0.072(6) 0.001(5) -0.003(5) 0.005(5)
C6_9 0.062(5) 0.065(6) 0.072(6) 0.002(5) -0.003(5) 0.004(5)
C7_9 0.063(5) 0.067(6) 0.074(5) 0.002(5) -0.003(5) 0.006(5)
C8_9 0.060(5) 0.065(5) 0.073(5) 0.002(5) -0.003(5) 0.006(5)
C9_9 0.069(8) 0.071(9) 0.076(8) 0.003(8) 0.001(7) 0.012(8)
C10_9 0.074(10) 0.070(10) 0.078(9) 0.009(9) -0.007(8) 0.002(9)
C1_10 0.071(5) 0.078(5) 0.087(5) 0.012(5) 0.019(5) 0.024(5)
C2_10 0.084(5) 0.087(5) 0.088(5) 0.011(5) 0.017(5) 0.027(5)
C3_10 0.096(6) 0.096(6) 0.095(5) 0.010(5) 0.017(5) 0.025(5)
C4_10 0.101(6) 0.100(6) 0.098(6) 0.008(5) 0.015(5) 0.026(5)
C5_10 0.106(6) 0.105(6) 0.099(6) 0.007(6) 0.016(6) 0.024(6)
C6_10 0.107(6) 0.105(6) 0.100(6) 0.008(6) 0.016(6) 0.024(6)
C7_10 0.107(6) 0.102(6) 0.100(6) 0.011(6) 0.016(6) 0.021(6)
C8_10 0.100(6) 0.099(6) 0.097(6) 0.011(5) 0.018(5) 0.023(5)
C9_10 0.112(10) 0.100(10) 0.102(9) 0.013(8) 0.022(9) 0.009(9)
C10_10 0.140(11) 0.124(12) 0.110(9) 0.012(10) 0.021(10) 0.019(10)
C1_11 0.078(5) 0.080(5) 0.087(5) 0.013(5) 0.015(5) 0.016(5)
C2_11 0.085(5) 0.080(5) 0.089(5) 0.009(5) 0.014(5) 0.009(5)
C3_11 0.088(5) 0.082(5) 0.088(5) 0.008(5) 0.011(5) 0.006(5)
C4_11 0.090(6) 0.083(6) 0.089(6) 0.007(6) 0.011(5) 0.004(5)
C5_11 0.092(6) 0.083(6) 0.090(6) 0.005(6) 0.010(5) 0.004(6)
C6_11 0.092(6) 0.083(6) 0.089(6) 0.005(6) 0.013(5) 0.002(6)
C7_11 0.089(6) 0.085(6) 0.089(6) 0.006(6) 0.013(5) 0.003(6)
C8_11 0.090(5) 0.083(6) 0.089(6) 0.006(6) 0.011(5) 0.005(5)
C9_11 0.093(9) 0.093(10) 0.090(8) 0.003(9) 0.007(8) 0.006(9)
C10_11 0.101(10) 0.095(11) 0.091(9) -0.004(10) 0.017(8) 0.002(10)
C1_12 0.101(5) 0.080(5) 0.058(5) 0.008(5) 0.003(4) -0.003(4)
C2_12 0.103(5) 0.075(5) 0.063(5) 0.008(4) 0.009(4) 0.000(4)
C3_12 0.106(5) 0.080(5) 0.072(5) 0.007(5) 0.013(5) 0.002(5)
C4_12 0.108(6) 0.081(6) 0.074(6) 0.007(5) 0.013(5) 0.003(5)
C5_12 0.107(6) 0.081(6) 0.076(6) 0.007(5) 0.014(6) 0.000(5)
C6_12 0.108(6) 0.080(6) 0.075(6) 0.009(5) 0.015(5) 0.002(5)
C7_12 0.110(6) 0.081(6) 0.078(6) 0.006(5) 0.014(5) 0.002(5)
C8_12 0.108(6) 0.081(5) 0.076(6) 0.006(5) 0.014(5) 0.000(5)
C9_12 0.112(9) 0.092(9) 0.090(10) -0.003(9) 0.012(8) -0.003(9)
C10_12 0.107(9) 0.075(10) 0.078(11) 0.007(10) 0.016(9) -0.003(8)
C1_13 0.085(5) 0.053(5) 0.080(5) 0.007(4) 0.028(4) 0.001(4)
C2_13 0.080(5) 0.057(5) 0.084(5) 0.011(5) 0.029(4) 0.005(5)
C3_13 0.077(5) 0.060(5) 0.082(5) 0.013(5) 0.026(4) 0.008(5)
C4_13 0.077(5) 0.062(5) 0.083(5) 0.014(5) 0.024(5) 0.010(5)
C5_13 0.079(6) 0.067(6) 0.083(6) 0.012(5) 0.024(5) 0.009(5)
C6_13 0.079(6) 0.065(6) 0.083(6) 0.013(5) 0.024(5) 0.010(5)
C7_13 0.076(6) 0.065(6) 0.084(6) 0.013(5) 0.026(5) 0.006(5)
C8_13 0.078(5) 0.062(5) 0.083(5) 0.014(5) 0.026(5) 0.007(5)
C9_13 0.082(9) 0.076(9) 0.091(8) 0.010(9) 0.021(7) 0.010(8)
C10_13 0.091(10) 0.076(10) 0.086(8) 0.010(9) 0.028(8) 0.002(9)
C1_14 0.089(5) 0.080(5) 0.100(5) 0.023(4) 0.030(5) 0.023(4)
C2_14 0.099(5) 0.095(5) 0.106(5) 0.023(5) 0.025(5) 0.029(5)
C3_14 0.111(6) 0.106(6) 0.114(6) 0.024(5) 0.021(5) 0.033(5)
C4_14 0.114(6) 0.112(6) 0.119(6) 0.023(6) 0.022(6) 0.032(5)
C5_14 0.119(6) 0.114(6) 0.122(7) 0.026(6) 0.021(6) 0.033(6)
C6_14 0.118(6) 0.115(6) 0.122(7) 0.025(6) 0.018(6) 0.034(6)
C7_14 0.117(6) 0.115(6) 0.120(7) 0.024(6) 0.019(6) 0.033(6)
C8_14 0.112(6) 0.111(6) 0.117(6) 0.022(6) 0.021(6) 0.034(5)
C9_14 0.111(9) 0.109(9) 0.122(10) 0.017(9) 0.014(10) 0.037(8)
C10_14 0.142(11) 0.130(11) 0.143(12) 0.033(10) 0.011(11) 0.048(10)
C1_15 0.077(5) 0.074(5) 0.073(5) 0.004(5) 0.000(5) 0.015(5)
C2_15 0.092(5) 0.082(5) 0.083(5) -0.002(5) -0.008(5) 0.015(5)
C3_15 0.104(5) 0.092(6) 0.092(5) -0.007(5) -0.013(5) 0.018(5)
C4_15 0.109(6) 0.093(6) 0.095(6) -0.006(5) -0.017(6) 0.018(6)
C5_15 0.114(6) 0.097(6) 0.099(6) -0.009(6) -0.017(6) 0.016(6)
C6_15 0.112(6) 0.098(6) 0.097(6) -0.010(6) -0.017(6) 0.017(6)
C7_15 0.113(6) 0.099(6) 0.097(6) -0.008(6) -0.017(6) 0.019(6)
C8_15 0.108(6) 0.095(6) 0.093(6) -0.008(5) -0.013(6) 0.018(6)
C9_15 0.115(10) 0.099(8) 0.096(10) -0.006(8) -0.007(9) 0.021(9)
C10_15 0.136(11) 0.113(11) 0.110(10) -0.020(9) -0.026(11) 0.016(11)
C1_16 0.060(5) 0.068(5) 0.054(5) 0.012(5) 0.007(5) -0.001(5)
C2_16 0.060(5) 0.069(5) 0.056(5) 0.010(5) 0.005(5) -0.001(4)
C3_16 0.061(5) 0.069(5) 0.057(5) 0.012(5) 0.007(4) 0.000(4)
C4_16 0.062(5) 0.071(5) 0.060(5) 0.009(5) 0.005(5) 0.001(4)
C5_16 0.063(5) 0.071(5) 0.062(5) 0.008(5) 0.006(5) 0.003(5)
C6_16 0.063(5) 0.071(5) 0.060(5) 0.010(5) 0.003(5) 0.001(5)
C7_16 0.062(5) 0.072(5) 0.060(5) 0.008(5) 0.006(5) 0.000(5)
C8_16 0.060(5) 0.072(5) 0.060(5) 0.010(5) 0.003(5) 0.001(4)
C9_16 0.061(8) 0.075(7) 0.063(9) 0.002(8) 0.002(8) -0.002(7)
C10_16 0.070(9) 0.071(8) 0.064(10) 0.007(9) 0.004(9) 0.002(7)
C1_17 0.080(5) 0.065(5) 0.063(5) 0.003(5) 0.006(4) -0.003(5)
C2_17 0.088(5) 0.081(5) 0.075(5) -0.001(5) 0.004(5) -0.004(5)
C3_17 0.090(5) 0.088(5) 0.081(5) -0.004(5) 0.006(5) -0.007(5)
C4_17 0.093(5) 0.095(6) 0.087(6) -0.007(5) 0.005(5) -0.007(5)
C5_17 0.096(6) 0.097(6) 0.088(6) -0.008(5) 0.006(6) -0.010(6)
C6_17 0.093(6) 0.095(6) 0.086(6) -0.006(5) 0.007(6) -0.012(6)
C7_17 0.095(6) 0.096(6) 0.088(6) -0.008(6) 0.006(5) -0.010(6)
C8_17 0.093(5) 0.092(6) 0.084(6) -0.005(5) 0.006(5) -0.008(5)
C9_17 0.094(8) 0.098(10) 0.092(10) -0.010(9) 0.008(8) -0.008(8)
C10_17 0.095(8) 0.118(11) 0.094(11) -0.011(10) 0.005(9) -0.019(10)
C1_18 0.105(5) 0.089(5) 0.077(5) 0.016(5) 0.020(5) 0.011(5)
C2_18 0.113(6) 0.094(5) 0.085(5) 0.009(5) 0.019(5) 0.009(5)
C3_18 0.116(6) 0.100(6) 0.094(6) 0.005(5) 0.019(5) 0.011(5)
C4_18 0.119(6) 0.101(6) 0.096(6) 0.003(6) 0.020(6) 0.012(6)
C5_18 0.121(6) 0.105(6) 0.100(7) 0.000(6) 0.018(6) 0.013(6)
C6_18 0.121(6) 0.105(6) 0.101(7) -0.001(6) 0.017(6) 0.012(6)
C7_18 0.120(6) 0.105(6) 0.100(6) -0.001(6) 0.016(6) 0.011(6)
C8_18 0.119(6) 0.102(6) 0.095(6) 0.002(5) 0.018(6) 0.012(5)
C9_18 0.118(8) 0.111(10) 0.096(10) 0.007(10) 0.013(9) 0.008(8)
C10_18 0.136(11) 0.115(10) 0.118(11) -0.010(9) 0.018(11) 0.015(9)
C1_19 0.091(5) 0.068(5) 0.072(5) 0.010(5) 0.003(5) -0.003(5)
C2_19 0.111(6) 0.084(5) 0.086(5) 0.004(5) 0.000(5) -0.007(5)
C3_19 0.125(6) 0.095(6) 0.096(6) 0.000(5) -0.001(5) -0.008(5)
C4_19 0.129(6) 0.100(6) 0.100(6) -0.002(5) -0.003(6) -0.010(6)
C5_19 0.134(7) 0.106(7) 0.107(6) -0.004(6) -0.003(6) -0.008(6)
C6_19 0.135(6) 0.103(7) 0.105(6) -0.003(6) -0.001(6) -0.007(6)
C7_19 0.134(6) 0.101(6) 0.103(6) -0.001(6) -0.004(6) -0.008(6)
C8_19 0.131(6) 0.100(6) 0.101(6) -0.001(5) -0.002(6) -0.006(6)
C9_19 0.132(8) 0.099(10) 0.109(10) -0.007(10) -0.002(9) -0.009(9)
C10_19 0.157(12) 0.117(11) 0.123(11) -0.016(9) -0.009(10) -0.013(11)
C1_20 0.064(5) 0.080(5) 0.094(5) 0.006(5) 0.021(5) -0.004(5)
C2_20 0.069(5) 0.084(5) 0.097(5) 0.007(5) 0.017(5) -0.004(5)
C3_20 0.073(5) 0.088(5) 0.099(6) 0.007(5) 0.014(5) -0.005(5)
C4_20 0.074(6) 0.090(6) 0.098(6) 0.007(5) 0.013(5) -0.005(5)
C5_20 0.075(6) 0.092(6) 0.100(6) 0.007(6) 0.012(5) -0.005(5)
C6_20 0.076(6) 0.093(6) 0.100(6) 0.007(6) 0.009(5) -0.005(5)
C7_20 0.076(6) 0.093(6) 0.100(6) 0.006(5) 0.009(5) -0.005(6)
C8_20 0.073(5) 0.090(6) 0.098(6) 0.007(5) 0.011(5) -0.005(5)
C9_20 0.086(10) 0.097(9) 0.107(10) 0.001(8) 0.007(9) 0.001(8)
C10_20 0.081(10) 0.108(11) 0.110(10) -0.003(10) 0.000(8) -0.006(10)
C1_21 0.054(5) 0.075(5) 0.071(5) 0.008(5) 0.005(5) -0.009(5)
C2_21 0.064(5) 0.077(5) 0.076(5) 0.009(5) 0.003(5) -0.008(5)
C3_21 0.069(5) 0.078(5) 0.077(5) 0.010(5) 0.007(5) -0.010(4)
C4_21 0.073(5) 0.080(5) 0.082(6) 0.007(5) 0.010(5) -0.009(5)
C5_21 0.076(6) 0.080(6) 0.084(6) 0.007(6) 0.009(5) -0.010(5)
C6_21 0.076(6) 0.081(6) 0.082(6) 0.008(6) 0.008(5) -0.011(5)
C7_21 0.074(6) 0.081(5) 0.080(6) 0.009(6) 0.008(5) -0.012(5)
C8_21 0.071(5) 0.080(5) 0.079(6) 0.009(5) 0.008(5) -0.010(5)
C9_21 0.068(8) 0.086(8) 0.083(9) 0.005(9) -0.003(8) -0.004(7)
C10_21 0.102(11) 0.087(8) 0.101(11) 0.002(10) 0.004(10) -0.020(8)
C1_22 0.071(5) 0.080(5) 0.104(5) -0.002(4) 0.007(5) -0.006(4)
C2_22 0.084(5) 0.087(5) 0.116(5) 0.001(4) 0.010(5) -0.005(4)
C3_22 0.101(5) 0.094(5) 0.124(6) 0.004(5) 0.008(5) -0.009(5)
C4_22 0.108(6) 0.099(6) 0.128(6) 0.002(6) 0.009(5) -0.009(5)
C5_22 0.112(6) 0.101(6) 0.130(6) 0.002(6) 0.009(6) -0.011(6)
C6_22 0.110(6) 0.101(6) 0.129(6) 0.004(6) 0.009(6) -0.010(6)
C7_22 0.109(6) 0.100(6) 0.129(6) 0.005(6) 0.011(6) -0.009(6)
C8_22 0.104(6) 0.098(6) 0.126(6) 0.006(5) 0.012(5) -0.009(5)
C9_22 0.107(10) 0.101(8) 0.127(10) 0.008(9) 0.017(9) -0.014(9)
C10_22 0.125(11) 0.109(9) 0.143(12) 0.010(10) 0.007(11) -0.015(10)
C1_23 0.078(5) 0.119(5) 0.090(5) 0.024(5) -0.009(5) 0.000(5)
C2_23 0.087(5) 0.121(5) 0.097(5) 0.018(5) -0.007(5) -0.006(5)
C3_23 0.095(5) 0.123(6) 0.098(6) 0.017(5) -0.006(5) -0.008(5)
C4_23 0.097(6) 0.123(6) 0.099(6) 0.017(6) -0.005(6) -0.009(5)
C5_23 0.102(6) 0.125(6) 0.101(6) 0.014(6) -0.007(6) -0.009(6)
C6_23 0.100(6) 0.126(6) 0.099(6) 0.015(6) -0.006(6) -0.010(6)
C7_23 0.100(6) 0.125(6) 0.101(6) 0.015(6) -0.006(6) -0.010(6)
C8_23 0.097(6) 0.124(6) 0.102(6) 0.014(6) -0.005(6) -0.009(5)
C9_23 0.098(9) 0.129(9) 0.111(10) 0.010(10) -0.003(9) -0.011(8)
C10_23 0.118(11) 0.130(9) 0.105(11) 0.005(11) -0.012(11) -0.018(9)
C1_24 0.080(5) 0.083(6) 0.083(5) 0.039(5) 0.034(5) 0.017(5)
C2_24 0.078(5) 0.081(6) 0.090(6) 0.039(6) 0.033(5) 0.015(5)
C3_24 0.077(5) 0.085(6) 0.097(6) 0.040(6) 0.032(6) 0.014(6)
C4_24 0.079(6) 0.086(6) 0.100(7) 0.038(6) 0.032(6) 0.011(6)
C5_24 0.080(6) 0.087(7) 0.104(7) 0.037(7) 0.029(6) 0.010(6)
C6_24 0.081(6) 0.089(7) 0.106(7) 0.033(7) 0.031(6) 0.010(6)
C7_24 0.079(6) 0.086(7) 0.103(7) 0.038(7) 0.030(6) 0.012(6)
C8_24 0.078(6) 0.086(6) 0.101(7) 0.037(6) 0.031(6) 0.011(6)
C9_24 0.092(10) 0.091(10) 0.104(10) 0.039(10) 0.027(10) 0.017(9)
C10_24 0.105(11) 0.086(11) 0.126(12) 0.031(11) 0.028(11) 0.003(11)
C1_25 0.084(5) 0.106(5) 0.094(5) 0.036(4) 0.014(5) 0.025(5)
C2_25 0.098(5) 0.118(6) 0.099(5) 0.025(5) 0.008(5) 0.020(5)
C3_25 0.108(6) 0.129(6) 0.106(6) 0.017(5) 0.007(5) 0.016(5)
C4_25 0.111(6) 0.131(6) 0.108(6) 0.015(6) 0.004(6) 0.015(6)
C5_25 0.115(6) 0.137(7) 0.112(6) 0.010(6) 0.004(6) 0.015(6)
C6_25 0.116(6) 0.136(7) 0.111(6) 0.012(6) 0.005(6) 0.015(6)
C7_25 0.115(6) 0.138(7) 0.112(6) 0.010(6) 0.004(6) 0.015(6)
C8_25 0.113(6) 0.132(6) 0.109(6) 0.014(6) 0.005(6) 0.016(6)
C9_25 0.119(10) 0.143(10) 0.122(10) 0.009(9) 0.006(10) 0.025(8)
C10_25 0.134(12) 0.157(12) 0.120(10) 0.000(9) 0.001(10) 0.013(11)
C1_27 0.065(4) 0.066(5) 0.077(5) -0.016(5) 0.006(4) 0.002(4)
C2_27 0.069(4) 0.070(4) 0.083(4) -0.016(4) 0.006(4) 0.001(4)
C3_27 0.073(4) 0.075(4) 0.084(5) -0.013(4) 0.004(4) 0.001(4)
C4_27 0.074(5) 0.076(5) 0.084(5) -0.013(5) 0.004(5) 0.001(5)
C5_27 0.074(5) 0.077(5) 0.084(5) -0.013(5) 0.003(5) 0.000(5)
C6_27 0.075(5) 0.077(5) 0.085(5) -0.013(5) 0.004(5) 0.000(5)
C7_27 0.074(5) 0.077(5) 0.084(5) -0.013(5) 0.004(5) 0.000(5)
C8_27 0.073(5) 0.075(5) 0.084(5) -0.013(5) 0.004(5) 0.001(5)
C9_27 0.074(5) 0.075(5) 0.085(5) -0.014(5) 0.004(4) 0.002(4)
C10_27 0.074(6) 0.078(6) 0.084(6) -0.013(6) 0.004(6) 0.000(6)
C1_26 0.068(4) 0.068(4) 0.080(4) -0.015(4) 0.006(4) 0.001(4)
C2_26 0.071(4) 0.074(4) 0.084(4) -0.016(4) 0.004(4) 0.001(4)
C3_26 0.073(4) 0.075(4) 0.084(5) -0.013(4) 0.005(4) 0.001(4)
C4_26 0.073(4) 0.076(5) 0.084(5) -0.013(4) 0.005(4) 0.001(4)
C5_26 0.073(5) 0.077(5) 0.084(5) -0.013(5) 0.005(4) 0.000(5)
C6_26 0.074(5) 0.077(5) 0.084(5) -0.013(5) 0.004(4) 0.001(5)
C7_26 0.074(5) 0.077(5) 0.084(5) -0.013(5) 0.004(4) 0.001(5)
C8_26 0.074(5) 0.077(5) 0.084(5) -0.013(5) 0.004(4) 0.001(5)
C9_26 0.079(8) 0.081(9) 0.084(9) -0.011(9) 0.005(8) 0.005(9)
C10_26 0.075(7) 0.080(8) 0.086(8) -0.013(8) 0.003(7) 0.001(8)
C1_28 0.106(5) 0.092(5) 0.118(5) 0.040(5) 0.043(5) 0.027(5)
C2_28 0.120(6) 0.096(5) 0.124(6) 0.031(5) 0.042(5) 0.023(5)
C3_28 0.131(6) 0.104(5) 0.133(6) 0.027(5) 0.037(5) 0.019(5)
C4_28 0.137(6) 0.107(6) 0.139(6) 0.024(6) 0.036(6) 0.019(6)
C5_28 0.143(7) 0.111(6) 0.142(7) 0.021(6) 0.035(6) 0.018(6)
C6_28 0.142(7) 0.109(6) 0.141(7) 0.023(6) 0.035(6) 0.016(6)
C7_28 0.142(7) 0.110(6) 0.140(7) 0.025(6) 0.036(6) 0.017(6)
C8_28 0.137(6) 0.107(6) 0.138(6) 0.027(6) 0.038(6) 0.019(6)
C9_28 0.129(10) 0.106(10) 0.134(9) 0.031(9) 0.039(9) 0.024(9)
C10_28 0.174(12) 0.114(9) 0.165(12) 0.021(10) 0.034(11) 0.006(10)
C1_29 0.082(4) 0.077(4) 0.083(4) -0.010(4) 0.013(4) 0.003(4)
C2_29 0.097(5) 0.092(5) 0.101(5) -0.010(5) 0.015(5) 0.011(4)
C3_29 0.108(5) 0.102(5) 0.116(6) -0.013(5) 0.018(5) 0.013(5)
C4_29 0.109(6) 0.106(6) 0.119(6) -0.012(6) 0.019(6) 0.015(5)
C5_29 0.113(6) 0.109(6) 0.124(7) -0.014(6) 0.019(6) 0.016(5)
C6_29 0.114(6) 0.108(6) 0.124(6) -0.013(6) 0.019(6) 0.015(6)
C7_29 0.115(6) 0.108(6) 0.126(6) -0.015(6) 0.018(6) 0.012(5)
C8_29 0.112(6) 0.106(6) 0.121(6) -0.016(6) 0.018(6) 0.012(5)
C9_29 0.117(8) 0.119(10) 0.139(10) -0.021(10) 0.020(9) 0.008(8)
C10_29 0.138(11) 0.121(10) 0.141(12) -0.018(10) 0.024(11) 0.025(9)
C1_30 0.102(5) 0.077(5) 0.107(5) 0.006(5) 0.031(5) 0.004(4)
C2_30 0.112(5) 0.091(5) 0.121(5) 0.004(5) 0.029(5) 0.010(4)
C3_30 0.121(5) 0.104(6) 0.135(6) 0.002(5) 0.026(5) 0.012(5)
C4_30 0.125(6) 0.107(6) 0.136(6) 0.003(6) 0.028(6) 0.011(5)
C5_30 0.126(6) 0.112(6) 0.142(7) 0.001(6) 0.027(6) 0.011(6)
C6_30 0.128(6) 0.113(6) 0.143(7) 0.002(6) 0.025(6) 0.014(6)
C7_30 0.129(6) 0.112(6) 0.142(7) 0.003(6) 0.025(6) 0.013(6)
C8_30 0.127(6) 0.108(6) 0.139(6) 0.003(6) 0.027(6) 0.013(5)
C9_30 0.134(9) 0.111(10) 0.148(11) 0.005(10) 0.028(10) 0.008(8)
C10_30 0.138(9) 0.129(11) 0.165(12) -0.002(11) 0.022(11) 0.023(9)
C1_31 0.107(5) 0.119(6) 0.075(5) 0.015(5) -0.007(5) -0.003(5)
C2_31 0.109(5) 0.125(6) 0.088(6) 0.007(5) -0.003(5) 0.000(5)
C3_31 0.113(5) 0.130(6) 0.097(6) 0.003(5) -0.002(5) 0.001(5)
C4_31 0.113(6) 0.130(6) 0.101(6) 0.001(6) 0.001(6) 0.002(6)
C5_31 0.115(6) 0.132(7) 0.106(7) 0.001(6) 0.001(6) 0.002(6)
C6_31 0.116(6) 0.132(7) 0.106(7) 0.000(6) 0.001(6) 0.000(6)
C7_31 0.115(6) 0.133(7) 0.105(6) 0.000(6) -0.001(6) 0.002(6)
C8_31 0.115(6) 0.131(6) 0.101(6) 0.001(6) 0.000(6) 0.000(6)
C9_31 0.127(10) 0.132(9) 0.100(10) 0.002(9) -0.006(10) 0.000(9)
C10_31 0.118(9) 0.140(12) 0.120(12) -0.006(11) -0.003(11) 0.001(9)
C1_33 0.108(5) 0.070(5) 0.097(5) 0.003(4) 0.042(5) -0.015(4)
C2_33 0.124(5) 0.083(5) 0.112(5) -0.005(4) 0.049(5) -0.016(5)
C3_33 0.143(6) 0.097(5) 0.125(6) -0.013(5) 0.053(5) -0.019(5)
C4_33 0.148(6) 0.102(6) 0.127(6) -0.014(5) 0.053(5) -0.020(6)
C5_33 0.152(7) 0.105(6) 0.131(7) -0.015(6) 0.053(6) -0.020(6)
C6_33 0.154(7) 0.104(6) 0.131(7) -0.016(6) 0.052(6) -0.020(6)
C7_33 0.153(6) 0.105(6) 0.133(6) -0.016(6) 0.053(6) -0.021(6)
C8_33 0.149(6) 0.101(6) 0.130(6) -0.013(5) 0.052(5) -0.021(5)
C9_33 0.154(10) 0.108(10) 0.136(10) -0.013(9) 0.058(8) -0.028(9)
C10_33 0.175(12) 0.113(10) 0.147(12) -0.027(10) 0.056(11) -0.021(11)
C1_32 0.097(5) 0.080(5) 0.116(5) -0.010(5) 0.024(5) -0.001(5)
C2_32 0.107(5) 0.091(5) 0.133(5) -0.008(5) 0.017(5) 0.002(5)
C3_32 0.122(5) 0.114(6) 0.156(6) -0.006(5) 0.012(5) -0.001(5)
C4_32 0.127(6) 0.117(6) 0.159(6) -0.002(6) 0.011(6) 0.001(6)
C5_32 0.130(6) 0.123(7) 0.167(7) -0.003(6) 0.012(6) 0.000(6)
C6_32 0.131(6) 0.126(7) 0.166(7) -0.002(6) 0.011(6) -0.001(6)
C7_32 0.131(6) 0.126(7) 0.166(7) -0.001(6) 0.011(6) -0.002(6)
C8_32 0.128(6) 0.119(6) 0.160(6) -0.003(6) 0.011(6) -0.001(5)
C9_32 0.147(11) 0.128(11) 0.182(12) 0.000(11) 0.009(11) 0.001(10)
C10_32 0.146(9) 0.161(12) 0.192(12) -0.014(12) -0.001(11) -0.012(10)

loop_
_atom_type_symbol
_atom_type_description
_atom_type_scat_dispersion_real
_atom_type_scat_dispersion_imag
_atom_type_scat_source
C C 0.0033 0.0016 'International Tables Vol C Tables 4.2.6.8 and 6.1.1.4'
H H 0.0000 0.0000 'International Tables Vol C Tables 4.2.6.8 and 6.1.1.4'
Ag Ag -0.8971 1.1015 'International Tables Vol C Tables 4.2.6.8 and 6.1.1.4'
Au Au -2.0133 8.8022 'International Tables Vol C Tables 4.2.6.8 and 6.1.1.4'

loop_
_geom_angle_atom_site_label_1
_geom_angle_atom_site_label_2
_geom_angle_atom_site_label_3
_geom_angle
_geom_angle_site_symmetry_1
_geom_angle_site_symmetry_3
_geom_angle_publ_flag
C1_10 Ag1 C2_10 28.5 . . ?
C1_10 Ag1 Au28 144.4 . . ?
C2_10 Ag1 Au28 146.9 . . ?
C1_10 Ag1 Au27 95.1 . . ?
C2_10 Ag1 Au27 121.9 . . ?
Au28 Ag1 Au27 61.0 . . ?
C1_10 Ag1 Au12 133.1 . . ?
C2_10 Ag1 Au12 154.3 . . ?
Au28 Ag1 Au12 58.3 . . ?
Au27 Ag1 Au12 57.7 . . ?
C1_10 Ag1 Au11 116.0 . . ?
C2_10 Ag1 Au11 88.6 . . ?
Au28 Ag1 Au11 74.0 . . ?
Au27 Ag1 Au11 132.9 . . ?
Au12 Ag1 Au11 109.8 . . ?
C1_10 Ag1 Ag21 94.9 . . ?
C2_10 Ag1 Ag21 90.3 . . ?
Au28 Ag1 Ag21 56.9 . . ?
Au27 Ag1 Ag21 79.1 . . ?
Au12 Ag1 Ag21 113.4 . . ?
Au11 Ag1 Ag21 64.6 . . ?
C1_10 Ag1 Au38 36.5 . . ?
C2_10 Ag1 Au38 65.0 . . ?
Au28 Ag1 Au38 120.2 . . ?
Au27 Ag1 Au38 60.9 . . ?
Au12 Ag1 Au38 99.9 . . ?
Au11 Ag1 Au38 149.8 . . ?
Ag21 Ag1 Au38 99.3 . . ?
C1_10 Ag1 Ag14 160.8 . . ?
C2_10 Ag1 Ag14 137.1 . . ?
Au28 Ag1 Ag14 54.6 . . ?
Au27 Ag1 Ag14 101.0 . . ?
Au12 Ag1 Ag14 52.1 . . ?
Au11 Ag1 Ag14 58.8 . . ?
Ag21 Ag1 Ag14 98.4 . . ?
Au38 Ag1 Ag14 151.4 . . ?
C1_9 Ag3 C1_2 104.5 . . ?
C1_9 Ag3 Au17 116.5 . . ?
C1_2 Ag3 Au17 135.7 . . ?
C1_9 Ag3 Au37 111.9 . . ?
C1_2 Ag3 Au37 41.7 . . ?
Au17 Ag3 Au37 125.3 . . ?
C1_9 Ag3 Au32 102.2 . . ?
C1_2 Ag3 Au32 129.8 . . ?
Au17 Ag3 Au32 58.1 . . ?
Au37 Ag3 Au32 88.8 . . ?
C1_9 Ag3 Au10 158.6 . . ?
C1_2 Ag3 Au10 89.8 . . ?
Au17 Ag3 Au10 56.9 . . ?
Au37 Ag3 Au10 68.7 . . ?
Au32 Ag3 Au10 56.6 . . ?
C1_9 Ag3 Au44 42.3 . . ?
C1_2 Ag3 Au44 128.1 . . ?
Au17 Ag3 Au44 79.4 . . ?
Au37 Ag3 Au44 153.9 . . ?
Au32 Ag3 Au44 100.0 . . ?
Au10 Ag3 Au44 136.2 . . ?
C1_9 Ag3 Ag19 142.6 . . ?
C1_2 Ag3 Ag19 49.5 . . ?
Au17 Ag3 Ag19 86.5 . . ?
Au37 Ag3 Ag19 68.8 . . ?
Au32 Ag3 Ag19 115.2 . . ?
Au10 Ag3 Ag19 58.6 . . ?
Au44 Ag3 Ag19 126.7 . . ?
C1_9 Ag3 Au46 105.9 . . ?
C1_2 Ag3 Au46 99.4 . . ?
Au17 Ag3 Au46 55.0 . . ?
Au37 Ag3 Au46 130.8 . . ?
Au32 Ag3 Au46 113.1 . . ?
Au10 Ag3 Au46 86.9 . . ?
Au44 Ag3 Au46 68.0 . . ?
Ag19 Ag3 Au46 62.0 . . ?
C1_25 Ag5 C2_25 28.2 . . ?
C1_25 Ag5 Au14 156.7 . . ?
C2_25 Ag5 Au14 158.5 . . ?
C1_25 Ag5 Au7 101.8 . . ?
C2_25 Ag5 Au7 129.7 . . ?
Au14 Ag5 Au7 61.5 . . ?
C1_25 Ag5 Au15 128.8 . . ?
C2_25 Ag5 Au15 142.3 . . ?
Au14 Ag5 Au15 58.2 . . ?
Au7 Ag5 Au15 57.5 . . ?
C1_25 Ag5 Ag8 66.0 . . ?
C2_25 Ag5 Ag8 83.3 . . ?
Au14 Ag5 Ag8 90.8 . . ?
Au7 Ag5 Ag8 58.9 . . ?
Au15 Ag5 Ag8 116.4 . . ?
C1_25 Ag5 Au24 109.8 . . ?
C2_25 Ag5 Au24 103.1 . . ?
Au14 Ag5 Au24 56.5 . . ?
Au7 Ag5 Au24 87.3 . . ?
Au15 Ag5 Au24 114.5 . . ?
Ag8 Ag5 Au24 60.9 . . ?
C1_25 Ag5 Ag11 143.7 . . ?
C2_25 Ag5 Ag11 121.7 . . ?
Au14 Ag5 Ag11 59.5 . . ?
Au7 Ag5 Ag11 105.9 . . ?
Au15 Ag5 Ag11 55.2 . . ?
Ag8 Ag5 Ag11 149.7 . . ?
Au24 Ag5 Ag11 94.5 . . ?
C1_25 Ag5 Au36 37.4 . . ?
C2_25 Ag5 Au36 65.6 . . ?
Au14 Ag5 Au36 126.3 . . ?
Au7 Ag5 Au36 65.4 . . ?
Au15 Ag5 Au36 99.2 . . ?
Ag8 Ag5 Au36 53.8 . . ?
Au24 Ag5 Au36 114.4 . . ?
Ag11 Ag5 Au36 148.5 . . ?
C1_27 Ag6 C2_27 28.4 . . ?
C1_27 Ag6 C1_8 122.1 . . ?
C1_26 Ag6 C1_8 119.1 . . ?
C2_27 Ag6 C1_8 94.0 . . ?
C1_27 Ag6 Au32 171.8 . . ?
C1_26 Ag6 Au32 161.4 . . ?
C2_27 Ag6 Au32 144.3 . . ?
C1_8 Ag6 Au32 50.3 . . ?
C1_27 Ag6 Au29 118.6 . . ?
C1_26 Ag6 Au29 125.2 . . ?
C2_27 Ag6 Au29 145.8 . . ?
C1_8 Ag6 Au29 115.7 . . ?
Au32 Ag6 Au29 67.5 . . ?
C1_27 Ag6 Au33 123.0 . . ?
C1_26 Ag6 Au33 109.1 . . ?
C2_27 Ag6 Au33 135.7 . . ?
C1_8 Ag6 Au33 102.3 . . ?
Au32 Ag6 Au33 64.5 . . ?
Au29 Ag6 Au33 56.9 . . ?
C1_27 Ag6 Au34 86.0 . . ?
C1_26 Ag6 Au34 105.0 . . ?
C2_27 Ag6 Au34 98.3 . . ?
C1_8 Ag6 Au34 106.3 . . ?
Au32 Ag6 Au34 93.3 . . ?
Au29 Ag6 Au34 58.7 . . ?
Au33 Ag6 Au34 115.6 . . ?
C1_27 Ag6 Au9A 41.5 . . ?
C2_27 Ag6 Au9A 69.6 . . ?
C1_8 Ag6 Au9A 157.9 . . ?
Au32 Ag6 Au9A 144.3 . . ?
Au29 Ag6 Au9A 77.1 . . ?
Au33 Ag6 Au9A 99.8 . . ?
Au34 Ag6 Au9A 63.6 . . ?
C1_26 Ag6 Au41 120.1 . . ?
C1_8 Ag6 Au41 38.5 . . ?
Au32 Ag6 Au41 63.1 . . ?
Au29 Ag6 Au41 102.8 . . ?
Au33 Ag6 Au41 127.6 . . ?
Au34 Ag6 Au41 69.2 . . ?
C1_26 Ag6 Au9 43.3 . . ?
C1_8 Ag6 Au9 161.1 . . ?
Au32 Ag6 Au9 148.6 . . ?
Au29 Ag6 Au9 82.4 . . ?
Au33 Ag6 Au9 92.1 . . ?
Au34 Ag6 Au9 77.6 . . ?
Au41 Ag6 Au9 136.1 . . ?
C1_27 Ag6 Au4A 111.2 . . ?
C2_27 Ag6 Au4A 94.7 . . ?
C1_8 Ag6 Au4A 44.7 . . ?
Au32 Ag6 Au4A 61.6 . . ?
Au29 Ag6 Au4A 95.2 . . ?
Au33 Ag6 Au4A 125.6 . . ?
Au34 Ag6 Au4A 62.0 . . ?
Au9A Ag6 Au4A 119.8 . . ?
C1_33 Ag7 C2_33 28.4 . . ?
C1_33 Ag7 Au26 159.5 . . ?
C2_33 Ag7 Au26 166.6 . . ?
C1_33 Ag7 Au3A 118.4 . . ?
C2_33 Ag7 Au3A 91.5 . . ?
Au26 Ag7 Au3A 82.1 . . ?
C1_33 Ag7 Au6 111.5 . . ?
C2_33 Ag7 Au6 110.1 . . ?
Au26 Ag7 Au6 59.7 . . ?
Au3A Ag7 Au6 98.2 . . ?
C1_33 Ag7 Au25 101.7 . . ?
C2_33 Ag7 Au25 126.9 . . ?
Au26 Ag7 Au25 57.7 . . ?
Au3A Ag7 Au25 139.7 . . ?
Au6 Ag7 Au25 60.3 . . ?
C1_33 Ag7 Au34 126.3 . . ?
C2_33 Ag7 Au34 128.6 . . ?
Au26 Ag7 Au34 60.0 . . ?
Au3A Ag7 Au34 70.3 . . ?
Au6 Ag7 Au34 119.6 . . ?
Au25 Ag7 Au34 90.3 . . ?
C1_33 Ag7 Au5A 33.4 . . ?
C2_33 Ag7 Au5A 59.0 . . ?
Au26 Ag7 Au5A 126.1 . . ?
Au3A Ag7 Au5A 150.3 . . ?
Au6 Ag7 Au5A 90.4 . . ?
Au25 Ag7 Au5A 68.6 . . ?
Au34 Ag7 Au5A 128.9 . . ?
C1_33 Ag7 Au3 117.8 . . ?
C2_33 Ag7 Au3 94.2 . . ?
Au26 Ag7 Au3 82.5 . . ?
Au6 Ag7 Au3 110.6 . . ?
Au25 Ag7 Au3 138.8 . . ?
Au34 Ag7 Au3 57.8 . . ?
C1_33 Ag7 Au5 36.0 . . ?
C2_33 Ag7 Au5 63.3 . . ?
Au26 Ag7 Au5 123.6 . . ?
Au6 Ag7 Au5 95.0 . . ?
Au25 Ag7 Au5 65.9 . . ?
Au34 Ag7 Au5 121.0 . . ?
Au3 Ag7 Au5 151.0 . . ?
C1_33 Ag7 Ag18 75.5 . . ?
C2_33 Ag7 Ag18 102.2 . . ?
Au26 Ag7 Ag18 90.1 . . ?
Au3A Ag7 Ag18 140.5 . . ?
Au6 Ag7 Ag18 111.0 . . ?
Au25 Ag7 Ag18 51.5 . . ?
Au34 Ag7 Ag18 72.3 . . ?
Au5A Ag7 Ag18 58.0 . . ?
Au3 Ag7 Ag18 126.0 . . ?
Au5 Ag7 Ag18 50.2 . . ?
C1_7 Ag8 Au13 122.6 . . ?
C1_7 Ag8 Au36 108.3 . . ?
Au13 Ag8 Au36 126.9 . . ?
C1_7 Ag8 Au35 108.7 . . ?
Au13 Ag8 Au35 58.7 . . ?
Au36 Ag8 Au35 93.3 . . ?
C1_7 Ag8 Au2 42.1 . . ?
Au13 Ag8 Au2 83.3 . . ?
Au36 Ag8 Au2 149.7 . . ?
Au35 Ag8 Au2 102.5 . . ?
C1_7 Ag8 Au7 165.0 . . ?
Au13 Ag8 Au7 56.9 . . ?
Au36 Ag8 Au7 70.0 . . ?
Au35 Ag8 Au7 57.2 . . ?
Au2 Ag8 Au7 140.2 . . ?
C1_7 Ag8 Ag5 136.4 . . ?
Au13 Ag8 Ag5 85.0 . . ?
Au36 Ag8 Ag5 66.1 . . ?
Au35 Ag8 Ag5 114.8 . . ?
Au2 Ag8 Ag5 126.6 . . ?
Au7 Ag8 Ag5 57.6 . . ?
C1_7 Ag8 Au24 106.1 . . ?
Au13 Ag8 Au24 55.1 . . ?
Au36 Ag8 Au24 125.5 . . ?
Au35 Ag8 Au24 113.8 . . ?
Au2 Ag8 Au24 71.1 . . ?
Au7 Ag8 Au24 85.9 . . ?
Ag5 Ag8 Au24 59.8 . . ?
C1_24 Ag9 C2_24 28.1 . . ?
C1_24 Ag9 Au15 96.7 . . ?
C2_24 Ag9 Au15 121.8 . . ?
C1_24 Ag9 Au25 135.3 . . ?
C2_24 Ag9 Au25 133.0 . . ?
Au15 Ag9 Au25 61.6 . . ?
C1_24 Ag9 Au36 100.5 . . ?
C2_24 Ag9 Au36 99.5 . . ?
Au15 Ag9 Au36 112.3 . . ?
Au25 Ag9 Au36 123.5 . . ?
C1_24 Ag9 Au7 143.9 . . ?
C2_24 Ag9 Au7 167.5 . . ?
Au15 Ag9 Au7 58.7 . . ?
Au25 Ag9 Au7 59.3 . . ?
Au36 Ag9 Au7 70.4 . . ?
C1_24 Ag9 Au6 156.1 . . ?
C2_24 Ag9 Au6 129.0 . . ?
Au15 Ag9 Au6 107.2 . . ?
Au25 Ag9 Au6 59.7 . . ?
Au36 Ag9 Au6 72.1 . . ?
Au7 Ag9 Au6 56.3 . . ?
C1_24 Ag9 Ag10 77.2 . . ?
C2_24 Ag9 Ag10 82.6 . . ?
Au15 Ag9 Ag10 59.5 . . ?
Au25 Ag9 Ag10 58.2 . . ?
Au36 Ag9 Ag10 170.8 . . ?
Au7 Ag9 Ag10 106.1 . . ?
Au6 Ag9 Ag10 113.6 . . ?
C1_24 Ag9 Au40 38.5 . . ?
C2_24 Ag9 Au40 66.4 . . ?
Au15 Ag9 Au40 60.5 . . ?
Au25 Ag9 Au40 116.4 . . ?
Au36 Ag9 Au40 101.3 . . ?
Au7 Ag9 Au40 107.4 . . ?
Au6 Ag9 Au40 163.5 . . ?
Ag10 Ag9 Au40 71.2 . . ?
C1_13 Ag10 C2_13 28.1 . . ?
C1_13 Ag10 Au16 133.1 . . ?
C2_13 Ag10 Au16 143.4 . . ?
C1_13 Ag10 Au25 106.7 . . ?
C2_13 Ag10 Au25 134.4 . . ?
Au16 Ag10 Au25 59.2 . . ?
C1_13 Ag10 Au15 155.4 . . ?
C2_13 Ag10 Au15 154.5 . . ?
Au16 Ag10 Au15 60.0 . . ?
Au25 Ag10 Au15 59.0 . . ?
C1_13 Ag10 Au1 145.8 . . ?
C2_13 Ag10 Au1 119.6 . . ?
Au16 Ag10 Au1 59.7 . . ?
Au25 Ag10 Au1 105.9 . . ?
Au15 Ag10 Au1 56.4 . . ?
C1_13 Ag10 Ag9 100.6 . . ?
C2_13 Ag10 Ag9 110.6 . . ?
Au16 Ag10 Ag9 103.7 . . ?
Au25 Ag10 Ag9 55.8 . . ?
Au15 Ag10 Ag9 54.9 . . ?
Au1 Ag10 Ag9 106.1 . . ?
C1_13 Ag10 Au5 37.7 . . ?
C2_13 Ag10 Au5 65.8 . . ?
Au16 Ag10 Au5 106.9 . . ?
Au25 Ag10 Au5 69.3 . . ?
Au15 Ag10 Au5 125.7 . . ?
Au1 Ag10 Au5 164.6 . . ?
Ag9 Ag10 Au5 83.6 . . ?
C1_13 Ag10 Ag18 79.9 . . ?
C2_13 Ag10 Ag18 102.5 . . ?
Au16 Ag10 Ag18 55.6 . . ?
Au25 Ag10 Ag18 52.4 . . ?
Au15 Ag10 Ag18 101.7 . . ?
Au1 Ag10 Ag18 112.8 . . ?
Ag9 Ag10 Ag18 104.3 . . ?
Au5 Ag10 Ag18 52.3 . . ?
C1_13 Ag10 Au5A 41.6 . . ?
C2_13 Ag10 Au5A 69.3 . . ?
Au16 Ag10 Au5A 108.5 . . ?
Au25 Ag10 Au5A 65.1 . . ?
Au15 Ag10 Au5A 119.4 . . ?
Au1 Ag10 Au5A 168.2 . . ?
Ag9 Ag10 Au5A 75.7 . . ?
Ag18 Ag10 Au5A 55.9 . . ?
C1_18 Ag11 C1_12 112.0 . . ?
C1_18 Ag11 C2_18 27.3 . . ?
C1_12 Ag11 C2_18 86.6 . . ?
C1_18 Ag11 Au19 133.0 . . ?
C1_12 Ag11 Au19 104.2 . . ?
C2_18 Ag11 Au19 138.5 . . ?
C1_18 Ag11 Au15 93.8 . . ?
C1_12 Ag11 Au15 152.6 . . ?
C2_18 Ag11 Au15 120.3 . . ?
Au19 Ag11 Au15 59.9 . . ?
C1_18 Ag11 Au14 141.7 . . ?
C1_12 Ag11 Au14 95.7 . . ?
C2_18 Ag11 Au14 163.1 . . ?
Au19 Ag11 Au14 57.0 . . ?
Au15 Ag11 Au14 57.1 . . ?
C1_18 Ag11 Au8 111.2 . . ?
C1_12 Ag11 Au8 39.8 . . ?
C2_18 Ag11 Au8 98.3 . . ?
Au19 Ag11 Au8 115.7 . . ?
Au15 Ag11 Au8 123.2 . . ?
Au14 Ag11 Au8 73.8 . . ?
C1_18 Ag11 Au1 75.3 . . ?
C1_12 Ag11 Au1 138.0 . . ?
C2_18 Ag11 Au1 87.3 . . ?
Au19 Ag11 Au1 57.7 . . ?
Au15 Ag11 Au1 55.6 . . ?
Au14 Ag11 Au1 101.7 . . ?
Au8 Ag11 Au1 173.4 . . ?
C1_18 Ag11 Ag5 90.2 . . ?
C1_12 Ag11 Ag5 111.5 . . ?
C2_18 Ag11 Ag5 109.4 . . ?
Au19 Ag11 Ag5 103.5 . . ?
Au15 Ag11 Ag5 57.6 . . ?
Au14 Ag11 Ag5 54.2 . . ?
Au8 Ag11 Ag5 71.7 . . ?
Au1 Ag11 Ag5 109.8 . . ?
C1_18 Ag11 Ag12 161.4 . . ?
C1_12 Ag11 Ag12 49.4 . . ?
C2_18 Ag11 Ag12 134.7 . . ?
Au19 Ag11 Ag12 60.9 . . ?
Au15 Ag11 Ag12 104.7 . . ?
Au14 Ag11 Ag12 53.3 . . ?
Au8 Ag11 Ag12 57.0 . . ?
Au1 Ag11 Ag12 116.4 . . ?
Ag5 Ag11 Ag12 98.4 . . ?
C1_18 Ag11 Au40 35.8 . . ?
C1_12 Ag11 Au40 142.1 . . ?
C2_18 Ag11 Au40 63.0 . . ?
Au19 Ag11 Au40 113.5 . . ?
Au15 Ag11 Au40 59.9 . . ?
Au14 Ag11 Au40 107.2 . . ?
Au8 Ag11 Au40 118.9 . . ?
Au1 Ag11 Au40 66.8 . . ?
Ag5 Ag11 Au40 63.6 . . ?
Ag12 Ag11 Au40 160.3 . . ?
C1_17 Ag12 C1_12 99.3 . . ?
C1_17 Ag12 Au14 153.3 . . ?
C1_12 Ag12 Au14 102.8 . . ?
C1_17 Ag12 Au18 98.5 . . ?
C1_12 Ag12 Au18 155.0 . . ?
Au14 Ag12 Au18 66.1 . . ?
C1_17 Ag12 Au8 111.4 . . ?
C1_12 Ag12 Au8 40.7 . . ?
Au14 Ag12 Au8 77.4 . . ?
Au18 Ag12 Au8 142.7 . . ?
C1_17 Ag12 Au4 41.5 . . ?
C1_12 Ag12 Au4 110.8 . . ?
Au14 Ag12 Au4 137.7 . . ?
Au18 Ag12 Au4 72.7 . . ?
Au8 Ag12 Au4 144.5 . . ?
C1_17 Ag12 Au22 97.2 . . ?
C1_12 Ag12 Au22 137.0 . . ?
Au14 Ag12 Au22 56.2 . . ?
Au18 Ag12 Au22 56.9 . . ?
Au8 Ag12 Au22 96.3 . . ?
Au4 Ag12 Au22 107.9 . . ?
C1_17 Ag12 Au19 134.2 . . ?
C1_12 Ag12 Au19 99.3 . . ?
Au14 Ag12 Au19 56.1 . . ?
Au18 Ag12 Au19 55.8 . . ?
Au8 Ag12 Au19 109.9 . . ?
Au4 Ag12 Au19 92.7 . . ?
Au22 Ag12 Au19 97.0 . . ?
C1_17 Ag12 Ag11 147.4 . . ?
C1_12 Ag12 Ag11 51.7 . . ?
Au14 Ag12 Ag11 59.1 . . ?
Au18 Ag12 Ag11 105.7 . . ?
Au8 Ag12 Ag11 58.7 . . ?
Au4 Ag12 Ag11 127.5 . . ?
Au22 Ag12 Ag11 114.2 . . ?
Au19 Ag12 Ag11 53.2 . . ?
C1_17 Ag12 Ag13 48.7 . . ?
C1_12 Ag12 Ag13 144.5 . . ?
Au14 Ag12 Ag13 105.5 . . ?
Au18 Ag12 Ag13 59.3 . . ?
Au8 Ag12 Ag13 127.8 . . ?
Au4 Ag12 Ag13 58.4 . . ?
Au22 Ag12 Ag13 52.7 . . ?
Au19 Ag12 Ag13 114.3 . . ?
Ag11 Ag12 Ag13 163.3 . . ?
C1_19 Ag13 C1_17 104.8 . . ?
C1_19 Ag13 Au21 97.4 . . ?
C1_17 Ag13 Au21 148.1 . . ?
C1_19 Ag13 Au22 152.1 . . ?
C1_17 Ag13 Au22 102.5 . . ?
Au21 Ag13 Au22 60.3 . . ?
C1_19 Ag13 Au23 97.8 . . ?
C1_17 Ag13 Au23 139.3 . . ?
Au21 Ag13 Au23 56.6 . . ?
Au22 Ag13 Au23 56.8 . . ?
C1_19 Ag13 Au18 127.0 . . ?
C1_17 Ag13 Au18 91.7 . . ?
Au21 Ag13 Au18 56.5 . . ?
Au22 Ag13 Au18 57.0 . . ?
Au23 Ag13 Au18 101.2 . . ?
C1_19 Ag13 Au4 92.2 . . ?
C1_17 Ag13 Au4 40.5 . . ?
Au21 Ag13 Au4 117.4 . . ?
Au22 Ag13 Au4 112.5 . . ?
Au23 Ag13 Au4 169.0 . . ?
Au18 Ag13 Au4 68.7 . . ?
C1_19 Ag13 Ag19 72.9 . . ?
C1_17 Ag13 Ag19 108.0 . . ?
Au21 Ag13 Ag19 57.2 . . ?
Au22 Ag13 Ag19 103.7 . . ?
Au23 Ag13 Ag19 110.8 . . ?
Au18 Ag13 Ag19 54.1 . . ?
Au4 Ag13 Ag19 67.6 . . ?
C1_19 Ag13 Ag12 147.8 . . ?
C1_17 Ag13 Ag12 47.6 . . ?
Au21 Ag13 Ag12 103.2 . . ?
Au22 Ag13 Ag12 59.5 . . ?
Au23 Ag13 Ag12 114.2 . . ?
Au18 Ag13 Ag12 52.5 . . ?
Au4 Ag13 Ag12 56.4 . . ?
Ag19 Ag13 Ag12 98.0 . . ?
C1_19 Ag13 Au43 36.1 . . ?
C1_17 Ag13 Au43 137.8 . . ?
Au21 Ag13 Au43 61.4 . . ?
Au22 Ag13 Au43 118.7 . . ?
Au23 Ag13 Au43 76.7 . . ?
Au18 Ag13 Au43 102.9 . . ?
Au4 Ag13 Au43 109.4 . . ?
Ag19 Ag13 Au43 55.9 . . ?
Ag12 Ag13 Au43 153.6 . . ?
C1_16 Ag14 C2_16 29.5 . . ?
C1_16 Ag14 Au12 137.3 . . ?
C2_16 Ag14 Au12 146.0 . . ?
C1_16 Ag14 Au28 110.6 . . ?
C2_16 Ag14 Au28 139.4 . . ?
Au12 Ag14 Au28 59.1 . . ?
C1_16 Ag14 Au21 153.7 . . ?
C2_16 Ag14 Au21 147.3 . . ?
Au12 Ag14 Au21 61.9 . . ?
Au28 Ag14 Au21 59.7 . . ?
C1_16 Ag14 Au23 143.1 . . ?
C2_16 Ag14 Au23 114.9 . . ?
Au12 Ag14 Au23 60.3 . . ?
Au28 Ag14 Au23 105.8 . . ?
Au21 Ag14 Au23 56.4 . . ?
C1_16 Ag14 Ag15 97.6 . . ?
C2_16 Ag14 Ag15 107.6 . . ?
Au12 Ag14 Ag15 105.5 . . ?
Au28 Ag14 Ag15 56.0 . . ?
Au21 Ag14 Ag15 56.4 . . ?
Au23 Ag14 Ag15 108.0 . . ?
C1_16 Ag14 Au11 40.4 . . ?
C2_16 Ag14 Au11 70.0 . . ?
Au12 Ag14 Au11 108.9 . . ?
Au28 Ag14 Au11 70.6 . . ?
Au21 Ag14 Au11 126.3 . . ?
Au23 Ag14 Au11 167.4 . . ?
Ag15 Ag14 Au11 80.2 . . ?
C1_16 Ag14 Ag1 84.3 . . ?
C2_16 Ag14 Ag1 108.2 . . ?
Au12 Ag14 Ag1 55.8 . . ?
Au28 Ag14 Ag1 52.7 . . ?
Au21 Ag14 Ag1 103.6 . . ?
Au23 Ag14 Ag1 113.8 . . ?
Ag15 Ag14 Ag1 103.6 . . ?
Au11 Ag14 Ag1 54.1 . . ?
C1_1 Ag15 C2_1 29.6 . . ?
C1_1 Ag15 Au28 141.9 . . ?
C2_1 Ag15 Au28 137.4 . . ?
C1_1 Ag15 Au21 97.3 . . ?
C2_1 Ag15 Au21 123.0 . . ?
Au28 Ag15 Au21 61.6 . . ?
C1_1 Ag15 Au37 96.3 . . ?
C2_1 Ag15 Au37 97.6 . . ?
Au28 Ag15 Au37 120.6 . . ?
Au21 Ag15 Au37 112.5 . . ?
C1_1 Ag15 Au10 138.6 . . ?
C2_1 Ag15 Au10 163.4 . . ?
Au28 Ag15 Au10 59.0 . . ?
Au21 Ag15 Au10 58.0 . . ?
Au37 Ag15 Au10 69.1 . . ?
C1_1 Ag15 Au33 155.4 . . ?
C2_1 Ag15 Au33 129.5 . . ?
Au28 Ag15 Au33 59.1 . . ?
Au21 Ag15 Au33 106.6 . . ?
Au37 Ag15 Au33 69.3 . . ?
Au10 Ag15 Au33 56.4 . . ?
C1_1 Ag15 Ag14 83.5 . . ?
C2_1 Ag15 Ag14 86.6 . . ?
Au28 Ag15 Ag14 58.6 . . ?
Au21 Ag15 Ag14 58.9 . . ?
Au37 Ag15 Ag14 171.2 . . ?
Au10 Ag15 Ag14 105.4 . . ?
Au33 Ag15 Ag14 113.8 . . ?
C1_1 Ag15 Au43 37.5 . . ?
C2_1 Ag15 Au43 67.0 . . ?
Au28 Ag15 Au43 121.7 . . ?
Au21 Ag15 Au43 62.9 . . ?
Au37 Ag15 Au43 95.7 . . ?
Au10 Ag15 Au43 103.5 . . ?
Au33 Ag15 Au43 157.7 . . ?
Ag14 Ag15 Au43 78.7 . . ?
C1_3 Ag16 C2_3 26.5 . . ?
C1_3 Ag16 Au13 142.8 . . ?
C2_3 Ag16 Au13 164.8 . . ?
C1_3 Ag16 Au12 95.7 . . ?
C2_3 Ag16 Au12 120.3 . . ?
Au13 Ag16 Au12 57.9 . . ?
C1_3 Ag16 Au35 159.6 . . ?
C2_3 Ag16 Au35 133.4 . . ?
Au13 Ag16 Au35 57.5 . . ?
Au12 Ag16 Au35 101.2 . . ?
C1_3 Ag16 Au38 100.6 . . ?
C2_3 Ag16 Au38 83.3 . . ?
Au13 Ag16 Au38 111.8 . . ?
Au12 Ag16 Au38 107.9 . . ?
Au35 Ag16 Au38 63.4 . . ?
C1_3 Ag16 Au27 130.1 . . ?
C2_3 Ag16 Au27 134.6 . . ?
Au13 Ag16 Au27 58.7 . . ?
Au12 Ag16 Au27 55.0 . . ?
Au35 Ag16 Au27 55.5 . . ?
Au38 Ag16 Au27 61.5 . . ?
C1_3 Ag16 Au47 87.8 . . ?
C2_3 Ag16 Au47 109.4 . . ?
Au13 Ag16 Au47 56.2 . . ?
Au12 Ag16 Au47 55.7 . . ?
Au35 Ag16 Au47 111.1 . . ?
Au38 Ag16 Au47 162.5 . . ?
Au27 Ag16 Au47 101.4 . . ?
C1_3 Ag16 Au39 39.3 . . ?
C2_3 Ag16 Au39 65.8 . . ?
Au13 Ag16 Au39 105.2 . . ?
Au12 Ag16 Au39 58.7 . . ?
Au35 Ag16 Au39 159.9 . . ?
Au38 Ag16 Au39 122.0 . . ?
Au27 Ag16 Au39 108.0 . . ?
Au47 Ag16 Au39 57.3 . . ?
C1_3 Ag16 Au2 94.0 . . ?
C2_3 Ag16 Au2 93.4 . . ?
Au13 Ag16 Au2 74.6 . . ?
Au12 Ag16 Au2 110.3 . . ?
Au35 Ag16 Au2 90.8 . . ?
Au38 Ag16 Au2 137.2 . . ?
Au27 Ag16 Au2 131.8 . . ?
Au47 Ag16 Au2 56.0 . . ?
Au39 Ag16 Au2 94.3 . . ?
C1_20 Ag17 C2_20 28.1 . . ?
C1_20 Ag17 Au17 142.4 . . ?
C2_20 Ag17 Au17 166.0 . . ?
C1_20 Ag17 Au4A 97.9 . . ?
C2_20 Ag17 Au4A 81.7 . . ?
Au17 Ag17 Au4A 112.3 . . ?
C1_20 Ag17 Au16 93.5 . . ?
C2_20 Ag17 Au16 119.6 . . ?
Au17 Ag17 Au16 59.1 . . ?
Au4A Ag17 Au16 103.1 . . ?
C1_20 Ag17 Au32 160.4 . . ?
C2_20 Ag17 Au32 133.0 . . ?
Au17 Ag17 Au32 57.3 . . ?
Au4A Ag17 Au32 66.3 . . ?
Au16 Ag17 Au32 101.2 . . ?
C1_20 Ag17 Au41 102.6 . . ?
C2_20 Ag17 Au41 82.9 . . ?
Au17 Ag17 Au41 110.9 . . ?
Au16 Ag17 Au41 111.1 . . ?
Au32 Ag17 Au41 60.0 . . ?
C1_20 Ag17 Au31 128.7 . . ?
C2_20 Ag17 Au31 134.1 . . ?
Au17 Ag17 Au31 58.1 . . ?
Au4A Ag17 Au31 60.2 . . ?
Au16 Ag17 Au31 54.4 . . ?
Au32 Ag17 Au31 54.9 . . ?
Au41 Ag17 Au31 64.1 . . ?
C1_20 Ag17 Au20 86.7 . . ?
C2_20 Ag17 Au20 109.9 . . ?
Au17 Ag17 Au20 57.0 . . ?
Au4A Ag17 Au20 158.5 . . ?
Au16 Ag17 Au20 55.6 . . ?
Au32 Ag17 Au20 112.3 . . ?
Au41 Ag17 Au20 164.7 . . ?
Au31 Ag17 Au20 100.6 . . ?
C1_20 Ag17 Au42 37.0 . . ?
C2_20 Ag17 Au42 65.2 . . ?
Au17 Ag17 Au42 106.9 . . ?
Au4A Ag17 Au42 115.5 . . ?
Au16 Ag17 Au42 58.7 . . ?
Au32 Ag17 Au42 159.9 . . ?
Au41 Ag17 Au42 124.2 . . ?
Au31 Ag17 Au42 107.3 . . ?
Au20 Ag17 Au42 58.1 . . ?
C1_20 Ag17 Au44 94.8 . . ?
C2_20 Ag17 Au44 93.9 . . ?
Au17 Ag17 Au44 75.0 . . ?
Au4A Ag17 Au44 142.4 . . ?
Au16 Ag17 Au44 111.3 . . ?
Au32 Ag17 Au44 91.8 . . ?
Au41 Ag17 Au44 132.7 . . ?
Au31 Ag17 Au44 131.8 . . ?
Au20 Ag17 Au44 57.1 . . ?
Au42 Ag17 Au44 95.7 . . ?
C1_22 Ag18 C2_22 30.7 . . ?
C1_22 Ag18 Au25 148.2 . . ?
C2_22 Ag18 Au25 151.7 . . ?
C1_22 Ag18 Au31 95.5 . . ?
C2_22 Ag18 Au31 125.2 . . ?
Au25 Ag18 Au31 62.3 . . ?
C1_22 Ag18 Au5 115.3 . . ?
C2_22 Ag18 Au5 86.2 . . ?
Au25 Ag18 Au5 75.3 . . ?
Au31 Ag18 Au5 134.9 . . ?
C1_22 Ag18 Au16 129.5 . . ?
C2_22 Ag18 Au16 148.7 . . ?
Au25 Ag18 Au16 59.6 . . ?
Au31 Ag18 Au16 57.9 . . ?
Au5 Ag18 Au16 113.0 . . ?
C1_22 Ag18 Au4A 35.6 . . ?
C2_22 Ag18 Au4A 66.3 . . ?
Au25 Ag18 Au4A 122.8 . . ?
Au31 Ag18 Au4A 61.7 . . ?
Au16 Ag18 Au4A 98.4 . . ?
C1_22 Ag18 Au5A 116.5 . . ?
C2_22 Ag18 Au5A 89.2 . . ?
Au25 Ag18 Au5A 69.9 . . ?
Au31 Ag18 Au5A 127.7 . . ?
Au16 Ag18 Au5A 113.4 . . ?
Au4A Ag18 Au5A 146.7 . . ?
C1_22 Ag18 Ag10 156.1 . . ?
C2_22 Ag18 Ag10 131.5 . . ?
Au25 Ag18 Ag10 55.7 . . ?
Au31 Ag18 Ag10 102.7 . . ?
Au5 Ag18 Ag10 60.7 . . ?
Au16 Ag18 Ag10 53.5 . . ?
Au4A Ag18 Ag10 150.2 . . ?
Au5A Ag18 Ag10 63.1 . . ?
C1_22 Ag18 Ag7 99.8 . . ?
C2_22 Ag18 Ag7 96.8 . . ?
Au25 Ag18 Ag7 56.0 . . ?
Au31 Ag18 Ag7 79.0 . . ?
Au5 Ag18 Ag7 64.4 . . ?
Au16 Ag18 Ag7 113.5 . . ?
Au4A Ag18 Ag7 102.4 . . ?
Au5A Ag18 Ag7 56.6 . . ?
Ag10 Ag18 Ag7 98.8 . . ?
C1_2 Ag19 Au18 146.6 . . ?
C1_2 Ag19 Au10 95.4 . . ?
Au18 Ag19 Au10 60.4 . . ?
C1_2 Ag19 Au21 130.8 . . ?
Au18 Ag19 Au21 57.4 . . ?
Au10 Ag19 Au21 57.0 . . ?
C1_2 Ag19 Ag3 56.8 . . ?
Au18 Ag19 Ag3 90.0 . . ?
Au10 Ag19 Ag3 59.4 . . ?
Au21 Ag19 Ag3 116.4 . . ?
C1_2 Ag19 Au43 94.0 . . ?
Au18 Ag19 Au43 114.4 . . ?
Au10 Ag19 Au43 107.9 . . ?
Au21 Ag19 Au43 63.8 . . ?
Ag3 Ag19 Au43 143.3 . . ?
C1_2 Ag19 Au46 103.1 . . ?
Au18 Ag19 Au46 56.0 . . ?
Au10 Ag19 Au46 86.0 . . ?
Au21 Ag19 Au46 113.2 . . ?
Ag3 Ag19 Au46 59.6 . . ?
Au43 Ag19 Au46 156.9 . . ?
C1_2 Ag19 Ag13 154.0 . . ?
Au18 Ag19 Ag13 59.4 . . ?
Au10 Ag19 Ag13 104.3 . . ?
Au21 Ag19 Ag13 53.8 . . ?
Ag3 Ag19 Ag13 148.9 . . ?
Au43 Ag19 Ag13 64.0 . . ?
Au46 Ag19 Ag13 95.2 . . ?
C1_2 Ag19 Au37 35.8 . . ?
Au18 Ag19 Au37 122.9 . . ?
Au10 Ag19 Au37 63.0 . . ?
Au21 Ag19 Au37 97.5 . . ?
Ag3 Ag19 Au37 53.7 . . ?
Au43 Ag19 Au37 89.6 . . ?
Au46 Ag19 Au37 113.2 . . ?
Ag13 Ag19 Au37 146.8 . . ?
C1_30 Ag20 C1_14 120.9 . . ?
C1_30 Ag20 Au3A 39.3 . . ?
C1_14 Ag20 Au3A 158.0 . . ?
C1_30 Ag20 Au26 124.1 . . ?
C1_14 Ag20 Au26 111.8 . . ?
Au3A Ag20 Au26 85.2 . . ?
C1_30 Ag20 Au35 168.2 . . ?
C1_14 Ag20 Au35 47.3 . . ?
Au3A Ag20 Au35 151.9 . . ?
Au26 Ag20 Au35 66.7 . . ?
C1_30 Ag20 Au6 125.2 . . ?
C1_14 Ag20 Au6 98.3 . . ?
Au3A Ag20 Au6 102.6 . . ?
Au26 Ag20 Au6 58.8 . . ?
Au35 Ag20 Au6 63.2 . . ?
C1_30 Ag20 Au45 89.7 . . ?
C1_14 Ag20 Au45 104.2 . . ?
Au3A Ag20 Au45 71.8 . . ?
Au26 Ag20 Au45 59.1 . . ?
Au35 Ag20 Au45 92.8 . . ?
Au6 Ag20 Au45 117.9 . . ?
C1_30 Ag20 Au38 108.7 . . ?
C1_14 Ag20 Au38 41.5 . . ?
Au3A Ag20 Au38 125.2 . . ?
Au26 Ag20 Au38 97.9 . . ?
Au35 Ag20 Au38 62.5 . . ?
Au6 Ag20 Au38 125.7 . . ?
Au45 Ag20 Au38 64.0 . . ?
C1_30 Ag20 Au3 44.7 . . ?
C1_14 Ag20 Au3 155.5 . . ?
Au26 Ag20 Au3 79.4 . . ?
Au35 Ag20 Au3 145.2 . . ?
Au6 Ag20 Au3 106.0 . . ?
Au45 Ag20 Au3 61.7 . . ?
Au38 Ag20 Au3 117.4 . . ?
C1_15 Ag21 Au28 105.5 . . ?
C1_15 Ag21 Au9 110.9 . . ?
Au28 Ag21 Au9 141.2 . . ?
C1_15 Ag21 Au33 109.1 . . ?
Au28 Ag21 Au33 60.3 . . ?
Au9 Ag21 Au33 94.7 . . ?
C1_15 Ag21 Au29 161.5 . . ?
Au28 Ag21 Au29 57.8 . . ?
Au9 Ag21 Au29 84.1 . . ?
Au33 Ag21 Au29 57.3 . . ?
C1_15 Ag21 Au45 135.5 . . ?
Au28 Ag21 Au45 93.1 . . ?
Au9 Ag21 Au45 70.1 . . ?
Au33 Ag21 Au45 115.2 . . ?
Au29 Ag21 Au45 58.6 . . ?
C1_15 Ag21 Au9A 122.0 . . ?
Au28 Ag21 Au9A 132.2 . . ?
Au33 Ag21 Au9A 96.5 . . ?
Au29 Ag21 Au9A 74.5 . . ?
Au45 Ag21 Au9A 57.6 . . ?
C1_15 Ag21 Ag1 80.6 . . ?
Au28 Ag21 Ag1 55.2 . . ?
Au9 Ag21 Ag1 143.4 . . ?
Au33 Ag21 Ag1 114.8 . . ?
Au29 Ag21 Ag1 93.7 . . ?
Au45 Ag21 Ag1 77.6 . . ?
Au9A Ag21 Ag1 133.5 . . ?
C1_15 Ag21 Au11 37.4 . . ?
Au28 Ag21 Au11 68.4 . . ?
Au9 Ag21 Au11 148.1 . . ?
Au33 Ag21 Au11 94.5 . . ?
Au29 Ag21 Au11 126.1 . . ?
Au45 Ag21 Au11 131.4 . . ?
Au9A Ag21 Au11 159.3 . . ?
Ag1 Ag21 Au11 54.6 . . ?
C1_4 Au1 C2_4 30.3 . . ?
C1_4 Au1 Au15 130.7 . . ?
C2_4 Au1 Au15 136.0 . . ?
C1_4 Au1 Au16 86.9 . . ?
C2_4 Au1 Au16 115.4 . . ?
Au15 Au1 Au16 61.0 . . ?
C1_4 Au1 Au19 136.4 . . ?
C2_4 Au1 Au19 162.0 . . ?
Au15 Au1 Au19 59.7 . . ?
Au16 Au1 Au19 60.7 . . ?
C1_4 Au1 Ag10 70.2 . . ?
C2_4 Au1 Ag10 79.8 . . ?
Au15 Au1 Ag10 61.2 . . ?
Au16 Au1 Ag10 57.6 . . ?
Au19 Au1 Ag10 108.5 . . ?
C1_4 Au1 Au20 83.7 . . ?
C2_4 Au1 Au20 107.2 . . ?
Au15 Au1 Au20 105.3 . . ?
Au16 Au1 Au20 58.0 . . ?
Au19 Au1 Au20 55.2 . . ?
Ag10 Au1 Au20 110.7 . . ?
C1_4 Au1 Ag11 166.6 . . ?
C2_4 Au1 Ag11 136.3 . . ?
Au15 Au1 Ag11 56.8 . . ?
Au16 Au1 Ag11 106.1 . . ?
Au19 Au1 Ag11 56.0 . . ?
Ag10 Au1 Ag11 113.7 . . ?
Au20 Au1 Ag11 105.9 . . ?
C1_7 Au2 C1_23 166.6 . . ?
C1_7 Au2 Ag8 52.7 . . ?
C1_23 Au2 Ag8 138.9 . . ?
C1_7 Au2 Au47 144.9 . . ?
C1_23 Au2 Au47 47.8 . . ?
Ag8 Au2 Au47 92.4 . . ?
C1_7 Au2 Ag16 103.8 . . ?
C1_23 Au2 Ag16 87.4 . . ?
Ag8 Au2 Ag16 76.9 . . ?
Au47 Au2 Ag16 58.8 . . ?
C1_23 Au47 C2_23 27.5 . . ?
C1_23 Au47 Au22 156.6 . . ?
C2_23 Au47 Au22 147.3 . . ?
C1_23 Au47 Au12 139.1 . . ?
C2_23 Au47 Au12 139.8 . . ?
Au22 Au47 Au12 62.5 . . ?
C1_23 Au47 Au13 118.8 . . ?
C2_23 Au47 Au13 146.3 . . ?
Au22 Au47 Au13 59.9 . . ?
Au12 Au47 Au13 57.9 . . ?
C1_23 Au47 Au24 96.4 . . ?
C2_23 Au47 Au24 110.4 . . ?
Au22 Au47 Au24 62.4 . . ?
Au12 Au47 Au24 108.9 . . ?
Au13 Au47 Au24 57.2 . . ?
C1_23 Au47 Au23 136.0 . . ?
C2_23 Au47 Au23 109.2 . . ?
Au22 Au47 Au23 56.7 . . ?
Au12 Au47 Au23 58.6 . . ?
Au13 Au47 Au23 104.1 . . ?
Au24 Au47 Au23 115.7 . . ?
C1_23 Au47 Au39 87.3 . . ?
C2_23 Au47 Au39 79.2 . . ?
Au22 Au47 Au39 115.7 . . ?
Au12 Au47 Au39 60.7 . . ?
Au13 Au47 Au39 108.5 . . ?
Au24 Au47 Au39 165.1 . . ?
Au23 Au47 Au39 69.4 . . ?
C1_23 Au47 Au2 39.8 . . ?
C2_23 Au47 Au2 67.2 . . ?
Au22 Au47 Au2 129.8 . . ?
Au12 Au47 Au2 119.6 . . ?
Au13 Au47 Au2 79.2 . . ?
Au24 Au47 Au2 71.6 . . ?
Au23 Au47 Au2 172.7 . . ?
Au39 Au47 Au2 103.4 . . ?
C1_23 Au47 Ag16 87.4 . . ?
C2_23 Au47 Ag16 105.9 . . ?
Au22 Au47 Ag16 106.7 . . ?
Au12 Au47 Ag16 56.2 . . ?
Au13 Au47 Ag16 55.7 . . ?
Au24 Au47 Ag16 104.0 . . ?
Au23 Au47 Ag16 111.0 . . ?
Au39 Au47 Ag16 61.7 . . ?
Au2 Au47 Ag16 65.1 . . ?
C1_6 Au46 Au17 165.8 . . ?
C1_6 Au46 Au18 112.8 . . ?
Au17 Au46 Au18 61.6 . . ?
C1_6 Au46 Au20 131.4 . . ?
Au17 Au46 Au20 61.8 . . ?
Au18 Au46 Au20 105.9 . . ?
C1_6 Au46 Au4 42.5 . . ?
Au17 Au46 Au4 135.3 . . ?
Au18 Au46 Au4 73.8 . . ?
Au20 Au46 Au4 134.9 . . ?
C1_6 Au46 Au19 131.3 . . ?
Au17 Au46 Au19 58.3 . . ?
Au18 Au46 Au19 56.4 . . ?
Au20 Au46 Au19 54.8 . . ?
Au4 Au46 Au19 95.6 . . ?
C1_6 Au46 Ag3 110.0 . . ?
Au17 Au46 Ag3 58.6 . . ?
Au18 Au46 Ag3 90.0 . . ?
Au20 Au46 Ag3 97.8 . . ?
Au4 Au46 Ag3 127.1 . . ?
Au19 Au46 Ag3 116.8 . . ?
C1_6 Au46 Ag19 79.9 . . ?
Au17 Au46 Ag19 86.4 . . ?
Au18 Au46 Ag19 57.3 . . ?
Au20 Au46 Ag19 147.9 . . ?
Au4 Au46 Ag19 70.9 . . ?
Au19 Au46 Ag19 113.5 . . ?
Ag3 Au46 Ag19 58.4 . . ?
C1_6 Au46 Au44 106.9 . . ?
Au17 Au46 Au44 74.4 . . ?
Au18 Au46 Au44 134.4 . . ?
Au20 Au46 Au44 58.5 . . ?
Au4 Au46 Au44 149.4 . . ?
Au19 Au46 Au44 110.1 . . ?
Ag3 Au46 Au44 55.1 . . ?
Ag19 Au46 Au44 111.1 . . ?
C1_32 Au3 C1_30 165.7 . . ?
C1_32 Au3 Au34 46.9 . . ?
C1_30 Au3 Au34 135.3 . . ?
C1_32 Au3 Ag7 73.5 . . ?
C1_30 Au3 Ag7 96.1 . . ?
Au34 Au3 Ag7 57.8 . . ?
C1_32 Au3 Au45 106.8 . . ?
C1_30 Au3 Au45 82.8 . . ?
Au34 Au3 Au45 64.3 . . ?
Ag7 Au3 Au45 91.4 . . ?
C1_32 Au3 Ag20 134.9 . . ?
C1_30 Au3 Ag20 43.0 . . ?
Au34 Au3 Ag20 92.3 . . ?
Ag7 Au3 Ag20 67.2 . . ?
Au45 Au3 Ag20 54.7 . . ?
C1_30 Au3A C1_32 161.0 . . ?
C1_30 Au3A Ag20 57.1 . . ?
C1_32 Au3A Ag20 136.6 . . ?
C1_30 Au3A Ag7 125.8 . . ?
C1_32 Au3A Ag7 73.1 . . ?
Ag20 Au3A Ag7 80.1 . . ?
C1_30 Au3A Au45 90.1 . . ?
C1_32 Au3A Au45 89.6 . . ?
Ag20 Au3A Au45 58.9 . . ?
Ag7 Au3A Au45 94.6 . . ?
C1_30 Au3A Au34 148.2 . . ?
C1_32 Au3A Au34 40.3 . . ?
Ag20 Au3A Au34 96.4 . . ?
Ag7 Au3A Au34 55.9 . . ?
Au45 Au3A Au34 59.1 . . ?
C1_6 Au4 C1_17 168.8 . . ?
C1_6 Au4 Au46 53.0 . . ?
C1_17 Au4 Au46 138.1 . . ?
C1_6 Au4 Ag12 135.9 . . ?
C1_17 Au4 Ag12 53.7 . . ?
Au46 Au4 Ag12 86.0 . . ?
C1_6 Au4 Ag13 132.3 . . ?
C1_17 Au4 Ag13 53.5 . . ?
Au46 Au4 Ag13 102.6 . . ?
Ag12 Au4 Ag13 65.2 . . ?
C1_13 Au5 C1_33 168.1 . . ?
C1_13 Au5 Ag18 99.8 . . ?
C1_33 Au5 Ag18 91.5 . . ?
C1_13 Au5 Ag10 47.6 . . ?
C1_33 Au5 Ag10 142.8 . . ?
Ag18 Au5 Ag10 67.0 . . ?
C1_13 Au5 Ag7 150.1 . . ?
C1_33 Au5 Ag7 40.0 . . ?
Ag18 Au5 Ag7 65.3 . . ?
Ag10 Au5 Ag7 102.9 . . ?
C1_33 Au5A C1_13 158.4 . . ?
C1_33 Au5A Ag7 44.5 . . ?
C1_13 Au5A Ag7 144.9 . . ?
C1_33 Au5A Ag18 88.0 . . ?
C1_13 Au5A Ag18 84.9 . . ?
Ag7 Au5A Ag18 65.4 . . ?
C1_33 Au5A Ag10 144.6 . . ?
C1_13 Au5A Ag10 43.2 . . ?
Ag7 Au5A Ag10 103.1 . . ?
Ag18 Au5A Ag10 60.9 . . ?
C1_33 Au5A Au25 97.5 . . ?
C1_13 Au5A Au25 93.4 . . ?
Ag7 Au5A Au25 53.4 . . ?
Ag18 Au5A Au25 49.8 . . ?
Ag10 Au5A Au25 50.3 . . ?
C1_28 Au6 C2_28 31.9 . . ?
C1_28 Au6 Au7 97.1 . . ?
C2_28 Au6 Au7 128.9 . . ?
C1_28 Au6 Au26 160.2 . . ?
C2_28 Au6 Au26 160.8 . . ?
Au7 Au6 Au26 67.2 . . ?
C1_28 Au6 Ag7 140.7 . . ?
C2_28 Au6 Ag7 112.8 . . ?
Au7 Au6 Ag7 114.0 . . ?
Au26 Au6 Ag7 59.1 . . ?
C1_28 Au6 Ag20 118.1 . . ?
C2_28 Au6 Ag20 102.1 . . ?
Au7 Au6 Ag20 107.8 . . ?
Au26 Au6 Ag20 59.8 . . ?
Ag7 Au6 Ag20 75.9 . . ?
C1_28 Au6 Au25 125.7 . . ?
C2_28 Au6 Au25 136.5 . . ?
Au7 Au6 Au25 59.2 . . ?
Au26 Au6 Au25 57.8 . . ?
Ag7 Au6 Au25 60.9 . . ?
Ag20 Au6 Au25 115.7 . . ?
C1_28 Au6 Ag9 69.6 . . ?
C2_28 Au6 Ag9 89.5 . . ?
Au7 Au6 Ag9 59.6 . . ?
Au26 Au6 Ag9 109.2 . . ?
Ag7 Au6 Ag9 105.1 . . ?
Ag20 Au6 Ag9 167.0 . . ?
Au25 Au6 Ag9 56.2 . . ?
C1_28 Au6 Au35 96.4 . . ?
C2_28 Au6 Au35 112.6 . . ?
Au7 Au6 Au35 56.7 . . ?
Au26 Au6 Au35 65.2 . . ?
Ag7 Au6 Au35 120.3 . . ?
Ag20 Au6 Au35 58.4 . . ?
Au25 Au6 Au35 105.3 . . ?
Ag9 Au6 Au35 111.9 . . ?
Au13 Au7 Au35 60.6 . . ?
Au13 Au7 Au15 118.7 . . ?
Au35 Au7 Au15 174.2 . . ?
Au13 Au7 Au6 126.0 . . ?
Au35 Au7 Au6 65.9 . . ?
Au15 Au7 Au6 113.6 . . ?
Au13 Au7 Au25 137.9 . . ?
Au35 Au7 Au25 115.0 . . ?
Au15 Au7 Au25 61.2 . . ?
Au6 Au7 Au25 62.2 . . ?
Au13 Au7 Ag5 89.7 . . ?
Au35 Au7 Ag5 123.7 . . ?
Au15 Au7 Ag5 61.4 . . ?
Au6 Au7 Ag5 127.7 . . ?
Au25 Au7 Ag5 118.3 . . ?
Au13 Au7 Ag9 162.3 . . ?
Au35 Au7 Ag9 124.2 . . ?
Au15 Au7 Ag9 58.4 . . ?
Au6 Au7 Ag9 64.1 . . ?
Au25 Au7 Ag9 58.4 . . ?
Ag5 Au7 Ag9 73.5 . . ?
Au13 Au7 Au14 60.6 . . ?
Au35 Au7 Au14 121.2 . . ?
Au15 Au7 Au14 58.3 . . ?
Au6 Au7 Au14 168.4 . . ?
Au25 Au7 Au14 106.4 . . ?
Ag5 Au7 Au14 57.8 . . ?
Ag9 Au7 Au14 112.5 . . ?
Au13 Au7 Ag8 59.3 . . ?
Au35 Au7 Ag8 60.3 . . ?
Au15 Au7 Ag8 124.9 . . ?
Au6 Au7 Ag8 100.2 . . ?
Au25 Au7 Ag8 160.0 . . ?
Ag5 Au7 Ag8 63.5 . . ?
Ag9 Au7 Ag8 106.6 . . ?
Au14 Au7 Ag8 91.4 . . ?
Au13 Au7 Au30 63.2 . . ?
Au35 Au7 Au30 93.7 . . ?
Au15 Au7 Au30 81.3 . . ?
Au6 Au7 Au30 114.9 . . ?
Au25 Au7 Au30 76.0 . . ?
Ag5 Au7 Au30 115.3 . . ?
Ag9 Au7 Au30 129.0 . . ?
Au14 Au7 Au30 57.6 . . ?
Ag8 Au7 Au30 122.5 . . ?
Au13 Au7 Au26 92.7 . . ?
Au35 Au7 Au26 64.6 . . ?
Au15 Au7 Au26 110.1 . . ?
Au6 Au7 Au26 56.7 . . ?
Au25 Au7 Au26 55.3 . . ?
Ag5 Au7 Au26 171.2 . . ?
Ag9 Au7 Au26 104.8 . . ?
Au14 Au7 Au26 116.4 . . ?
Ag8 Au7 Au26 124.8 . . ?
Au30 Au7 Au26 58.8 . . ?
Au13 Au7 Au36 113.2 . . ?
Au35 Au7 Au36 85.6 . . ?
Au15 Au7 Au36 99.6 . . ?
Au6 Au7 Au36 68.3 . . ?
Au25 Au7 Au36 107.9 . . ?
Ag5 Au7 Au36 62.3 . . ?
Ag9 Au7 Au36 54.0 . . ?
Au14 Au7 Au36 119.5 . . ?
Ag8 Au7 Au36 53.9 . . ?
Au30 Au7 Au36 176.0 . . ?
Au26 Au7 Au36 124.0 . . ?
C1_12 Au8 C1_31 175.4 . . ?
C1_12 Au8 Ag12 55.8 . . ?
C1_31 Au8 Ag12 123.9 . . ?
C1_12 Au8 Ag11 56.9 . . ?
C1_31 Au8 Ag11 127.6 . . ?
Ag12 Au8 Ag11 64.3 . . ?
C1_12 Au8 Au24 135.6 . . ?
C1_31 Au8 Au24 45.8 . . ?
Ag12 Au8 Au24 81.3 . . ?
Ag11 Au8 Au24 96.8 . . ?
C1_26 Au9 C1_29 168.6 . . ?
C1_26 Au9 Ag21 119.2 . . ?
C1_29 Au9 Ag21 72.1 . . ?
C1_26 Au9 Ag6 53.1 . . ?
C1_29 Au9 Ag6 133.1 . . ?
Ag21 Au9 Ag6 83.1 . . ?
C1_26 Au9 Au45 143.0 . . ?
C1_29 Au9 Au45 42.2 . . ?
Ag21 Au9 Au45 55.2 . . ?
Ag6 Au9 Au45 90.9 . . ?
C1_29 Au9A C1_27 160.3 . . ?
C1_29 Au9A Au45 51.0 . . ?
C1_27 Au9A Au45 147.8 . . ?
C1_29 Au9A Ag6 144.6 . . ?
C1_27 Au9A Ag6 49.0 . . ?
Au45 Au9A Ag6 100.1 . . ?
C1_29 Au9A Au34 113.0 . . ?
C1_27 Au9A Au34 86.4 . . ?
Au45 Au9A Au34 66.3 . . ?
Ag6 Au9A Au34 58.1 . . ?
C1_29 Au9A Ag21 67.9 . . ?
C1_27 Au9A Ag21 114.5 . . ?
Au45 Au9A Ag21 57.3 . . ?
Ag6 Au9A Ag21 79.4 . . ?
Au34 Au9A Ag21 98.7 . . ?
Au17 Au10 Au32 60.5 . . ?
Au17 Au10 Au21 118.4 . . ?
Au32 Au10 Au21 175.1 . . ?
Au17 Au10 Au28 137.8 . . ?
Au32 Au10 Au28 115.8 . . ?
Au21 Au10 Au28 61.3 . . ?
Au17 Au10 Au33 126.4 . . ?
Au32 Au10 Au33 66.7 . . ?
Au21 Au10 Au33 113.3 . . ?
Au28 Au10 Au33 61.3 . . ?
Au17 Au10 Au18 60.2 . . ?
Au32 Au10 Au18 120.7 . . ?
Au21 Au10 Au18 58.3 . . ?
Au28 Au10 Au18 106.3 . . ?
Au33 Au10 Au18 167.4 . . ?
Au17 Au10 Ag19 90.2 . . ?
Au32 Au10 Ag19 122.7 . . ?
Au21 Au10 Ag19 61.5 . . ?
Au28 Au10 Ag19 118.1 . . ?
Au33 Au10 Ag19 127.7 . . ?
Au18 Au10 Ag19 58.9 . . ?
Au17 Au10 Ag15 163.1 . . ?
Au32 Au10 Ag15 124.0 . . ?
Au21 Au10 Ag15 58.6 . . ?
Au28 Au10 Ag15 57.6 . . ?
Au33 Au10 Ag15 63.6 . . ?
Au18 Au10 Ag15 113.2 . . ?
Ag19 Au10 Ag15 73.8 . . ?
Au17 Au10 Ag3 59.8 . . ?
Au32 Au10 Ag3 60.7 . . ?
Au21 Au10 Ag3 123.4 . . ?
Au28 Au10 Ag3 160.2 . . ?
Au33 Au10 Ag3 102.0 . . ?
Au18 Au10 Ag3 90.6 . . ?
Ag19 Au10 Ag3 62.0 . . ?
Ag15 Au10 Ag3 106.6 . . ?
Au17 Au10 Au30 63.9 . . ?
Au32 Au10 Au30 94.2 . . ?
Au21 Au10 Au30 81.2 . . ?
Au28 Au10 Au30 75.0 . . ?
Au33 Au10 Au30 113.1 . . ?
Au18 Au10 Au30 58.2 . . ?
Ag19 Au10 Au30 116.8 . . ?
Ag15 Au10 Au30 127.8 . . ?
Ag3 Au10 Au30 123.7 . . ?
Au17 Au10 Au29 93.1 . . ?
Au32 Au10 Au29 65.2 . . ?
Au21 Au10 Au29 110.6 . . ?
Au28 Au10 Au29 55.3 . . ?
Au33 Au10 Au29 55.1 . . ?
Au18 Au10 Au29 116.8 . . ?
Ag19 Au10 Au29 172.0 . . ?
Ag15 Au10 Au29 103.5 . . ?
Ag3 Au10 Au29 125.9 . . ?
Au30 Au10 Au29 58.7 . . ?
Au17 Au10 Au37 114.4 . . ?
Au32 Au10 Au37 83.2 . . ?
Au21 Au10 Au37 101.4 . . ?
Au28 Au10 Au37 106.3 . . ?
Au33 Au10 Au37 66.2 . . ?
Au18 Au10 Au37 123.0 . . ?
Ag19 Au10 Au37 64.7 . . ?
Ag15 Au10 Au37 54.3 . . ?
Ag3 Au10 Au37 54.7 . . ?
Au30 Au10 Au37 177.4 . . ?
Au29 Au10 Au37 120.1 . . ?
C1_15 Au11 C1_16 169.4 . . ?
C1_15 Au11 Ag1 89.8 . . ?
C1_16 Au11 Ag1 99.6 . . ?
C1_15 Au11 Ag14 143.9 . . ?
C1_16 Au11 Ag14 46.1 . . ?
Ag1 Au11 Ag14 67.0 . . ?
C1_15 Au11 Ag21 42.9 . . ?
C1_16 Au11 Ag21 147.1 . . ?
Ag1 Au11 Ag21 60.7 . . ?
Ag14 Au11 Ag21 101.1 . . ?
Au27 Au12 Au13 63.8 . . ?
Au27 Au12 Ag14 118.6 . . ?
Au13 Au12 Ag14 167.4 . . ?
Au27 Au12 Au28 61.7 . . ?
Au13 Au12 Au28 113.7 . . ?
Ag14 Au12 Au28 61.9 . . ?
Au27 Au12 Au47 120.7 . . ?
Au13 Au12 Au47 61.4 . . ?
Ag14 Au12 Au47 119.9 . . ?
Au28 Au12 Au47 166.5 . . ?
Au27 Au12 Ag16 66.6 . . ?
Au13 Au12 Ag16 60.7 . . ?
Ag14 Au12 Ag16 131.9 . . ?
Au28 Au12 Ag16 121.7 . . ?
Au47 Au12 Ag16 68.2 . . ?
Au27 Au12 Au23 162.6 . . ?
Au13 Au12 Au23 110.8 . . ?
Ag14 Au12 Au23 62.9 . . ?
Au28 Au12 Au23 109.8 . . ?
Au47 Au12 Au23 63.8 . . ?
Ag16 Au12 Au23 126.8 . . ?
Au27 Au12 Ag1 59.4 . . ?
Au13 Au12 Ag1 116.8 . . ?
Ag14 Au12 Ag1 72.1 . . ?
Au28 Au12 Ag1 58.7 . . ?
Au47 Au12 Ag1 134.7 . . ?
Ag16 Au12 Ag1 72.9 . . ?
Au23 Au12 Ag1 131.5 . . ?
Au27 Au12 Au21 107.6 . . ?
Au13 Au12 Au21 106.6 . . ?
Ag14 Au12 Au21 60.8 . . ?
Au28 Au12 Au21 60.2 . . ?
Au47 Au12 Au21 108.1 . . ?
Ag16 Au12 Au21 167.3 . . ?
Au23 Au12 Au21 56.8 . . ?
Ag1 Au12 Au21 114.6 . . ?
Au27 Au12 Au22 109.5 . . ?
Au13 Au12 Au22 59.4 . . ?
Ag14 Au12 Au22 109.7 . . ?
Au28 Au12 Au22 108.8 . . ?
Au47 Au12 Au22 57.7 . . ?
Ag16 Au12 Au22 112.4 . . ?
Au23 Au12 Au22 57.0 . . ?
Ag1 Au12 Au22 165.6 . . ?
Au21 Au12 Au22 57.7 . . ?
Au27 Au12 Au39 124.9 . . ?
Au13 Au12 Au39 113.6 . . ?
Ag14 Au12 Au39 75.8 . . ?
Au28 Au12 Au39 127.5 . . ?
Au47 Au12 Au39 63.5 . . ?
Ag16 Au12 Au39 66.6 . . ?
Au23 Au12 Au39 72.5 . . ?
Ag1 Au12 Au39 80.3 . . ?
Au21 Au12 Au39 123.5 . . ?
Au22 Au12 Au39 114.1 . . ?
Au7 Au13 Au24 97.2 . . ?
Au7 Au13 Au12 140.5 . . ?
Au24 Au13 Au12 115.3 . . ?
Au7 Au13 Au35 60.4 . . ?
Au24 Au13 Au35 129.6 . . ?
Au12 Au13 Au35 107.7 . . ?
Au7 Au13 Ag8 63.7 . . ?
Au24 Au13 Ag8 67.9 . . ?
Au12 Au13 Ag8 148.1 . . ?
Au35 Au13 Ag8 61.7 . . ?
Au7 Au13 Au22 119.5 . . ?
Au24 Au13 Au22 63.6 . . ?
Au12 Au13 Au22 63.1 . . ?
Au35 Au13 Au22 166.4 . . ?
Ag8 Au13 Au22 131.5 . . ?
Au7 Au13 Ag16 123.0 . . ?
Au24 Au13 Ag16 117.9 . . ?
Au12 Au13 Ag16 61.3 . . ?
Au35 Au13 Ag16 62.7 . . ?
Ag8 Au13 Ag16 88.5 . . ?
Au22 Au13 Ag16 116.1 . . ?
Au7 Au13 Au14 62.7 . . ?
Au24 Au13 Au14 59.7 . . ?
Au12 Au13 Au14 114.2 . . ?
Au35 Au13 Au14 123.1 . . ?
Ag8 Au13 Au14 95.1 . . ?
Au22 Au13 Au14 58.2 . . ?
Ag16 Au13 Au14 174.2 . . ?
Au7 Au13 Au47 158.0 . . ?
Au24 Au13 Au47 61.6 . . ?
Au12 Au13 Au47 60.7 . . ?
Au35 Au13 Au47 127.2 . . ?
Ag8 Au13 Au47 100.1 . . ?
Au22 Au13 Au47 58.7 . . ?
Ag16 Au13 Au47 68.2 . . ?
Au14 Au13 Au47 106.7 . . ?
Au7 Au13 Au27 87.2 . . ?
Au24 Au13 Au27 171.4 . . ?
Au12 Au13 Au27 57.9 . . ?
Au35 Au13 Au27 58.9 . . ?
Ag8 Au13 Au27 120.6 . . ?
Au22 Au13 Au27 107.8 . . ?
Ag16 Au13 Au27 64.8 . . ?
Au14 Au13 Au27 116.7 . . ?
Au47 Au13 Au27 114.7 . . ?
Au7 Au13 Au30 63.7 . . ?
Au24 Au13 Au30 117.0 . . ?
Au12 Au13 Au30 81.1 . . ?
Au35 Au13 Au30 93.8 . . ?
Ag8 Au13 Au30 127.4 . . ?
Au22 Au13 Au30 75.4 . . ?
Ag16 Au13 Au30 122.5 . . ?
Au14 Au13 Au30 58.3 . . ?
Au47 Au13 Au30 129.4 . . ?
Au27 Au13 Au30 58.5 . . ?
Au22 Au14 Au19 112.2 . . ?
Au22 Au14 Au15 163.7 . . ?
Au19 Au14 Au15 61.0 . . ?
Au22 Au14 Ag12 66.8 . . ?
Au19 Au14 Ag12 67.2 . . ?
Au15 Au14 Ag12 118.5 . . ?
Au22 Au14 Au24 63.9 . . ?
Au19 Au14 Au24 155.6 . . ?
Au15 Au14 Au24 128.9 . . ?
Ag12 Au14 Au24 90.4 . . ?
Au22 Au14 Ag5 130.2 . . ?
Au19 Au14 Ag5 115.1 . . ?
Au15 Au14 Ag5 62.5 . . ?
Ag12 Au14 Ag5 119.4 . . ?
Au24 Au14 Ag5 66.6 . . ?
Au22 Au14 Au13 60.4 . . ?
Au19 Au14 Au13 143.2 . . ?
Au15 Au14 Au13 115.0 . . ?
Ag12 Au14 Au13 126.2 . . ?
Au24 Au14 Au13 58.3 . . ?
Ag5 Au14 Au13 89.0 . . ?
Au22 Au14 Au30 79.2 . . ?
Au19 Au14 Au30 79.0 . . ?
Au15 Au14 Au30 84.8 . . ?
Ag12 Au14 Au30 115.7 . . ?
Au24 Au14 Au30 121.4 . . ?
Ag5 Au14 Au30 124.3 . . ?
Au13 Au14 Au30 64.3 . . ?
Au22 Au14 Au7 115.8 . . ?
Au19 Au14 Au7 109.9 . . ?
Au15 Au14 Au7 58.5 . . ?
Ag12 Au14 Au7 176.9 . . ?
Au24 Au14 Au7 92.3 . . ?
Ag5 Au14 Au7 60.6 . . ?
Au13 Au14 Au7 56.7 . . ?
Au30 Au14 Au7 63.9 . . ?
Au22 Au14 Ag11 132.8 . . ?
Au19 Au14 Ag11 58.5 . . ?
Au15 Au14 Ag11 58.5 . . ?
Ag12 Au14 Ag11 67.6 . . ?
Au24 Au14 Ag11 105.1 . . ?
Ag5 Au14 Ag11 66.3 . . ?
Au13 Au14 Ag11 154.9 . . ?
Au30 Au14 Ag11 132.9 . . ?
Au7 Au14 Ag11 110.2 . . ?
Au22 Au14 Au18 57.3 . . ?
Au19 Au14 Au18 56.4 . . ?
Au15 Au14 Au18 111.1 . . ?
Ag12 Au14 Au18 57.2 . . ?
Au24 Au14 Au18 120.1 . . ?
Ag5 Au14 Au18 171.3 . . ?
Au13 Au14 Au18 99.3 . . ?
Au30 Au14 Au18 58.5 . . ?
Au7 Au14 Au18 122.2 . . ?
Ag11 Au14 Au18 105.6 . . ?
Ag9 Au15 Au14 121.2 . . ?
Ag9 Au15 Au1 120.8 . . ?
Au14 Au15 Au1 116.7 . . ?
Ag9 Au15 Au7 63.0 . . ?
Au14 Au15 Au7 63.2 . . ?
Au1 Au15 Au7 168.4 . . ?
Ag9 Au15 Au19 170.0 . . ?
Au14 Au15 Au19 59.4 . . ?
Au1 Au15 Au19 61.8 . . ?
Au7 Au15 Au19 112.5 . . ?
Ag9 Au15 Ag11 129.8 . . ?
Au14 Au15 Ag11 64.4 . . ?
Au1 Au15 Ag11 67.6 . . ?
Au7 Au15 Ag11 119.5 . . ?
Au19 Au15 Ag11 60.0 . . ?
Ag9 Au15 Au25 59.5 . . ?
Au14 Au15 Au25 109.3 . . ?
Au1 Au15 Au25 111.3 . . ?
Au7 Au15 Au25 60.0 . . ?
Au19 Au15 Au25 110.6 . . ?
Ag11 Au15 Au25 170.2 . . ?
Ag9 Au15 Au16 110.6 . . ?
Au14 Au15 Au16 106.4 . . ?
Au1 Au15 Au16 61.1 . . ?
Au7 Au15 Au16 107.5 . . ?
Au19 Au15 Au16 61.4 . . ?
Ag11 Au15 Au16 114.6 . . ?
Au25 Au15 Au16 58.7 . . ?
Ag9 Au15 Ag5 75.3 . . ?
Au14 Au15 Ag5 59.2 . . ?
Au1 Au15 Ag5 129.7 . . ?
Au7 Au15 Ag5 61.1 . . ?
Au19 Au15 Ag5 110.9 . . ?
Ag11 Au15 Ag5 67.3 . . ?
Au25 Au15 Ag5 116.9 . . ?
Au16 Au15 Ag5 164.0 . . ?
Ag9 Au15 Ag10 65.5 . . ?
Au14 Au15 Ag10 163.6 . . ?
Au1 Au15 Ag10 62.4 . . ?
Au7 Au15 Ag10 114.1 . . ?
Au19 Au15 Ag10 111.1 . . ?
Ag11 Au15 Ag10 124.6 . . ?
Au25 Au15 Ag10 59.6 . . ?
Au16 Au15 Ag10 58.0 . . ?
Ag5 Au15 Ag10 135.3 . . ?
Ag9 Au15 Au40 68.2 . . ?
Au14 Au15 Au40 119.7 . . ?
Au1 Au15 Au40 74.0 . . ?
Au7 Au15 Au40 116.6 . . ?
Au19 Au15 Au40 120.9 . . ?
Ag11 Au15 Au40 68.2 . . ?
Au25 Au15 Au40 121.3 . . ?
Au16 Au15 Au40 126.3 . . ?
Ag5 Au15 Au40 69.5 . . ?
Ag10 Au15 Au40 76.4 . . ?
Au31 Au16 Au25 62.4 . . ?
Au31 Au16 Ag10 118.7 . . ?
Au25 Au16 Ag10 61.5 . . ?
Au31 Au16 Au17 62.8 . . ?
Au25 Au16 Au17 114.1 . . ?
Ag10 Au16 Au17 169.1 . . ?
Au31 Au16 Au20 120.4 . . ?
Au25 Au16 Au20 166.0 . . ?
Ag10 Au16 Au20 120.1 . . ?
Au17 Au16 Au20 61.5 . . ?
Au31 Au16 Au15 107.5 . . ?
Au25 Au16 Au15 60.4 . . ?
Ag10 Au16 Au15 62.0 . . ?
Au17 Au16 Au15 107.1 . . ?
Au20 Au16 Au15 107.1 . . ?
Au31 Au16 Au1 163.9 . . ?
Au25 Au16 Au1 110.0 . . ?
Ag10 Au16 Au1 62.7 . . ?
Au17 Au16 Au1 112.6 . . ?
Au20 Au16 Au1 63.4 . . ?
Au15 Au16 Au1 57.9 . . ?
Au31 Au16 Ag18 59.8 . . ?
Au25 Au16 Ag18 57.9 . . ?
Ag10 Au16 Ag18 71.0 . . ?
Au17 Au16 Ag18 116.1 . . ?
Au20 Au16 Ag18 136.0 . . ?
Au15 Au16 Ag18 114.4 . . ?
Au1 Au16 Ag18 130.1 . . ?
Au31 Au16 Ag17 67.2 . . ?
Au25 Au16 Ag17 122.8 . . ?
Ag10 Au16 Ag17 131.6 . . ?
Au17 Au16 Ag17 59.3 . . ?
Au20 Au16 Ag17 67.8 . . ?
Au15 Au16 Ag17 166.4 . . ?
Au1 Au16 Ag17 125.2 . . ?
Ag18 Au16 Ag17 74.5 . . ?
Au31 Au16 Au19 108.0 . . ?
Au25 Au16 Au19 109.5 . . ?
Ag10 Au16 Au19 112.0 . . ?
Au17 Au16 Au19 59.0 . . ?
Au20 Au16 Au19 56.6 . . ?
Au15 Au16 Au19 58.4 . . ?
Au1 Au16 Au19 59.7 . . ?
Ag18 Au16 Au19 164.8 . . ?
Ag17 Au16 Au19 110.3 . . ?
Au31 Au16 Au42 124.9 . . ?
Au25 Au16 Au42 127.0 . . ?
Ag10 Au16 Au42 75.4 . . ?
Au17 Au16 Au42 113.2 . . ?
Au20 Au16 Au42 64.2 . . ?
Au15 Au16 Au42 123.9 . . ?
Au1 Au16 Au42 71.1 . . ?
Ag18 Au16 Au42 80.6 . . ?
Ag17 Au16 Au42 66.3 . . ?
Au19 Au16 Au42 114.6 . . ?
Au46 Au17 Au10 97.4 . . ?
Au46 Au17 Au32 128.1 . . ?
Au10 Au17 Au32 59.9 . . ?
Au46 Au17 Au16 116.3 . . ?
Au10 Au17 Au16 139.4 . . ?
Au32 Au17 Au16 108.3 . . ?
Au46 Au17 Au19 66.0 . . ?
Au10 Au17 Au19 119.3 . . ?
Au32 Au17 Au19 165.6 . . ?
Au16 Au17 Au19 62.1 . . ?
Au46 Au17 Ag17 116.0 . . ?
Au10 Au17 Ag17 124.1 . . ?
Au32 Au17 Ag17 64.3 . . ?
Au16 Au17 Ag17 61.7 . . ?
Au19 Au17 Ag17 115.0 . . ?
Au46 Au17 Au18 60.8 . . ?
Au10 Au17 Au18 62.5 . . ?
Au32 Au17 Au18 122.4 . . ?
Au16 Au17 Au18 113.7 . . ?
Au19 Au17 Au18 58.5 . . ?
Ag17 Au17 Au18 173.3 . . ?
Au46 Au17 Ag3 66.3 . . ?
Au10 Au17 Ag3 63.3 . . ?
Au32 Au17 Ag3 61.7 . . ?
Au16 Au17 Ag3 150.0 . . ?
Au19 Au17 Ag3 132.1 . . ?
Ag17 Au17 Ag3 89.7 . . ?
Au18 Au17 Ag3 93.9 . . ?
Au46 Au17 Au20 62.0 . . ?
Au10 Au17 Au20 159.2 . . ?
Au32 Au17 Au20 129.5 . . ?
Au16 Au17 Au20 59.9 . . ?
Au19 Au17 Au20 57.1 . . ?
Ag17 Au17 Au20 68.2 . . ?
Au18 Au17 Au20 105.5 . . ?
Ag3 Au17 Au20 102.9 . . ?
Au46 Au17 Au31 172.5 . . ?
Au10 Au17 Au31 86.5 . . ?
Au32 Au17 Au31 59.4 . . ?
Au16 Au17 Au31 57.7 . . ?
Au19 Au17 Au31 106.5 . . ?
Ag17 Au17 Au31 66.2 . . ?
Au18 Au17 Au31 116.2 . . ?
Ag3 Au17 Au31 121.2 . . ?
Au20 Au17 Au31 114.3 . . ?
Au46 Au17 Au30 118.4 . . ?
Au10 Au17 Au30 62.9 . . ?
Au32 Au17 Au30 93.3 . . ?
Au16 Au17 Au30 80.6 . . ?
Au19 Au17 Au30 75.0 . . ?
Ag17 Au17 Au30 123.3 . . ?
Au18 Au17 Au30 58.5 . . ?
Ag3 Au17 Au30 126.1 . . ?
Au20 Au17 Au30 127.5 . . ?
Au31 Au17 Au30 57.8 . . ?
Au19 Au18 Au21 162.6 . . ?
Au19 Au18 Au22 111.2 . . ?
Au21 Au18 Au22 60.8 . . ?
Au19 Au18 Ag12 67.0 . . ?
Au21 Au18 Ag12 117.7 . . ?
Au22 Au18 Ag12 66.0 . . ?
Au19 Au18 Au46 65.4 . . ?
Au21 Au18 Au46 128.6 . . ?
Au22 Au18 Au46 156.2 . . ?
Ag12 Au18 Au46 92.3 . . ?
Au19 Au18 Au17 60.2 . . ?
Au21 Au18 Au17 115.7 . . ?
Au22 Au18 Au17 143.3 . . ?
Ag12 Au18 Au17 126.2 . . ?
Au46 Au18 Au17 57.6 . . ?
Au19 Au18 Ag19 131.7 . . ?
Au21 Au18 Ag19 62.3 . . ?
Au22 Au18 Ag19 114.8 . . ?
Ag12 Au18 Ag19 120.5 . . ?
Au46 Au18 Ag19 66.6 . . ?
Au17 Au18 Ag19 89.5 . . ?
Au19 Au18 Au30 78.8 . . ?
Au21 Au18 Au30 84.3 . . ?
Au22 Au18 Au30 78.3 . . ?
Ag12 Au18 Au30 114.6 . . ?
Au46 Au18 Au30 121.8 . . ?
Au17 Au18 Au30 65.1 . . ?
Ag19 Au18 Au30 124.0 . . ?
Au19 Au18 Au10 115.8 . . ?
Au21 Au18 Au10 58.6 . . ?
Au22 Au18 Au10 109.6 . . ?
Ag12 Au18 Au10 175.6 . . ?
Au46 Au18 Au10 92.0 . . ?
Au17 Au18 Au10 57.3 . . ?
Ag19 Au18 Au10 60.7 . . ?
Au30 Au18 Au10 63.7 . . ?
Au19 Au18 Ag13 133.9 . . ?
Au21 Au18 Ag13 57.3 . . ?
Au22 Au18 Ag13 57.6 . . ?
Ag12 Au18 Ag13 68.2 . . ?
Au46 Au18 Ag13 106.5 . . ?
Au17 Au18 Ag13 155.7 . . ?
Ag19 Au18 Ag13 66.5 . . ?
Au30 Au18 Ag13 131.0 . . ?
Au10 Au18 Ag13 109.7 . . ?
Au19 Au18 Au14 56.6 . . ?
Au21 Au18 Au14 110.4 . . ?
Au22 Au18 Au14 56.1 . . ?
Ag12 Au18 Au14 56.6 . . ?
Au46 Au18 Au14 120.9 . . ?
Au17 Au18 Au14 99.0 . . ?
Ag19 Au18 Au14 170.8 . . ?
Au30 Au18 Au14 57.9 . . ?
Au10 Au18 Au14 121.5 . . ?
Ag13 Au18 Au14 105.2 . . ?
Au20 Au19 Au18 112.5 . . ?
Au20 Au19 Au14 165.6 . . ?
Au18 Au19 Au14 67.0 . . ?
Au20 Au19 Au17 62.9 . . ?
Au18 Au19 Au17 61.3 . . ?
Au14 Au19 Au17 106.9 . . ?
Au20 Au19 Au15 112.2 . . ?
Au18 Au19 Au15 119.1 . . ?
Au14 Au19 Au15 59.6 . . ?
Au17 Au19 Au15 108.5 . . ?
Au20 Au19 Ag11 123.5 . . ?
Au18 Au19 Ag11 119.0 . . ?
Au14 Au19 Ag11 64.5 . . ?
Au17 Au19 Ag11 167.9 . . ?
Au15 Au19 Ag11 60.1 . . ?
Au20 Au19 Au1 64.8 . . ?
Au18 Au19 Au1 172.9 . . ?
Au14 Au19 Au1 113.8 . . ?
Au17 Au19 Au1 112.5 . . ?
Au15 Au19 Au1 58.5 . . ?
Ag11 Au19 Au1 66.4 . . ?
Au20 Au19 Au16 60.8 . . ?
Au18 Au19 Au16 113.3 . . ?
Au14 Au19 Au16 105.6 . . ?
Au17 Au19 Au16 58.9 . . ?
Au15 Au19 Au16 60.2 . . ?
Ag11 Au19 Au16 113.6 . . ?
Au1 Au19 Au16 59.6 . . ?
Au20 Au19 Au46 60.4 . . ?
Au18 Au19 Au46 58.2 . . ?
Au14 Au19 Au46 124.0 . . ?
Au17 Au19 Au46 55.7 . . ?
Au15 Au19 Au46 164.0 . . ?
Ag11 Au19 Au46 135.9 . . ?
Au1 Au19 Au46 122.1 . . ?
Au16 Au19 Au46 105.3 . . ?
Au20 Au19 Ag12 136.2 . . ?
Au18 Au19 Ag12 57.2 . . ?
Au14 Au19 Ag12 56.7 . . ?
Au17 Au19 Ag12 117.7 . . ?
Au15 Au19 Ag12 108.5 . . ?
Ag11 Au19 Ag12 66.0 . . ?
Au1 Au19 Ag12 129.5 . . ?
Au16 Au19 Ag12 161.5 . . ?
Au46 Au19 Ag12 83.5 . . ?
C1_11 Au20 C2_11 29.0 . . ?
C1_11 Au20 Au19 154.8 . . ?
C2_11 Au20 Au19 146.1 . . ?
C1_11 Au20 Au16 139.4 . . ?
C2_11 Au20 Au16 142.3 . . ?
Au19 Au20 Au16 62.7 . . ?
C1_11 Au20 Au17 115.9 . . ?
C2_11 Au20 Au17 144.7 . . ?
Au19 Au20 Au17 60.0 . . ?
Au16 Au20 Au17 58.6 . . ?
C1_11 Au20 Au46 91.7 . . ?
C2_11 Au20 Au46 106.5 . . ?
Au19 Au20 Au46 64.8 . . ?
Au16 Au20 Au46 109.9 . . ?
Au17 Au20 Au46 56.2 . . ?
C1_11 Au20 Au1 136.2 . . ?
C2_11 Au20 Au1 108.4 . . ?
Au19 Au20 Au1 60.0 . . ?
Au16 Au20 Au1 58.7 . . ?
Au17 Au20 Au1 106.6 . . ?
Au46 Au20 Au1 121.7 . . ?
C1_11 Au20 Au44 39.0 . . ?
C2_11 Au20 Au44 67.9 . . ?
Au19 Au20 Au44 128.5 . . ?
Au16 Au20 Au44 117.8 . . ?
Au17 Au20 Au44 76.9 . . ?
Au46 Au20 Au44 68.5 . . ?
Au1 Au20 Au44 169.6 . . ?
C1_11 Au20 Au42 88.7 . . ?
C2_11 Au20 Au42 82.0 . . ?
Au19 Au20 Au42 116.5 . . ?
Au16 Au20 Au42 60.4 . . ?
Au17 Au20 Au42 107.8 . . ?
Au46 Au20 Au42 162.1 . . ?
Au1 Au20 Au42 67.9 . . ?
Au44 Au20 Au42 101.7 . . ?
C1_11 Au20 Ag17 86.5 . . ?
C2_11 Au20 Ag17 107.6 . . ?
Au19 Au20 Ag17 106.3 . . ?
Au16 Au20 Ag17 56.6 . . ?
Au17 Au20 Ag17 54.8 . . ?
Au46 Au20 Ag17 100.8 . . ?
Au1 Au20 Ag17 110.9 . . ?
Au44 Au20 Ag17 62.7 . . ?
Au42 Au20 Ag17 61.4 . . ?
Au23 Au21 Au18 115.3 . . ?
Au23 Au21 Au10 167.3 . . ?
Au18 Au21 Au10 63.1 . . ?
Au23 Au21 Ag13 65.5 . . ?
Au18 Au21 Ag13 66.2 . . ?
Au10 Au21 Ag13 121.3 . . ?
Au23 Au21 Ag15 121.7 . . ?
Au18 Au21 Ag15 122.1 . . ?
Au10 Au21 Ag15 63.5 . . ?
Ag13 Au21 Ag15 131.1 . . ?
Au23 Au21 Au22 59.7 . . ?
Au18 Au21 Au22 60.1 . . ?
Au10 Au21 Au22 112.8 . . ?
Ag13 Au21 Au22 60.3 . . ?
Ag15 Au21 Au22 168.6 . . ?
Au23 Au21 Au28 111.4 . . ?
Au18 Au21 Au28 109.0 . . ?
Au10 Au21 Au28 59.9 . . ?
Ag13 Au21 Au28 170.1 . . ?
Ag15 Au21 Au28 58.8 . . ?
Au22 Au21 Au28 109.9 . . ?
Au23 Au21 Ag14 63.2 . . ?
Au18 Au21 Ag14 163.2 . . ?
Au10 Au21 Ag14 114.3 . . ?
Ag13 Au21 Ag14 122.7 . . ?
Ag15 Au21 Ag14 64.8 . . ?
Au22 Au21 Ag14 110.0 . . ?
Au28 Au21 Ag14 59.8 . . ?
Au23 Au21 Au12 61.1 . . ?
Au18 Au21 Au12 106.6 . . ?
Au10 Au21 Au12 106.6 . . ?
Ag13 Au21 Au12 114.5 . . ?
Ag15 Au21 Au12 108.4 . . ?
Au22 Au21 Au12 61.5 . . ?
Au28 Au21 Au12 57.6 . . ?
Ag14 Au21 Au12 57.3 . . ?
Au23 Au21 Ag19 129.9 . . ?
Au18 Au21 Ag19 60.4 . . ?
Au10 Au21 Ag19 61.5 . . ?
Ag13 Au21 Ag19 69.0 . . ?
Ag15 Au21 Ag19 75.8 . . ?
Au22 Au21 Ag19 112.6 . . ?
Au28 Au21 Ag19 116.8 . . ?
Ag14 Au21 Ag19 134.6 . . ?
Au12 Au21 Ag19 164.8 . . ?
Au23 Au21 Au43 83.3 . . ?
Au18 Au21 Au43 114.5 . . ?
Au10 Au21 Au43 109.1 . . ?
Ag13 Au21 Au43 68.1 . . ?
Ag15 Au21 Au43 65.4 . . ?
Au22 Au21 Au43 125.0 . . ?
Au28 Au21 Au43 121.5 . . ?
Ag14 Au21 Au43 82.3 . . ?
Au12 Au21 Au43 134.3 . . ?
Ag19 Au21 Au43 60.9 . . ?
Au14 Au22 Au23 172.7 . . ?
Au14 Au22 Au47 111.5 . . ?
Au23 Au22 Au47 66.0 . . ?
Au14 Au22 Au18 66.5 . . ?
Au23 Au22 Au18 113.8 . . ?
Au47 Au22 Au18 163.8 . . ?
Au14 Au22 Au21 118.0 . . ?
Au23 Au22 Au21 59.0 . . ?
Au47 Au22 Au21 112.5 . . ?
Au18 Au22 Au21 59.1 . . ?
Au14 Au22 Ag13 120.2 . . ?
Au23 Au22 Ag13 64.9 . . ?
Au47 Au22 Ag13 124.2 . . ?
Au18 Au22 Ag13 65.5 . . ?
Au21 Au22 Ag13 59.4 . . ?
Au14 Au22 Au13 61.4 . . ?
Au23 Au22 Au13 112.3 . . ?
Au47 Au22 Au13 61.4 . . ?
Au18 Au22 Au13 106.3 . . ?
Au21 Au22 Au13 107.6 . . ?
Ag13 Au22 Au13 166.7 . . ?
Au14 Au22 Au12 112.1 . . ?
Au23 Au22 Au12 60.6 . . ?
Au47 Au22 Au12 59.7 . . ?
Au18 Au22 Au12 105.3 . . ?
Au21 Au22 Au12 60.8 . . ?
Ag13 Au22 Au12 113.2 . . ?
Au13 Au22 Au12 57.5 . . ?
Au14 Au22 Au24 58.5 . . ?
Au23 Au22 Au24 122.2 . . ?
Au47 Au22 Au24 60.3 . . ?
Au18 Au22 Au24 123.8 . . ?
Au21 Au22 Au24 164.4 . . ?
Ag13 Au22 Au24 136.1 . . ?
Au13 Au22 Au24 56.9 . . ?
Au12 Au22 Au24 105.2 . . ?
Au14 Au22 Ag12 57.0 . . ?
Au23 Au22 Ag12 129.8 . . ?
Au47 Au22 Ag12 136.7 . . ?
Au18 Au22 Ag12 57.1 . . ?
Au21 Au22 Ag12 108.7 . . ?
Ag13 Au22 Ag12 67.8 . . ?
Au13 Au22 Ag12 117.6 . . ?
Au12 Au22 Ag12 161.1 . . ?
Au24 Au22 Ag12 82.6 . . ?
C1_21 Au23 C2_21 31.4 . . ?
C1_21 Au23 Au21 131.6 . . ?
C2_21 Au23 Au21 137.9 . . ?
C1_21 Au23 Au22 134.4 . . ?
C2_21 Au23 Au22 159.1 . . ?
Au21 Au23 Au22 61.3 . . ?
C1_21 Au23 Au12 85.2 . . ?
C2_21 Au23 Au12 115.0 . . ?
Au21 Au23 Au12 62.2 . . ?
Au22 Au23 Au12 62.4 . . ?
C1_21 Au23 Ag14 72.1 . . ?
C2_21 Au23 Ag14 82.5 . . ?
Au21 Au23 Ag14 60.5 . . ?
Au22 Au23 Ag14 109.2 . . ?
Au12 Au23 Ag14 56.8 . . ?
C1_21 Au23 Ag13 165.2 . . ?
C2_21 Au23 Ag13 134.0 . . ?
Au21 Au23 Ag13 57.9 . . ?
Au22 Au23 Ag13 58.3 . . ?
Au12 Au23 Ag13 109.4 . . ?
Ag14 Au23 Ag13 113.5 . . ?
C1_21 Au23 Au47 78.7 . . ?
C2_21 Au23 Au47 102.9 . . ?
Au21 Au23 Au47 107.5 . . ?
Au22 Au23 Au47 57.3 . . ?
Au12 Au23 Au47 57.6 . . ?
Ag14 Au23 Au47 109.1 . . ?
Ag13 Au23 Au47 110.7 . . ?
C1_31 Au24 C2_31 27.3 . . ?
C1_31 Au24 Au13 168.3 . . ?
C2_31 Au24 Au13 151.2 . . ?
C1_31 Au24 Au14 115.9 . . ?
C2_31 Au24 Au14 142.6 . . ?
Au13 Au24 Au14 62.0 . . ?
C1_31 Au24 Au47 127.9 . . ?
C2_31 Au24 Au47 106.9 . . ?
Au13 Au24 Au47 61.2 . . ?
Au14 Au24 Au47 108.1 . . ?
C1_31 Au24 Au22 130.4 . . ?
C2_31 Au24 Au22 139.3 . . ?
Au13 Au24 Au22 59.5 . . ?
Au14 Au24 Au22 57.5 . . ?
Au47 Au24 Au22 57.3 . . ?
C1_31 Au24 Ag5 84.0 . . ?
C2_31 Au24 Ag5 98.4 . . ?
Au13 Au24 Ag5 85.7 . . ?
Au14 Au24 Ag5 56.9 . . ?
Au47 Au24 Ag5 146.0 . . ?
Au22 Au24 Ag5 114.2 . . ?
C1_31 Au24 Au8 42.7 . . ?
C2_31 Au24 Au8 69.6 . . ?
Au13 Au24 Au8 137.8 . . ?
Au14 Au24 Au8 75.8 . . ?
Au47 Au24 Au8 137.6 . . ?
Au22 Au24 Au8 96.8 . . ?
Ag5 Au24 Au8 72.5 . . ?
C1_31 Au24 Ag8 112.6 . . ?
C2_31 Au24 Ag8 100.7 . . ?
Au13 Au24 Ag8 56.9 . . ?
Au14 Au24 Ag8 90.1 . . ?
Au47 Au24 Ag8 93.3 . . ?
Au22 Au24 Ag8 116.4 . . ?
Ag5 Au24 Ag8 59.4 . . ?
Au8 Au24 Ag8 129.1 . . ?
Ag18 Au25 Au26 105.0 . . ?
Ag18 Au25 Ag9 131.0 . . ?
Au26 Au25 Ag9 118.1 . . ?
Ag18 Au25 Au16 62.5 . . ?
Au26 Au25 Au16 116.7 . . ?
Ag9 Au25 Au16 111.9 . . ?
Ag18 Au25 Au7 165.0 . . ?
Au26 Au25 Au7 67.7 . . ?
Ag9 Au25 Au7 62.3 . . ?
Au16 Au25 Au7 108.2 . . ?
Ag18 Au25 Au15 119.1 . . ?
Au26 Au25 Au15 118.9 . . ?
Ag9 Au25 Au15 58.9 . . ?
Au16 Au25 Au15 60.9 . . ?
Au7 Au25 Au15 58.8 . . ?
Ag18 Au25 Ag10 71.9 . . ?
Au26 Au25 Ag10 175.7 . . ?
Ag9 Au25 Ag10 66.0 . . ?
Au16 Au25 Ag10 59.3 . . ?
Au7 Au25 Ag10 114.6 . . ?
Au15 Au25 Ag10 61.4 . . ?
Ag18 Au25 Au31 59.8 . . ?
Au26 Au25 Au31 62.9 . . ?
Ag9 Au25 Au31 162.6 . . ?
Au16 Au25 Au31 58.0 . . ?
Au7 Au25 Au31 105.6 . . ?
Au15 Au25 Au31 104.6 . . ?
Ag10 Au25 Au31 112.8 . . ?
Ag18 Au25 Au6 130.2 . . ?
Au26 Au25 Au6 59.6 . . ?
Ag9 Au25 Au6 64.1 . . ?
Au16 Au25 Au6 166.7 . . ?
Au7 Au25 Au6 58.6 . . ?
Au15 Au25 Au6 108.6 . . ?
Ag10 Au25 Au6 124.7 . . ?
Au31 Au25 Au6 122.0 . . ?
Ag18 Au25 Ag7 72.6 . . ?
Au26 Au25 Ag7 59.0 . . ?
Ag9 Au25 Ag7 109.8 . . ?
Au16 Au25 Ag7 132.0 . . ?
Au7 Au25 Ag7 111.6 . . ?
Au15 Au25 Ag7 167.1 . . ?
Ag10 Au25 Ag7 121.8 . . ?
Au31 Au25 Ag7 85.9 . . ?
Au6 Au25 Ag7 58.8 . . ?
Ag18 Au25 Au5A 60.3 . . ?
Au26 Au25 Au5A 116.7 . . ?
Ag9 Au25 Au5A 79.3 . . ?
Au16 Au25 Au5A 108.3 . . ?
Au7 Au25 Au5A 134.5 . . ?
Au15 Au25 Au5A 121.1 . . ?
Ag10 Au25 Au5A 64.6 . . ?
Au31 Au25 Au5A 116.5 . . ?
Au6 Au25 Au5A 83.9 . . ?
Ag7 Au25 Au5A 58.0 . . ?
Au27 Au26 Au25 133.3 . . ?
Au27 Au26 Ag7 162.3 . . ?
Au25 Au26 Ag7 63.3 . . ?
Au27 Au26 Au6 117.0 . . ?
Au25 Au26 Au6 62.6 . . ?
Ag7 Au26 Au6 61.2 . . ?
Au27 Au26 Ag20 86.3 . . ?
Au25 Au26 Ag20 122.1 . . ?
Ag7 Au26 Ag20 77.6 . . ?
Au6 Au26 Ag20 61.5 . . ?
Au27 Au26 Au34 115.5 . . ?
Au25 Au26 Au34 94.9 . . ?
Ag7 Au26 Au34 62.3 . . ?
Au6 Au26 Au34 123.3 . . ?
Ag20 Au26 Au34 103.0 . . ?
Au27 Au26 Au45 59.1 . . ?
Au25 Au26 Au45 164.3 . . ?
Ag7 Au26 Au45 106.2 . . ?
Au6 Au26 Au45 124.1 . . ?
Ag20 Au26 Au45 62.7 . . ?
Au34 Au26 Au45 69.5 . . ?
Au27 Au26 Au29 61.9 . . ?
Au25 Au26 Au29 115.6 . . ?
Ag7 Au26 Au29 120.9 . . ?
Au6 Au26 Au29 176.8 . . ?
Ag20 Au26 Au29 120.9 . . ?
Au34 Au26 Au29 58.9 . . ?
Au45 Au26 Au29 58.3 . . ?
Au27 Au26 Au31 106.8 . . ?
Au25 Au26 Au31 60.4 . . ?
Ag7 Au26 Au31 86.8 . . ?
Au6 Au26 Au31 122.6 . . ?
Ag20 Au26 Au31 158.8 . . ?
Au34 Au26 Au31 56.5 . . ?
Au45 Au26 Au31 109.3 . . ?
Au29 Au26 Au31 56.2 . . ?
Au27 Au26 Au30 60.5 . . ?
Au25 Au26 Au30 77.4 . . ?
Ag7 Au26 Au30 137.2 . . ?
Au6 Au26 Au30 115.5 . . ?
Ag20 Au26 Au30 142.0 . . ?
Au34 Au26 Au30 107.6 . . ?
Au45 Au26 Au30 108.1 . . ?
Au29 Au26 Au30 61.2 . . ?
Au31 Au26 Au30 58.0 . . ?
Au27 Au26 Au7 83.4 . . ?
Au25 Au26 Au7 57.0 . . ?
Ag7 Au26 Au7 106.7 . . ?
Au6 Au26 Au7 56.1 . . ?
Ag20 Au26 Au7 101.1 . . ?
Au34 Au26 Au7 150.1 . . ?
Au45 Au26 Au7 138.6 . . ?
Au29 Au26 Au7 120.7 . . ?
Au31 Au26 Au7 97.0 . . ?
Au30 Au26 Au7 60.0 . . ?
Au27 Au26 Au35 56.3 . . ?
Au25 Au26 Au35 105.5 . . ?
Ag7 Au26 Au35 118.1 . . ?
Au6 Au26 Au35 60.7 . . ?
Ag20 Au26 Au35 57.4 . . ?
Au34 Au26 Au35 157.1 . . ?
Au45 Au26 Au35 89.6 . . ?
Au29 Au26 Au35 118.2 . . ?
Au31 Au26 Au35 143.8 . . ?
Au30 Au26 Au35 87.2 . . ?
Au7 Au26 Au35 52.6 . . ?
Au26 Au27 Au12 146.9 . . ?
Au26 Au27 Au45 62.7 . . ?
Au12 Au27 Au45 146.4 . . ?
Au26 Au27 Ag1 147.9 . . ?
Au12 Au27 Ag1 62.9 . . ?
Au45 Au27 Ag1 85.4 . . ?
Au26 Au27 Au35 69.1 . . ?
Au12 Au27 Au35 107.2 . . ?
Au45 Au27 Au35 99.2 . . ?
Ag1 Au27 Au35 122.7 . . ?
Au26 Au27 Au28 117.8 . . ?
Au12 Au27 Au28 59.5 . . ?
Au45 Au27 Au28 95.6 . . ?
Ag1 Au27 Au28 59.1 . . ?
Au35 Au27 Au28 165.3 . . ?
Au26 Au27 Au29 61.9 . . ?
Au12 Au27 Au29 112.9 . . ?
Au45 Au27 Au29 59.4 . . ?
Ag1 Au27 Au29 100.4 . . ?
Au35 Au27 Au29 131.0 . . ?
Au28 Au27 Au29 57.4 . . ?
Au26 Au27 Au30 64.6 . . ?
Au12 Au27 Au30 83.8 . . ?
Au45 Au27 Au30 114.1 . . ?
Ag1 Au27 Au30 133.8 . . ?
Au35 Au27 Au30 96.2 . . ?
Au28 Au27 Au30 76.9 . . ?
Au29 Au27 Au30 62.5 . . ?
Au26 Au27 Au13 96.6 . . ?
Au12 Au27 Au13 58.3 . . ?
Au45 Au27 Au13 154.8 . . ?
Ag1 Au27 Au13 115.0 . . ?
Au35 Au27 Au13 58.1 . . ?
Au28 Au27 Au13 107.4 . . ?
Au29 Au27 Au13 125.6 . . ?
Au30 Au27 Au13 63.1 . . ?
Au26 Au27 Ag16 128.5 . . ?
Au12 Au27 Ag16 58.4 . . ?
Au45 Au27 Ag16 124.0 . . ?
Ag1 Au27 Ag16 71.0 . . ?
Au35 Au27 Ag16 59.3 . . ?
Au28 Au27 Ag16 112.3 . . ?
Au29 Au27 Ag16 169.6 . . ?
Au30 Au27 Ag16 118.9 . . ?
Au13 Au27 Ag16 56.5 . . ?
Au26 Au27 Au38 99.8 . . ?
Au12 Au27 Au38 107.7 . . ?
Au45 Au27 Au38 66.1 . . ?
Ag1 Au27 Au38 67.2 . . ?
Au35 Au27 Au38 63.3 . . ?
Au28 Au27 Au38 124.6 . . ?
Au29 Au27 Au38 125.0 . . ?
Au30 Au27 Au38 158.4 . . ?
Au13 Au27 Au38 106.9 . . ?
Ag16 Au27 Au38 57.9 . . ?
Au29 Au28 Ag15 118.3 . . ?
Au29 Au28 Au12 117.2 . . ?
Ag15 Au28 Au12 113.1 . . ?
Au29 Au28 Ag1 104.8 . . ?
Ag15 Au28 Ag1 129.1 . . ?
Au12 Au28 Ag1 63.0 . . ?
Au29 Au28 Au10 68.0 . . ?
Ag15 Au28 Au10 63.3 . . ?
Au12 Au28 Au10 109.4 . . ?
Ag1 Au28 Au10 166.6 . . ?
Au29 Au28 Au27 62.7 . . ?
Ag15 Au28 Au27 165.9 . . ?
Au12 Au28 Au27 58.8 . . ?
Ag1 Au28 Au27 59.9 . . ?
Au10 Au28 Au27 107.0 . . ?
Au29 Au28 Ag21 61.7 . . ?
Ag15 Au28 Ag21 109.2 . . ?
Au12 Au28 Ag21 128.5 . . ?
Ag1 Au28 Ag21 68.0 . . ?
Au10 Au28 Ag21 115.1 . . ?
Au27 Au28 Ag21 83.9 . . ?
Au29 Au28 Au21 119.5 . . ?
Ag15 Au28 Au21 59.6 . . ?
Au12 Au28 Au21 62.2 . . ?
Ag1 Au28 Au21 120.5 . . ?
Au10 Au28 Au21 58.7 . . ?
Au27 Au28 Au21 107.0 . . ?
Ag21 Au28 Au21 168.5 . . ?
Au29 Au28 Ag14 176.0 . . ?
Ag15 Au28 Ag14 65.4 . . ?
Au12 Au28 Ag14 59.0 . . ?
Ag1 Au28 Ag14 72.6 . . ?
Au10 Au28 Ag14 113.9 . . ?
Au27 Au28 Ag14 113.3 . . ?
Ag21 Au28 Ag14 119.2 . . ?
Au21 Au28 Ag14 60.5 . . ?
Au29 Au28 Au33 58.6 . . ?
Ag15 Au28 Au33 65.0 . . ?
Au12 Au28 Au33 168.7 . . ?
Ag1 Au28 Au33 127.5 . . ?
Au10 Au28 Au33 59.5 . . ?
Au27 Au28 Au33 120.3 . . ?
Ag21 Au28 Au33 60.4 . . ?
Au21 Au28 Au33 109.6 . . ?
Ag14 Au28 Au33 125.4 . . ?
Au31 Au29 Au33 117.7 . . ?
Au31 Au29 Au28 131.4 . . ?
Au33 Au29 Au28 62.6 . . ?
Au31 Au29 Au45 116.6 . . ?
Au33 Au29 Au45 121.2 . . ?
Au28 Au29 Au45 96.1 . . ?
Au31 Au29 Au34 58.8 . . ?
Au33 Au29 Au34 123.3 . . ?
Au28 Au29 Au34 166.7 . . ?
Au45 Au29 Au34 70.6 . . ?
Au31 Au29 Ag21 167.4 . . ?
Au33 Au29 Ag21 61.3 . . ?
Au28 Au29 Ag21 60.5 . . ?
Au45 Au29 Ag21 60.7 . . ?
Au34 Au29 Ag21 110.3 . . ?
Au31 Au29 Ag6 84.8 . . ?
Au33 Au29 Ag6 62.0 . . ?
Au28 Au29 Ag6 123.5 . . ?
Au45 Au29 Ag6 103.0 . . ?
Au34 Au29 Ag6 61.4 . . ?
Ag21 Au29 Ag6 84.0 . . ?
Au31 Au29 Au26 62.4 . . ?
Au33 Au29 Au26 176.9 . . ?
Au28 Au29 Au26 114.8 . . ?
Au45 Au29 Au26 60.0 . . ?
Au34 Au29 Au26 59.7 . . ?
Ag21 Au29 Au26 119.3 . . ?
Ag6 Au29 Au26 120.9 . . ?
Au31 Au29 Au27 107.3 . . ?
Au33 Au29 Au27 121.6 . . ?
Au28 Au29 Au27 59.9 . . ?
Au45 Au29 Au27 57.8 . . ?
Au34 Au29 Au27 111.0 . . ?
Ag21 Au29 Au27 82.0 . . ?
Ag6 Au29 Au27 160.2 . . ?
Au26 Au29 Au27 56.2 . . ?
Au31 Au29 Au30 59.9 . . ?
Au33 Au29 Au30 115.9 . . ?
Au28 Au29 Au30 76.2 . . ?
Au45 Au29 Au30 109.5 . . ?
Au34 Au29 Au30 108.2 . . ?
Ag21 Au29 Au30 132.6 . . ?
Ag6 Au29 Au30 139.8 . . ?
Au26 Au29 Au30 61.3 . . ?
Au27 Au29 Au30 58.8 . . ?
Au31 Au29 Au10 82.1 . . ?
Au33 Au29 Au10 56.9 . . ?
Au28 Au29 Au10 56.7 . . ?
Au45 Au29 Au10 151.7 . . ?
Au34 Au29 Au10 136.5 . . ?
Ag21 Au29 Au10 105.4 . . ?
Ag6 Au29 Au10 99.6 . . ?
Au26 Au29 Au10 120.5 . . ?
Au27 Au29 Au10 97.6 . . ?
Au30 Au29 Au10 59.7 . . ?
Au31 Au29 Au32 56.0 . . ?
Au33 Au29 Au32 61.7 . . ?
Au28 Au29 Au32 104.9 . . ?
Au45 Au29 Au32 156.1 . . ?
Au34 Au29 Au32 88.1 . . ?
Ag21 Au29 Au32 120.8 . . ?
Ag6 Au29 Au32 55.7 . . ?
Au26 Au29 Au32 118.5 . . ?
Au27 Au29 Au32 144.1 . . ?
Au30 Au29 Au32 86.9 . . ?
Au10 Au29 Au32 51.9 . . ?
Au14 Au30 Au31 128.5 . . ?
Au14 Au30 Au18 63.6 . . ?
Au31 Au30 Au18 114.1 . . ?
Au14 Au30 Au27 115.7 . . ?
Au31 Au30 Au27 103.5 . . ?
Au18 Au30 Au27 129.7 . . ?
Au14 Au30 Au29 174.4 . . ?
Au31 Au30 Au29 55.4 . . ?
Au18 Au30 Au29 119.8 . . ?
Au27 Au30 Au29 58.7 . . ?
Au14 Au30 Au26 119.7 . . ?
Au31 Au30 Au26 59.5 . . ?
Au18 Au30 Au26 173.6 . . ?
Au27 Au30 Au26 55.0 . . ?
Au29 Au30 Au26 57.5 . . ?
Au14 Au30 Au13 57.3 . . ?
Au31 Au30 Au13 146.3 . . ?
Au18 Au30 Au13 98.1 . . ?
Au27 Au30 Au13 58.5 . . ?
Au29 Au30 Au13 117.1 . . ?
Au26 Au30 Au13 88.2 . . ?
Au14 Au30 Au10 121.7 . . ?
Au31 Au30 Au10 80.9 . . ?
Au18 Au30 Au10 58.2 . . ?
Au27 Au30 Au10 98.8 . . ?
Au29 Au30 Au10 61.6 . . ?
Au26 Au30 Au10 118.6 . . ?
Au13 Au30 Au10 127.1 . . ?
Au14 Au30 Au7 58.5 . . ?
Au31 Au30 Au7 98.9 . . ?
Au18 Au30 Au7 121.9 . . ?
Au27 Au30 Au7 81.3 . . ?
Au29 Au30 Au7 118.3 . . ?
Au26 Au30 Au7 61.2 . . ?
Au13 Au30 Au7 53.1 . . ?
Au10 Au30 Au7 179.8 . . ?
Au14 Au30 Au17 97.1 . . ?
Au31 Au30 Au17 57.7 . . ?
Au18 Au30 Au17 56.5 . . ?
Au27 Au30 Au17 145.9 . . ?
Au29 Au30 Au17 88.5 . . ?
Au26 Au30 Au17 117.1 . . ?
Au13 Au30 Au17 151.8 . . ?
Au10 Au30 Au17 53.1 . . ?
Au7 Au30 Au17 126.7 . . ?
Au34 Au31 Au16 144.9 . . ?
Au34 Au31 Au29 62.2 . . ?
Au16 Au31 Au29 148.7 . . ?
Au34 Au31 Ag18 84.1 . . ?
Au16 Au31 Ag18 62.4 . . ?
Au29 Au31 Ag18 145.9 . . ?
Au34 Au31 Au32 97.8 . . ?
Au16 Au31 Au32 108.8 . . ?
Au29 Au31 Au32 69.6 . . ?
Ag18 Au31 Au32 123.4 . . ?
Au34 Au31 Au25 94.9 . . ?
Au16 Au31 Au25 59.7 . . ?
Au29 Au31 Au25 117.0 . . ?
Ag18 Au31 Au25 57.9 . . ?
Au32 Au31 Au25 167.3 . . ?
Au34 Au31 Au17 154.4 . . ?
Au16 Au31 Au17 59.5 . . ?
Au29 Au31 Au17 98.1 . . ?
Ag18 Au31 Au17 115.6 . . ?
Au32 Au31 Au17 58.2 . . ?
Au25 Au31 Au17 109.3 . . ?
Au34 Au31 Au30 114.7 . . ?
Au16 Au31 Au30 85.0 . . ?
Au29 Au31 Au30 64.7 . . ?
Ag18 Au31 Au30 133.7 . . ?
Au32 Au31 Au30 96.8 . . ?
Au25 Au31 Au30 77.8 . . ?
Au17 Au31 Au30 64.4 . . ?
Au34 Au31 Au26 60.3 . . ?
Au16 Au31 Au26 112.4 . . ?
Au29 Au31 Au26 61.4 . . ?
Ag18 Au31 Au26 99.0 . . ?
Au32 Au31 Au26 131.0 . . ?
Au25 Au31 Au26 56.6 . . ?
Au17 Au31 Au26 126.9 . . ?
Au30 Au31 Au26 62.5 . . ?
Au34 Au31 Au4A 68.1 . . ?
Au16 Au31 Au4A 101.9 . . ?
Au29 Au31 Au4A 105.3 . . ?
Ag18 Au31 Au4A 62.5 . . ?
Au32 Au31 Au4A 66.1 . . ?
Au25 Au31 Au4A 119.3 . . ?
Au17 Au31 Au4A 105.2 . . ?
Au30 Au31 Au4A 162.8 . . ?
Au26 Au31 Au4A 126.8 . . ?
Au34 Au31 Ag17 122.9 . . ?
Au16 Au31 Ag17 58.4 . . ?
Au29 Au31 Ag17 129.5 . . ?
Ag18 Au31 Ag17 71.9 . . ?
Au32 Au31 Ag17 59.9 . . ?
Au25 Au31 Ag17 112.6 . . ?
Au17 Au31 Ag17 55.6 . . ?
Au30 Au31 Ag17 119.3 . . ?
Au26 Au31 Ag17 169.1 . . ?
Au4A Au31 Ag17 54.8 . . ?
Au34 Au31 Au41 66.1 . . ?
Au16 Au31 Au41 108.6 . . ?
Au29 Au31 Au41 97.2 . . ?
Ag18 Au31 Au41 71.3 . . ?
Au32 Au31 Au41 58.9 . . ?
Au25 Au31 Au41 127.5 . . ?
Au17 Au31 Au41 103.3 . . ?
Au30 Au31 Au41 154.6 . . ?
Au26 Au31 Au41 126.3 . . ?
Ag17 Au31 Au41 57.3 . . ?
C1_8 Au32 Au10 158.5 . . ?
C1_8 Au32 Au17 141.7 . . ?
Au10 Au32 Au17 59.6 . . ?
C1_8 Au32 Au31 104.7 . . ?
Au10 Au32 Au31 88.0 . . ?
Au17 Au32 Au31 62.4 . . ?
C1_8 Au32 Ag6 55.6 . . ?
Au10 Au32 Ag6 109.9 . . ?
Au17 Au32 Ag6 144.4 . . ?
Au31 Au32 Ag6 84.5 . . ?
C1_8 Au32 Ag3 120.4 . . ?
Au10 Au32 Ag3 62.7 . . ?
Au17 Au32 Ag3 60.2 . . ?
Au31 Au32 Ag3 122.6 . . ?
Ag6 Au32 Ag3 149.8 . . ?
C1_8 Au32 Ag17 83.3 . . ?
Au10 Au32 Ag17 118.0 . . ?
Au17 Au32 Ag17 58.4 . . ?
Au31 Au32 Ag17 65.2 . . ?
Ag6 Au32 Ag17 120.6 . . ?
Ag3 Au32 Ag17 85.8 . . ?
C1_8 Au32 Au41 37.1 . . ?
Au10 Au32 Au41 154.4 . . ?
Au17 Au32 Au41 113.4 . . ?
Au31 Au32 Au41 68.4 . . ?
Ag6 Au32 Au41 59.9 . . ?
Ag3 Au32 Au41 138.5 . . ?
Ag17 Au32 Au41 61.7 . . ?
C1_8 Au32 Au33 101.6 . . ?
Au10 Au32 Au33 57.6 . . ?
Au17 Au32 Au33 116.5 . . ?
Au31 Au32 Au33 106.7 . . ?
Ag6 Au32 Au33 58.7 . . ?
Ag3 Au32 Au33 97.5 . . ?
Ag17 Au32 Au33 171.5 . . ?
Au41 Au32 Au33 118.6 . . ?
C1_8 Au32 Au4A 47.0 . . ?
Au10 Au32 Au4A 147.3 . . ?
Au17 Au32 Au4A 103.4 . . ?
Au31 Au32 Au4A 59.6 . . ?
Ag6 Au32 Au4A 66.2 . . ?
Ag3 Au32 Au4A 136.7 . . ?
Ag17 Au32 Au4A 54.4 . . ?
Au33 Au32 Au4A 124.5 . . ?
C1_8 Au32 Au29 110.5 . . ?
Au10 Au32 Au29 62.9 . . ?
Au17 Au32 Au29 91.3 . . ?
Au31 Au32 Au29 54.4 . . ?
Ag6 Au32 Au29 56.8 . . ?
Ag3 Au32 Au29 125.6 . . ?
Ag17 Au32 Au29 119.5 . . ?
Au41 Au32 Au29 94.1 . . ?
Au33 Au32 Au29 52.4 . . ?
Au4A Au32 Au29 92.1 . . ?
C1_5 Au33 C2_5 30.6 . . ?
C1_5 Au33 Au29 163.7 . . ?
C2_5 Au33 Au29 160.6 . . ?
C1_5 Au33 Au10 100.0 . . ?
C2_5 Au33 Au10 130.4 . . ?
Au29 Au33 Au10 68.0 . . ?
C1_5 Au33 Au28 125.6 . . ?
C2_5 Au33 Au28 132.5 . . ?
Au29 Au33 Au28 58.8 . . ?
Au10 Au33 Au28 59.2 . . ?
C1_5 Au33 Ag21 134.9 . . ?
C2_5 Au33 Ag21 108.2 . . ?
Au29 Au33 Ag21 61.4 . . ?
Au10 Au33 Ag21 113.9 . . ?
Au28 Au33 Ag21 59.3 . . ?
C1_5 Au33 Ag6 115.1 . . ?
C2_5 Au33 Ag6 103.0 . . ?
Au29 Au33 Ag6 61.1 . . ?
Au10 Au33 Ag6 106.5 . . ?
Au28 Au33 Ag6 118.9 . . ?
Ag21 Au33 Ag6 83.7 . . ?
C1_5 Au33 Ag15 70.0 . . ?
C2_5 Au33 Ag15 87.4 . . ?
Au29 Au33 Ag15 110.2 . . ?
Au10 Au33 Ag15 60.0 . . ?
Au28 Au33 Ag15 55.9 . . ?
Ag21 Au33 Ag15 101.5 . . ?
Ag6 Au33 Ag15 166.5 . . ?
C1_5 Au33 Au32 98.4 . . ?
C2_5 Au33 Au32 116.5 . . ?
Au29 Au33 Au32 65.9 . . ?
Au10 Au33 Au32 55.7 . . ?
Au28 Au33 Au32 105.2 . . ?
Ag21 Au33 Au32 124.8 . . ?
Ag6 Au33 Au32 56.8 . . ?
Ag15 Au33 Au32 110.9 . . ?
C1_5 Au33 Au37 36.5 . . ?
C2_5 Au33 Au37 67.0 . . ?
Au29 Au33 Au37 130.1 . . ?
Au10 Au33 Au37 63.5 . . ?
Au28 Au33 Au37 103.1 . . ?
Ag21 Au33 Au37 153.0 . . ?
Ag6 Au33 Au37 123.3 . . ?
Ag15 Au33 Au37 52.7 . . ?
Au32 Au33 Au37 77.6 . . ?
C1_32 Au34 C2_32 27.4 . . ?
C1_32 Au34 Au31 156.0 . . ?
C2_32 Au34 Au31 142.3 . . ?
C1_32 Au34 Au29 143.1 . . ?
C2_32 Au34 Au29 149.9 . . ?
Au31 Au34 Au29 59.0 . . ?
C1_32 Au34 Au26 114.2 . . ?
C2_32 Au34 Au26 139.7 . . ?
Au31 Au34 Au26 63.2 . . ?
Au29 Au34 Au26 61.4 . . ?
C1_32 Au34 Ag6 114.0 . . ?
C2_32 Au34 Ag6 96.1 . . ?
Au31 Au34 Ag6 84.2 . . ?
Au29 Au34 Ag6 60.0 . . ?
Au26 Au34 Ag6 121.3 . . ?
C1_32 Au34 Au3 32.8 . . ?
C2_32 Au34 Au3 59.9 . . ?
Au31 Au34 Au3 146.2 . . ?
Au29 Au34 Au3 116.3 . . ?
Au26 Au34 Au3 84.9 . . ?
Ag6 Au34 Au3 124.3 . . ?
C1_32 Au34 Ag7 72.6 . . ?
C2_32 Au34 Ag7 87.7 . . ?
Au31 Au34 Ag7 87.9 . . ?
Au29 Au34 Ag7 118.8 . . ?
Au26 Au34 Ag7 57.7 . . ?
Ag6 Au34 Ag7 171.1 . . ?
Au3 Au34 Ag7 64.5 . . ?
C1_32 Au34 Au9A 72.3 . . ?
C2_32 Au34 Au9A 76.4 . . ?
Au31 Au34 Au9A 131.7 . . ?
Au29 Au34 Au9A 75.2 . . ?
Au26 Au34 Au9A 109.2 . . ?
Ag6 Au34 Au9A 58.3 . . ?
Ag7 Au34 Au9A 130.5 . . ?
C1_32 Au34 Au4A 112.6 . . ?
C2_32 Au34 Au4A 86.5 . . ?
Au31 Au34 Au4A 59.4 . . ?
Au29 Au34 Au4A 97.6 . . ?
Au26 Au34 Au4A 121.2 . . ?
Ag6 Au34 Au4A 64.7 . . ?
Ag7 Au34 Au4A 107.7 . . ?
Au9A Au34 Au4A 117.5 . . ?
C1_32 Au34 Au45 91.8 . . ?
C2_32 Au34 Au45 114.1 . . ?
Au31 Au34 Au45 103.6 . . ?
Au29 Au34 Au45 54.4 . . ?
Au26 Au34 Au45 55.3 . . ?
Ag6 Au34 Au45 92.0 . . ?
Au3 Au34 Au45 62.0 . . ?
Ag7 Au34 Au45 93.8 . . ?
Au9A Au34 Au45 54.0 . . ?
Au4A Au34 Au45 151.1 . . ?
C1_32 Au34 Au41 111.5 . . ?
C2_32 Au34 Au41 84.3 . . ?
Au31 Au34 Au41 64.7 . . ?
Au29 Au34 Au41 94.6 . . ?
Au26 Au34 Au41 127.7 . . ?
Ag6 Au34 Au41 55.6 . . ?
Au3 Au34 Au41 144.3 . . ?
Ag7 Au34 Au41 117.1 . . ?
Au45 Au34 Au41 145.3 . . ?
C1_14 Au35 Au7 156.9 . . ?
C1_14 Au35 Au13 144.1 . . ?
Au7 Au35 Au13 59.0 . . ?
C1_14 Au35 Au27 103.2 . . ?
Au7 Au35 Au27 88.7 . . ?
Au13 Au35 Au27 63.0 . . ?
C1_14 Au35 Ag8 122.8 . . ?
Au7 Au35 Ag8 62.5 . . ?
Au13 Au35 Ag8 59.6 . . ?
Au27 Au35 Ag8 122.6 . . ?
C1_14 Au35 Ag20 54.4 . . ?
Au7 Au35 Ag20 108.4 . . ?
Au13 Au35 Ag20 143.9 . . ?
Au27 Au35 Ag20 84.3 . . ?
Ag8 Au35 Ag20 149.5 . . ?
C1_14 Au35 Ag16 84.3 . . ?
Au7 Au35 Ag16 118.8 . . ?
Au13 Au35 Ag16 59.8 . . ?
Au27 Au35 Ag16 65.2 . . ?
Ag8 Au35 Ag16 85.9 . . ?
Ag20 Au35 Ag16 121.4 . . ?
C1_14 Au35 Au6 99.8 . . ?
Au7 Au35 Au6 57.4 . . ?
Au13 Au35 Au6 115.9 . . ?
Au27 Au35 Au6 108.6 . . ?
Ag8 Au35 Au6 96.2 . . ?
Ag20 Au35 Au6 58.4 . . ?
Ag16 Au35 Au6 173.3 . . ?
C1_14 Au35 Au38 41.2 . . ?
Au7 Au35 Au38 150.4 . . ?
Au13 Au35 Au38 110.5 . . ?
Au27 Au35 Au38 63.2 . . ?
Ag8 Au35 Au38 139.9 . . ?
Ag20 Au35 Au38 62.1 . . ?
Ag16 Au35 Au38 59.5 . . ?
Au6 Au35 Au38 120.5 . . ?
C1_14 Au35 Au26 108.2 . . ?
Au7 Au35 Au26 62.8 . . ?
Au13 Au35 Au26 90.8 . . ?
Au27 Au35 Au26 54.5 . . ?
Ag8 Au35 Au26 125.3 . . ?
Ag20 Au35 Au26 55.9 . . ?
Ag16 Au35 Au26 119.7 . . ?
Au6 Au35 Au26 54.1 . . ?
Au38 Au35 Au26 91.5 . . ?
C1_25 Au36 C1_28 173.3 . . ?
C1_25 Au36 Ag9 102.5 . . ?
C1_28 Au36 Ag9 75.4 . . ?
C1_25 Au36 Ag8 74.9 . . ?
C1_28 Au36 Ag8 111.8 . . ?
Ag9 Au36 Ag8 110.3 . . ?
C1_25 Au36 Ag5 46.8 . . ?
C1_28 Au36 Ag5 135.9 . . ?
Ag9 Au36 Ag5 69.2 . . ?
Ag8 Au36 Ag5 60.1 . . ?
C1_25 Au36 Au7 98.1 . . ?
C1_28 Au36 Au7 86.0 . . ?
Ag9 Au36 Au7 55.6 . . ?
Ag8 Au36 Au7 56.2 . . ?
Ag5 Au36 Au7 52.4 . . ?
C1_2 Au37 C1_5 175.5 . . ?
C1_2 Au37 Ag15 106.1 . . ?
C1_5 Au37 Ag15 76.5 . . ?
C1_2 Au37 Ag3 62.3 . . ?
C1_5 Au37 Ag3 120.6 . . ?
Ag15 Au37 Ag3 110.6 . . ?
C1_2 Au37 Au10 93.6 . . ?
C1_5 Au37 Au10 90.9 . . ?
Ag15 Au37 Au10 56.6 . . ?
Ag3 Au37 Au10 56.5 . . ?
C1_2 Au37 Ag19 45.0 . . ?
C1_5 Au37 Ag19 139.1 . . ?
Ag15 Au37 Ag19 68.7 . . ?
Ag3 Au37 Ag19 57.5 . . ?
Au10 Au37 Ag19 52.3 . . ?
C1_2 Au37 Au33 143.9 . . ?
C1_5 Au37 Au33 40.6 . . ?
Ag15 Au37 Au33 57.9 . . ?
Ag3 Au37 Au33 91.6 . . ?
Au10 Au37 Au33 50.3 . . ?
Ag19 Au37 Au33 100.7 . . ?
C1_10 Au38 C1_14 168.8 . . ?
C1_10 Au38 Ag16 98.0 . . ?
C1_14 Au38 Ag16 84.1 . . ?
C1_10 Au38 Ag20 136.5 . . ?
C1_14 Au38 Ag20 50.6 . . ?
Ag16 Au38 Ag20 112.2 . . ?
C1_10 Au38 Au27 94.3 . . ?
C1_14 Au38 Au27 96.3 . . ?
Ag16 Au38 Au27 60.6 . . ?
Ag20 Au38 Au27 75.8 . . ?
C1_10 Au38 Au35 145.2 . . ?
C1_14 Au38 Au35 43.9 . . ?
Ag16 Au38 Au35 57.1 . . ?
Ag20 Au38 Au35 55.3 . . ?
Au27 Au38 Au35 53.5 . . ?
C1_10 Au38 Au45 84.4 . . ?
C1_14 Au38 Au45 105.0 . . ?
Ag16 Au38 Au45 112.3 . . ?
Ag20 Au38 Au45 55.9 . . ?
Au27 Au38 Au45 51.8 . . ?
Au35 Au38 Au45 84.0 . . ?
C1_10 Au38 Ag1 44.8 . . ?
C1_14 Au38 Ag1 143.7 . . ?
Ag16 Au38 Ag1 65.8 . . ?
Ag20 Au38 Ag1 121.8 . . ?
Au27 Au38 Ag1 51.9 . . ?
Au35 Au38 Ag1 100.4 . . ?
Au45 Au38 Ag1 71.0 . . ?
C1_21 Au39 C1_3 171.7 . . ?
C1_21 Au39 Au12 87.4 . . ?
C1_3 Au39 Au12 98.3 . . ?
C1_21 Au39 Au47 81.6 . . ?
C1_3 Au39 Au47 96.6 . . ?
Au12 Au39 Au47 55.8 . . ?
C1_21 Au39 Ag16 136.8 . . ?
C1_3 Au39 Ag16 46.2 . . ?
Au12 Au39 Ag16 54.7 . . ?
Au47 Au39 Ag16 61.0 . . ?
C1_18 Au40 C1_24 173.0 . . ?
C1_18 Au40 Au15 93.1 . . ?
C1_24 Au40 Au15 92.9 . . ?
C1_18 Au40 Ag9 142.9 . . ?
C1_24 Au40 Ag9 43.9 . . ?
Au15 Au40 Ag9 51.3 . . ?
C1_18 Au40 Ag11 43.1 . . ?
C1_24 Au40 Ag11 143.6 . . ?
Au15 Au40 Ag11 52.0 . . ?
Ag9 Au40 Ag11 99.8 . . ?
C1_8 Au41 C1_22 169.4 . . ?
C1_8 Au41 Ag6 56.0 . . ?
C1_22 Au41 Ag6 134.1 . . ?
C1_8 Au41 Au32 48.6 . . ?
C1_22 Au41 Au32 136.3 . . ?
Ag6 Au41 Au32 57.0 . . ?
C1_8 Au41 Ag17 88.1 . . ?
C1_22 Au41 Ag17 89.0 . . ?
Ag6 Au41 Ag17 114.5 . . ?
Au32 Au41 Ag17 58.3 . . ?
C1_8 Au41 Au31 100.6 . . ?
C1_22 Au41 Au31 86.6 . . ?
Ag6 Au41 Au31 75.2 . . ?
Au32 Au41 Au31 52.8 . . ?
Ag17 Au41 Au31 58.6 . . ?
C1_8 Au41 Au34 109.7 . . ?
C1_22 Au41 Au34 80.9 . . ?
Ag6 Au41 Au34 55.3 . . ?
Au32 Au41 Au34 82.5 . . ?
Ag17 Au41 Au34 107.4 . . ?
Au31 Au41 Au34 49.2 . . ?
C1_22 Au4A C1_8 156.3 . . ?
C1_22 Au4A Ag17 107.5 . . ?
C1_8 Au4A Ag17 86.3 . . ?
C1_22 Au4A Au31 104.7 . . ?
C1_8 Au4A Au31 98.6 . . ?
Ag17 Au4A Au31 65.0 . . ?
C1_22 Au4A Ag18 51.3 . . ?
C1_8 Au4A Ag18 152.2 . . ?
Ag17 Au4A Ag18 73.5 . . ?
Au31 Au4A Ag18 55.8 . . ?
C1_22 Au4A Au32 157.7 . . ?
C1_8 Au4A Au32 45.9 . . ?
Ag17 Au4A Au32 59.3 . . ?
Au31 Au4A Au32 54.3 . . ?
Ag18 Au4A Au32 106.5 . . ?
C1_22 Au4A Au34 90.2 . . ?
C1_8 Au4A Au34 100.7 . . ?
Ag17 Au4A Au34 117.4 . . ?
Au31 Au4A Au34 52.5 . . ?
Ag18 Au4A Au34 73.3 . . ?
Au32 Au4A Au34 82.1 . . ?
C1_22 Au4A Ag6 135.7 . . ?
C1_8 Au4A Ag6 47.7 . . ?
Ag17 Au4A Ag6 111.4 . . ?
Au31 Au4A Ag6 74.4 . . ?
Ag18 Au4A Ag6 122.7 . . ?
Au32 Au4A Ag6 52.2 . . ?
Au34 Au4A Ag6 53.3 . . ?
C1_20 Au42 C1_4 170.7 . . ?
C1_20 Au42 Au16 100.7 . . ?
C1_4 Au42 Au16 88.4 . . ?
C1_20 Au42 Au20 97.9 . . ?
C1_4 Au42 Au20 85.2 . . ?
Au16 Au42 Au20 55.4 . . ?
C1_20 Au42 Ag17 48.3 . . ?
C1_4 Au42 Ag17 139.3 . . ?
Au16 Au42 Ag17 55.0 . . ?
Au20 Au42 Ag17 60.6 . . ?
C1_1 Au43 C1_19 170.8 . . ?
C1_1 Au43 Ag19 103.2 . . ?
C1_19 Au43 Ag19 81.7 . . ?
C1_1 Au43 Au21 92.7 . . ?
C1_19 Au43 Au21 96.4 . . ?
Ag19 Au43 Au21 55.4 . . ?
C1_1 Au43 Ag15 44.0 . . ?
C1_19 Au43 Ag15 144.2 . . ?
Ag19 Au43 Ag15 67.2 . . ?
Au21 Au43 Ag15 51.7 . . ?
C1_1 Au43 Ag13 143.2 . . ?
C1_19 Au43 Ag13 45.9 . . ?
Ag19 Au43 Ag13 60.1 . . ?
Au21 Au43 Ag13 50.6 . . ?
Ag15 Au43 Ag13 100.9 . . ?
C1_11 Au44 C1_9 168.5 . . ?
C1_11 Au44 Ag3 139.2 . . ?
C1_9 Au44 Ag3 51.1 . . ?
C1_11 Au44 Au20 46.7 . . ?
C1_9 Au44 Au20 144.8 . . ?
Ag3 Au44 Au20 95.1 . . ?
C1_11 Au44 Ag17 89.5 . . ?
C1_9 Au44 Ag17 98.9 . . ?
Ag3 Au44 Ag17 79.1 . . ?
Au20 Au44 Ag17 60.2 . . ?
C1_11 Au44 Au46 84.3 . . ?
C1_9 Au44 Au46 103.5 . . ?
Ag3 Au44 Au46 56.9 . . ?
Au20 Au44 Au46 53.0 . . ?
Ag17 Au44 Au46 90.0 . . ?
C1_29 Au45 Au27 149.0 . . ?
C1_29 Au45 Au29 113.9 . . ?
Au27 Au45 Au29 62.9 . . ?
C1_29 Au45 Au26 150.6 . . ?
Au27 Au45 Au26 58.3 . . ?
Au29 Au45 Au26 61.6 . . ?
C1_29 Au45 Ag21 69.4 . . ?
Au27 Au45 Ag21 84.5 . . ?
Au29 Au45 Ag21 60.6 . . ?
Au26 Au45 Ag21 120.8 . . ?
C1_29 Au45 Au9A 40.8 . . ?
Au27 Au45 Au9A 139.7 . . ?
Au29 Au45 Au9A 78.8 . . ?
Au26 Au45 Au9A 114.7 . . ?
Ag21 Au45 Au9A 65.1 . . ?
C1_29 Au45 Ag20 119.2 . . ?
Au27 Au45 Ag20 83.4 . . ?
Au29 Au45 Ag20 119.8 . . ?
Au26 Au45 Ag20 58.2 . . ?
Ag21 Au45 Ag20 165.4 . . ?
Au9A Au45 Ag20 129.3 . . ?
C1_29 Au45 Au3 74.3 . . ?
Au27 Au45 Au3 136.6 . . ?
Au29 Au45 Au3 108.8 . . ?
Au26 Au45 Au3 79.9 . . ?
Ag21 Au45 Au3 130.9 . . ?
Ag20 Au45 Au3 63.6 . . ?
C1_29 Au45 Au38 108.9 . . ?
Au27 Au45 Au38 62.1 . . ?
Au29 Au45 Au38 124.5 . . ?
Au26 Au45 Au38 94.8 . . ?
Ag21 Au45 Au38 106.8 . . ?
Au9A Au45 Au38 149.6 . . ?
Ag20 Au45 Au38 60.0 . . ?
Au3 Au45 Au38 115.6 . . ?
C1_29 Au45 Au34 97.4 . . ?
Au27 Au45 Au34 103.3 . . ?
Au29 Au45 Au34 55.1 . . ?
Au26 Au45 Au34 55.2 . . ?
Ag21 Au45 Au34 99.4 . . ?
Au9A Au45 Au34 59.7 . . ?
Ag20 Au45 Au34 91.3 . . ?
Au3 Au45 Au34 53.7 . . ?
Au38 Au45 Au34 147.9 . . ?
C1_29 Au45 Au3A 84.1 . . ?
Au27 Au45 Au3A 126.2 . . ?
Au29 Au45 Au3A 114.8 . . ?
Au26 Au45 Au3A 73.6 . . ?
Ag21 Au45 Au3A 145.1 . . ?
Au9A Au45 Au3A 80.0 . . ?
Ag20 Au45 Au3A 49.3 . . ?
Au38 Au45 Au3A 102.9 . . ?
Au34 Au45 Au3A 60.9 . . ?
C1_29 Au45 Au9 37.8 . . ?
Au27 Au45 Au9 133.9 . . ?
Au29 Au45 Au9 77.4 . . ?
Au26 Au45 Au9 122.0 . . ?
Ag21 Au45 Au9 54.7 . . ?
Ag20 Au45 Au9 139.5 . . ?
Au3 Au45 Au9 76.4 . . ?
Au38 Au45 Au9 143.2 . . ?
Au34 Au45 Au9 68.1 . . ?
C2_1 C1_1 Au43 173.1 . . ?
C2_1 C1_1 Ag15 85.6 . . ?
Au43 C1_1 Ag15 98.5 . . ?
C1_1 C2_1 C3_1 169.3 . . ?
C1_1 C2_1 Ag15 64.7 . . ?
C3_1 C2_1 Ag15 121.9 . . ?
C4_1 C3_1 C8_1 120.0 . . ?
C4_1 C3_1 C2_1 120.1 . . ?
C8_1 C3_1 C2_1 119.9 . . ?
C3_1 C4_1 C5_1 120.0 . . ?
C4_1 C5_1 C6_1 120.0 . . ?
C5_1 C6_1 C7_1 120.0 . . ?
C5_1 C6_1 C10_1 117.4 . . ?
C7_1 C6_1 C10_1 122.6 . . ?
C8_1 C7_1 C6_1 120.0 . . ?
C7_1 C8_1 C3_1 120.0 . . ?
C7_1 C8_1 C9_1 118.6 . . ?
C3_1 C8_1 C9_1 121.4 . . ?
C2_2 C1_2 Au37 161.4 . . ?
C2_2 C1_2 Ag19 93.1 . . ?
Au37 C1_2 Ag19 99.2 . . ?
C2_2 C1_2 Ag3 121.1 . . ?
Au37 C1_2 Ag3 76.0 . . ?
Ag19 C1_2 Ag3 73.7 . . ?
C1_2 C2_2 C3_2 169.7 . . ?
C4_2 C3_2 C8_2 116.6 . . ?
C4_2 C3_2 C2_2 124.1 . . ?
C8_2 C3_2 C2_2 119.3 . . ?
C3_2 C4_2 C5_2 123.4 . . ?
C4_2 C5_2 C6_2 118.6 . . ?
C7_2 C6_2 C5_2 119.9 . . ?
C7_2 C6_2 C10_2 120.8 . . ?
C5_2 C6_2 C10_2 119.3 . . ?
C6_2 C7_2 C8_2 119.3 . . ?
C7_2 C8_2 C3_2 122.1 . . ?
C7_2 C8_2 C9_2 120.0 . . ?
C3_2 C8_2 C9_2 117.9 . . ?
C2_3 C1_3 Au39 171.0 . . ?
C2_3 C1_3 Ag16 94.4 . . ?
Au39 C1_3 Ag16 94.5 . . ?
C1_3 C2_3 C3_3 174.3 . . ?
C1_3 C2_3 Ag16 59.1 . . ?
C3_3 C2_3 Ag16 126.6 . . ?
C4_3 C3_3 C8_3 117.6 . . ?
C4_3 C3_3 C2_3 123.2 . . ?
C8_3 C3_3 C2_3 119.2 . . ?
C3_3 C4_3 C5_3 122.7 . . ?
C6_3 C5_3 C4_3 118.5 . . ?
C7_3 C6_3 C5_3 120.8 . . ?
C7_3 C6_3 C10_3 121.1 . . ?
C5_3 C6_3 C10_3 118.1 . . ?
C6_3 C7_3 C8_3 119.2 . . ?
C7_3 C8_3 C3_3 121.3 . . ?
C7_3 C8_3 C9_3 119.9 . . ?
C3_3 C8_3 C9_3 118.8 . . ?
C2_4 C1_4 Au42 168.4 . . ?
C2_4 C1_4 Au1 83.6 . . ?
Au42 C1_4 Au1 107.6 . . ?
C1_4 C2_4 C3_4 159.1 . . ?
C1_4 C2_4 Au1 66.0 . . ?
C3_4 C2_4 Au1 129.9 . . ?
C4_4 C3_4 C8_4 116.4 . . ?
C4_4 C3_4 C2_4 123.3 . . ?
C8_4 C3_4 C2_4 120.3 . . ?
C3_4 C4_4 C5_4 125.0 . . ?
C4_4 C5_4 C6_4 116.7 . . ?
C7_4 C6_4 C5_4 120.1 . . ?
C7_4 C6_4 C10_4 119.6 . . ?
C5_4 C6_4 C10_4 120.4 . . ?
C6_4 C7_4 C8_4 121.2 . . ?
C7_4 C8_4 C3_4 120.5 . . ?
C7_4 C8_4 C9_4 119.8 . . ?
C3_4 C8_4 C9_4 119.7 . . ?
C2_5 C1_5 Au37 173.4 . . ?
C2_5 C1_5 Au33 81.2 . . ?
Au37 C1_5 Au33 103.0 . . ?
C1_5 C2_5 C3_5 160.9 . . ?
C1_5 C2_5 Au33 68.2 . . ?
C3_5 C2_5 Au33 130.6 . . ?
C4_5 C3_5 C8_5 118.0 . . ?
C4_5 C3_5 C2_5 121.5 . . ?
C8_5 C3_5 C2_5 120.4 . . ?
C3_5 C4_5 C5_5 121.0 . . ?
C6_5 C5_5 C4_5 119.6 . . ?
C7_5 C6_5 C5_5 120.5 . . ?
C7_5 C6_5 C10_5 121.2 . . ?
C5_5 C6_5 C10_5 118.3 . . ?
C6_5 C7_5 C8_5 119.6 . . ?
C7_5 C8_5 C3_5 121.3 . . ?
C7_5 C8_5 C9_5 117.9 . . ?
C3_5 C8_5 C9_5 120.8 . . ?
C2_6 C1_6 Au4 169.7 . . ?
C2_6 C1_6 Au46 104.1 . . ?
Au4 C1_6 Au46 84.5 . . ?
C1_6 C2_6 C3_6 164.0 . . ?
C4_6 C3_6 C8_6 118.1 . . ?
C4_6 C3_6 C2_6 121.6 . . ?
C8_6 C3_6 C2_6 120.2 . . ?
C3_6 C4_6 C5_6 122.1 . . ?
C6_6 C5_6 C4_6 118.8 . . ?
C7_6 C6_6 C5_6 120.2 . . ?
C7_6 C6_6 C10_6 120.8 . . ?
C5_6 C6_6 C10_6 119.0 . . ?
C6_6 C7_6 C8_6 119.7 . . ?
C7_6 C8_6 C3_6 121.1 . . ?
C7_6 C8_6 C9_6 118.3 . . ?
C3_6 C8_6 C9_6 120.6 . . ?
C2_7 C1_7 Au2 169.4 . . ?
C2_7 C1_7 Ag8 104.7 . . ?
Au2 C1_7 Ag8 85.2 . . ?
C1_7 C2_7 C3_7 166.0 . . ?
C4_7 C3_7 C8_7 118.0 . . ?
C4_7 C3_7 C2_7 122.4 . . ?
C8_7 C3_7 C2_7 119.6 . . ?
C3_7 C4_7 C5_7 122.4 . . ?
C6_7 C5_7 C4_7 118.9 . . ?
C5_7 C6_7 C7_7 120.0 . . ?
C5_7 C6_7 C10_7 119.1 . . ?
C7_7 C6_7 C10_7 120.9 . . ?
C6_7 C7_7 C8_7 121.0 . . ?
C7_7 C8_7 C3_7 119.8 . . ?
C7_7 C8_7 C9_7 121.1 . . ?
C3_7 C8_7 C9_7 119.1 . . ?
C2_8 C1_8 Au41 157.6 . . ?
C2_8 C1_8 Au32 106.0 . . ?
Au41 C1_8 Au32 94.3 . . ?
C2_8 C1_8 Au4A 161.1 . . ?
Au32 C1_8 Au4A 87.2 . . ?
C2_8 C1_8 Ag6 108.8 . . ?
Au41 C1_8 Ag6 85.5 . . ?
Au32 C1_8 Ag6 74.1 . . ?
Au4A C1_8 Ag6 87.6 . . ?
C1_8 C2_8 C3_8 163.8 . . ?
C4_8 C3_8 C8_8 114.4 . . ?
C4_8 C3_8 C2_8 123.7 . . ?
C8_8 C3_8 C2_8 121.8 . . ?
C3_8 C4_8 C5_8 125.4 . . ?
C6_8 C5_8 C4_8 117.6 . . ?
C7_8 C6_8 C5_8 119.6 . . ?
C7_8 C6_8 C10_8 120.9 . . ?
C5_8 C6_8 C10_8 119.5 . . ?
C6_8 C7_8 C8_8 121.3 . . ?
C7_8 C8_8 C3_8 121.7 . . ?
C7_8 C8_8 C9_8 119.7 . . ?
C3_8 C8_8 C9_8 118.6 . . ?
C2_9 C1_9 Au44 167.0 . . ?
C2_9 C1_9 Ag3 106.5 . . ?
Au44 C1_9 Ag3 86.6 . . ?
C1_9 C2_9 C3_9 168.0 . . ?
C4_9 C3_9 C8_9 117.2 . . ?
C4_9 C3_9 C2_9 123.6 . . ?
C8_9 C3_9 C2_9 119.1 . . ?
C3_9 C4_9 C5_9 125.1 . . ?
C4_9 C5_9 C6_9 117.0 . . ?
C7_9 C6_9 C5_9 119.9 . . ?
C7_9 C6_9 C10_9 119.8 . . ?
C5_9 C6_9 C10_9 120.4 . . ?
C6_9 C7_9 C8_9 121.1 . . ?
C7_9 C8_9 C3_9 119.7 . . ?
C7_9 C8_9 C9_9 119.0 . . ?
C3_9 C8_9 C9_9 121.4 . . ?
C2_10 C1_10 Au38 176.7 . . ?
C2_10 C1_10 Ag1 84.5 . . ?
Au38 C1_10 Ag1 98.7 . . ?
C1_10 C2_10 C3_10 168.8 . . ?
C1_10 C2_10 Ag1 67.0 . . ?
C3_10 C2_10 Ag1 122.3 . . ?
C4_10 C3_10 C8_10 117.3 . . ?
C4_10 C3_10 C2_10 122.6 . . ?
C8_10 C3_10 C2_10 120.1 . . ?
C3_10 C4_10 C5_10 123.4 . . ?
C6_10 C5_10 C4_10 117.0 . . ?
C7_10 C6_10 C5_10 121.5 . . ?
C7_10 C6_10 C10_10 115.7 . . ?
C5_10 C6_10 C10_10 122.7 . . ?
C6_10 C7_10 C8_10 119.2 . . ?
C7_10 C8_10 C3_10 121.4 . . ?
C7_10 C8_10 C9_10 117.4 . . ?
C3_10 C8_10 C9_10 121.2 . . ?
C2_11 C1_11 Au44 172.8 . . ?
C2_11 C1_11 Au20 89.1 . . ?
Au44 C1_11 Au20 94.3 . . ?
C1_11 C2_11 C3_11 162.8 . . ?
C1_11 C2_11 Au20 61.9 . . ?
C3_11 C2_11 Au20 131.2 . . ?
C4_11 C3_11 C8_11 116.8 . . ?
C4_11 C3_11 C2_11 121.3 . . ?
C8_11 C3_11 C2_11 122.0 . . ?
C3_11 C4_11 C5_11 121.5 . . ?
C6_11 C5_11 C4_11 120.4 . . ?
C7_11 C6_11 C5_11 120.5 . . ?
C7_11 C6_11 C10_11 121.8 . . ?
C5_11 C6_11 C10_11 117.7 . . ?
C6_11 C7_11 C8_11 118.0 . . ?
C7_11 C8_11 C3_11 122.8 . . ?
C7_11 C8_11 C9_11 117.4 . . ?
C3_11 C8_11 C9_11 119.7 . . ?
C2_12 C1_12 Au8 177.1 . . ?
C2_12 C1_12 Ag12 93.9 . . ?
Au8 C1_12 Ag12 83.6 . . ?
C2_12 C1_12 Ag11 94.9 . . ?
Au8 C1_12 Ag11 83.3 . . ?
Ag12 C1_12 Ag11 78.9 . . ?
C1_12 C2_12 C3_12 173.1 . . ?
C4_12 C3_12 C8_12 114.5 . . ?
C4_12 C3_12 C2_12 124.2 . . ?
C8_12 C3_12 C2_12 121.3 . . ?
C3_12 C4_12 C5_12 126.8 . . ?
C6_12 C5_12 C4_12 117.7 . . ?
C7_12 C6_12 C5_12 116.7 . . ?
C7_12 C6_12 C10_12 126.4 . . ?
C5_12 C6_12 C10_12 116.9 . . ?
C6_12 C7_12 C8_12 124.4 . . ?
C7_12 C8_12 C3_12 119.8 . . ?
C7_12 C8_12 C9_12 121.8 . . ?
C3_12 C8_12 C9_12 118.3 . . ?
C2_13 C1_13 Au5 175.5 . . ?
C2_13 C1_13 Au5A 167.1 . . ?
C2_13 C1_13 Ag10 89.5 . . ?
Au5 C1_13 Ag10 94.7 . . ?
Au5A C1_13 Ag10 95.1 . . ?
C1_13 C2_13 C3_13 167.6 . . ?
C1_13 C2_13 Ag10 62.3 . . ?
C3_13 C2_13 Ag10 128.8 . . ?
C4_13 C3_13 C8_13 116.5 . . ?
C4_13 C3_13 C2_13 123.4 . . ?
C8_13 C3_13 C2_13 120.1 . . ?
C3_13 C4_13 C5_13 123.2 . . ?
C4_13 C5_13 C6_13 120.5 . . ?
C7_13 C6_13 C5_13 117.8 . . ?
C7_13 C6_13 C10_13 121.4 . . ?
C5_13 C6_13 C10_13 120.8 . . ?
C6_13 C7_13 C8_13 121.1 . . ?
C7_13 C8_13 C3_13 120.9 . . ?
C7_13 C8_13 C9_13 120.3 . . ?
C3_13 C8_13 C9_13 118.8 . . ?
C2_14 C1_14 Au38 151.4 . . ?
C2_14 C1_14 Au35 109.1 . . ?
Au38 C1_14 Au35 94.8 . . ?
C2_14 C1_14 Ag20 111.6 . . ?
Au38 C1_14 Ag20 87.9 . . ?
Au35 C1_14 Ag20 78.3 . . ?
C1_14 C2_14 C3_14 168.1 . . ?
C4_14 C3_14 C8_14 117.3 . . ?
C4_14 C3_14 C2_14 122.6 . . ?
C8_14 C3_14 C2_14 120.2 . . ?
C3_14 C4_14 C5_14 124.1 . . ?
C6_14 C5_14 C4_14 116.5 . . ?
C7_14 C6_14 C5_14 121.0 . . ?
C7_14 C6_14 C10_14 122.2 . . ?
C5_14 C6_14 C10_14 116.8 . . ?
C6_14 C7_14 C8_14 120.6 . . ?
C3_14 C8_14 C7_14 120.5 . . ?
C3_14 C8_14 C9_14 118.8 . . ?
C7_14 C8_14 C9_14 120.6 . . ?
C2_15 C1_15 Au11 158.5 . . ?
C2_15 C1_15 Ag21 101.4 . . ?
Au11 C1_15 Ag21 99.7 . . ?
C1_15 C2_15 C3_15 167.0 . . ?
C4_15 C3_15 C8_15 118.0 . . ?
C4_15 C3_15 C2_15 120.9 . . ?
C8_15 C3_15 C2_15 121.1 . . ?
C3_15 C4_15 C5_15 119.5 . . ?
C6_15 C5_15 C4_15 121.2 . . ?
C5_15 C6_15 C7_15 120.9 . . ?
C5_15 C6_15 C10_15 118.2 . . ?
C7_15 C6_15 C10_15 120.9 . . ?
C6_15 C7_15 C8_15 116.3 . . ?
C3_15 C8_15 C7_15 124.0 . . ?
C3_15 C8_15 C9_15 120.6 . . ?
C7_15 C8_15 C9_15 115.4 . . ?
C2_16 C1_16 Au11 177.8 . . ?
C2_16 C1_16 Ag14 86.3 . . ?
Au11 C1_16 Ag14 93.4 . . ?
C1_16 C2_16 C3_16 165.0 . . ?
C1_16 C2_16 Ag14 64.2 . . ?
C3_16 C2_16 Ag14 130.8 . . ?
C4_16 C3_16 C8_16 117.9 . . ?
C4_16 C3_16 C2_16 121.5 . . ?
C8_16 C3_16 C2_16 120.6 . . ?
C3_16 C4_16 C5_16 123.5 . . ?
C6_16 C5_16 C4_16 118.3 . . ?
C7_16 C6_16 C5_16 119.9 . . ?
C7_16 C6_16 C10_16 122.0 . . ?
C5_16 C6_16 C10_16 118.1 . . ?
C6_16 C7_16 C8_16 120.9 . . ?
C3_16 C8_16 C7_16 119.6 . . ?
C3_16 C8_16 C9_16 119.8 . . ?
C7_16 C8_16 C9_16 120.6 . . ?
C2_17 C1_17 Au4 169.0 . . ?
C2_17 C1_17 Ag12 94.0 . . ?
Au4 C1_17 Ag12 84.8 . . ?
C2_17 C1_17 Ag13 104.7 . . ?
Au4 C1_17 Ag13 86.1 . . ?
Ag12 C1_17 Ag13 83.8 . . ?
C1_17 C2_17 C3_17 166.7 . . ?
C4_17 C3_17 C8_17 116.4 . . ?
C4_17 C3_17 C2_17 124.3 . . ?
C8_17 C3_17 C2_17 119.3 . . ?
C3_17 C4_17 C5_17 124.2 . . ?
C6_17 C5_17 C4_17 118.2 . . ?
C7_17 C6_17 C5_17 118.6 . . ?
C7_17 C6_17 C10_17 122.3 . . ?
C5_17 C6_17 C10_17 119.1 . . ?
C6_17 C7_17 C8_17 121.6 . . ?
C7_17 C8_17 C3_17 120.9 . . ?
C7_17 C8_17 C9_17 121.0 . . ?
C3_17 C8_17 C9_17 118.1 . . ?
C2_18 C1_18 Au40 164.9 . . ?
C2_18 C1_18 Ag11 93.5 . . ?
Au40 C1_18 Ag11 101.1 . . ?
C1_18 C2_18 C3_18 163.5 . . ?
C1_18 C2_18 Ag11 59.3 . . ?
C3_18 C2_18 Ag11 117.7 . . ?
C4_18 C3_18 C8_18 119.8 . . ?
C4_18 C3_18 C2_18 122.9 . . ?
C8_18 C3_18 C2_18 117.3 . . ?
C3_18 C4_18 C5_18 123.3 . . ?
C4_18 C5_18 C6_18 114.2 . . ?
C7_18 C6_18 C5_18 124.2 . . ?
C7_18 C6_18 C10_18 119.6 . . ?
C5_18 C6_18 C10_18 116.2 . . ?
C8_18 C7_18 C6_18 118.7 . . ?
C7_18 C8_18 C3_18 119.9 . . ?
C7_18 C8_18 C9_18 121.1 . . ?
C3_18 C8_18 C9_18 119.0 . . ?
C2_19 C1_19 Au43 167.5 . . ?
C2_19 C1_19 Ag13 92.5 . . ?
Au43 C1_19 Ag13 98.0 . . ?
C1_19 C2_19 C3_19 168.4 . . ?
C4_19 C3_19 C8_19 117.8 . . ?
C4_19 C3_19 C2_19 122.7 . . ?
C8_19 C3_19 C2_19 119.4 . . ?
C3_19 C4_19 C5_19 119.5 . . ?
C4_19 C5_19 C6_19 121.0 . . ?
C7_19 C6_19 C5_19 121.1 . . ?
C7_19 C6_19 C10_19 120.8 . . ?
C5_19 C6_19 C10_19 118.2 . . ?
C6_19 C7_19 C8_19 115.5 . . ?
C3_19 C8_19 C7_19 125.1 . . ?
C3_19 C8_19 C9_19 119.5 . . ?
C7_19 C8_19 C9_19 115.4 . . ?
C2_20 C1_20 Au42 177.7 . . ?
C2_20 C1_20 Ag17 84.9 . . ?
Au42 C1_20 Ag17 94.7 . . ?
C1_20 C2_20 C3_20 164.4 . . ?
C1_20 C2_20 Ag17 67.0 . . ?
C3_20 C2_20 Ag17 128.6 . . ?
C4_20 C3_20 C8_20 116.6 . . ?
C4_20 C3_20 C2_20 121.4 . . ?
C8_20 C3_20 C2_20 122.0 . . ?
C3_20 C4_20 C5_20 123.5 . . ?
C6_20 C5_20 C4_20 118.3 . . ?
C7_20 C6_20 C5_20 120.2 . . ?
C7_20 C6_20 C10_20 123.3 . . ?
C5_20 C6_20 C10_20 116.5 . . ?
C6_20 C7_20 C8_20 119.5 . . ?
C3_20 C8_20 C7_20 121.9 . . ?
C3_20 C8_20 C9_20 120.2 . . ?
C7_20 C8_20 C9_20 117.9 . . ?
C2_21 C1_21 Au39 170.6 . . ?
C2_21 C1_21 Au23 78.1 . . ?
Au39 C1_21 Au23 111.3 . . ?
C1_21 C2_21 C3_21 160.0 . . ?
C1_21 C2_21 Au23 70.5 . . ?
C3_21 C2_21 Au23 124.3 . . ?
C4_21 C3_21 C8_21 118.0 . . ?
C4_21 C3_21 C2_21 123.9 . . ?
C8_21 C3_21 C2_21 118.1 . . ?
C3_21 C4_21 C5_21 123.1 . . ?
C6_21 C5_21 C4_21 117.6 . . ?
C7_21 C6_21 C5_21 121.1 . . ?
C7_21 C6_21 C10_21 119.8 . . ?
C5_21 C6_21 C10_21 119.1 . . ?
C6_21 C7_21 C8_21 119.4 . . ?
C7_21 C8_21 C3_21 120.8 . . ?
C7_21 C8_21 C9_21 118.0 . . ?
C3_21 C8_21 C9_21 121.2 . . ?
C2_22 C1_22 Au4A 169.1 . . ?
C2_22 C1_22 Au41 178.1 . . ?
C2_22 C1_22 Ag18 77.0 . . ?
Au4A C1_22 Ag18 93.1 . . ?
Au41 C1_22 Ag18 104.1 . . ?
C1_22 C2_22 C3_22 154.1 . . ?
C1_22 C2_22 Ag18 72.3 . . ?
C3_22 C2_22 Ag18 133.6 . . ?
C4_22 C3_22 C8_22 111.8 . . ?
C4_22 C3_22 C2_22 125.9 . . ?
C8_22 C3_22 C2_22 122.3 . . ?
C3_22 C4_22 C5_22 130.9 . . ?
C4_22 C5_22 C6_22 115.6 . . ?
C7_22 C6_22 C5_22 117.6 . . ?
C7_22 C6_22 C10_22 129.1 . . ?
C5_22 C6_22 C10_22 113.3 . . ?
C6_22 C7_22 C8_22 121.8 . . ?
C3_22 C8_22 C7_22 122.3 . . ?
C3_22 C8_22 C9_22 113.7 . . ?
C7_22 C8_22 C9_22 124.0 . . ?
C2_23 C1_23 Au2 172.6 . . ?
C2_23 C1_23 Au47 91.8 . . ?
Au2 C1_23 Au47 92.4 . . ?
C1_23 C2_23 C3_23 172.5 . . ?
C1_23 C2_23 Au47 60.7 . . ?
C3_23 C2_23 Au47 125.8 . . ?
C4_23 C3_23 C8_23 117.2 . . ?
C4_23 C3_23 C2_23 124.0 . . ?
C8_23 C3_23 C2_23 118.8 . . ?
C3_23 C4_23 C5_23 124.4 . . ?
C6_23 C5_23 C4_23 117.5 . . ?
C5_23 C6_23 C7_23 119.5 . . ?
C5_23 C6_23 C10_23 117.4 . . ?
C7_23 C6_23 C10_23 123.0 . . ?
C6_23 C7_23 C8_23 121.3 . . ?
C7_23 C8_23 C3_23 120.1 . . ?
C7_23 C8_23 C9_23 122.3 . . ?
C3_23 C8_23 C9_23 117.6 . . ?
C2_24 C1_24 Au40 174.0 . . ?
C2_24 C1_24 Ag9 84.7 . . ?
Au40 C1_24 Ag9 97.7 . . ?
C1_24 C2_24 C3_24 173.1 . . ?
C1_24 C2_24 Ag9 67.3 . . ?
C3_24 C2_24 Ag9 119.6 . . ?
C4_24 C3_24 C8_24 120.0 . . ?
C4_24 C3_24 C2_24 119.7 . . ?
C8_24 C3_24 C2_24 120.2 . . ?
C3_24 C4_24 C5_24 120.0 . . ?
C3_24 C4_24 C9_24 117.7 . . ?
C5_24 C4_24 C9_24 122.3 . . ?
C6_24 C5_24 C4_24 120.0 . . ?
C5_24 C6_24 C7_24 120.0 . . ?
C5_24 C6_24 C10_24 121.2 . . ?
C7_24 C6_24 C10_24 118.4 . . ?
C6_24 C7_24 C8_24 120.0 . . ?
C7_24 C8_24 C3_24 120.0 . . ?
C2_25 C1_25 Au36 174.3 . . ?
C2_25 C1_25 Ag5 86.6 . . ?
Au36 C1_25 Ag5 95.8 . . ?
C1_25 C2_25 C3_25 163.3 . . ?
C1_25 C2_25 Ag5 65.2 . . ?
C3_25 C2_25 Ag5 129.1 . . ?
C4_25 C3_25 C8_25 115.4 . . ?
C4_25 C3_25 C2_25 124.7 . . ?
C8_25 C3_25 C2_25 119.8 . . ?
C3_25 C4_25 C5_25 128.2 . . ?
C4_25 C5_25 C6_25 115.0 . . ?
C7_25 C6_25 C5_25 119.9 . . ?
C7_25 C6_25 C10_25 123.5 . . ?
C5_25 C6_25 C10_25 116.6 . . ?
C6_25 C7_25 C8_25 121.6 . . ?
C7_25 C8_25 C3_25 119.8 . . ?
C7_25 C8_25 C9_25 122.7 . . ?
C3_25 C8_25 C9_25 117.5 . . ?
C2_27 C1_27 Au9A 168.4 . . ?
C2_27 C1_27 Ag6 86.2 . . ?
Au9A C1_27 Ag6 89.5 . . ?
C1_27 C2_27 C3_27 162.1 . . ?
C1_27 C2_27 Ag6 65.4 . . ?
C3_27 C2_27 Ag6 129.2 . . ?
C4_27 C3_27 C8_27 120.0 . . ?
C4_27 C3_27 C9_27 52.7 . . ?
C8_27 C3_27 C9_27 153.7 . . ?
C4_27 C3_27 C2_27 133.6 . . ?
C8_27 C3_27 C2_27 105.7 . . ?
C9_27 C3_27 C2_27 82.9 . . ?
C9_27 C4_27 C3_27 71.0 . . ?
C9_27 C4_27 C5_27 150.3 . . ?
C3_27 C4_27 C5_27 120.0 . . ?
C4_27 C5_27 C6_27 120.0 . . ?
C4_27 C5_27 C10_27 160.2 . . ?
C6_27 C5_27 C10_27 41.4 . . ?
C10_27 C6_27 C7_27 143.7 . . ?
C10_27 C6_27 C5_27 95.3 . . ?
C7_27 C6_27 C5_27 120.0 . . ?
C6_27 C7_27 C8_27 120.0 . . ?
C7_27 C8_27 C3_27 120.0 . . ?
C4_27 C9_27 C3_27 56.4 . . ?
C6_27 C10_27 C5_27 43.3 . . ?
C2_26 C1_26 Au9 166.1 . . ?
C2_26 C1_26 Ag6 108.7 . . ?
Au9 C1_26 Ag6 83.6 . . ?
C1_26 C2_26 C3_26 163.8 . . ?
C4_26 C3_26 C8_26 116.8 . . ?
C4_26 C3_26 C2_26 119.6 . . ?
C8_26 C3_26 C2_26 123.6 . . ?
C3_26 C4_26 C5_26 122.2 . . ?
C6_26 C5_26 C4_26 120.0 . . ?
C7_26 C6_26 C5_26 120.2 . . ?
C7_26 C6_26 C10_26 119.9 . . ?
C5_26 C6_26 C10_26 120.0 . . ?
C6_26 C7_26 C8_26 118.7 . . ?
C7_26 C8_26 C3_26 122.1 . . ?
C7_26 C8_26 C9_26 115.8 . . ?
C3_26 C8_26 C9_26 122.1 . . ?
C2_28 C1_28 Au36 171.9 . . ?
C2_28 C1_28 Au6 78.7 . . ?
Au36 C1_28 Au6 108.5 . . ?
C1_28 C2_28 C3_28 154.5 . . ?
C1_28 C2_28 Au6 69.4 . . ?
C3_28 C2_28 Au6 134.6 . . ?
C4_28 C3_28 C8_28 117.3 . . ?
C4_28 C3_28 C2_28 122.1 . . ?
C8_28 C3_28 C2_28 120.6 . . ?
C3_28 C4_28 C5_28 122.3 . . ?
C6_28 C5_28 C4_28 119.2 . . ?
C7_28 C6_28 C5_28 120.0 . . ?
C7_28 C6_28 C10_28 121.0 . . ?
C5_28 C6_28 C10_28 119.0 . . ?
C6_28 C7_28 C8_28 120.4 . . ?
C3_28 C8_28 C7_28 120.9 . . ?
C3_28 C8_28 C9_28 122.8 . . ?
C7_28 C8_28 C9_28 116.3 . . ?
C2_29 C1_29 Au9A 146.5 . . ?
C2_29 C1_29 Au9 150.9 . . ?
C2_29 C1_29 Au45 105.6 . . ?
Au9A C1_29 Au45 88.1 . . ?
Au9 C1_29 Au45 100.0 . . ?
C1_29 C2_29 C3_29 172.6 . . ?
C4_29 C3_29 C8_29 118.6 . . ?
C4_29 C3_29 C2_29 126.0 . . ?
C8_29 C3_29 C2_29 115.4 . . ?
C3_29 C4_29 C5_29 119.7 . . ?
C6_29 C5_29 C4_29 120.7 . . ?
C7_29 C6_29 C5_29 120.8 . . ?
C7_29 C6_29 C10_29 117.1 . . ?
C5_29 C6_29 C10_29 122.1 . . ?
C6_29 C7_29 C8_29 117.8 . . ?
C7_29 C8_29 C3_29 122.4 . . ?
C7_29 C8_29 C9_29 120.7 . . ?
C3_29 C8_29 C9_29 116.9 . . ?
C2_30 C1_30 Au3A 166.2 . . ?
C2_30 C1_30 Ag20 108.4 . . ?
Au3A C1_30 Ag20 83.6 . . ?
C2_30 C1_30 Au3 151.7 . . ?
Ag20 C1_30 Au3 92.3 . . ?
C1_30 C2_30 C3_30 155.7 . . ?
C4_30 C3_30 C8_30 117.2 . . ?
C4_30 C3_30 C2_30 123.8 . . ?
C8_30 C3_30 C2_30 119.0 . . ?
C3_30 C4_30 C5_30 125.0 . . ?
C6_30 C5_30 C4_30 116.2 . . ?
C7_30 C6_30 C5_30 121.4 . . ?
C7_30 C6_30 C10_30 120.5 . . ?
C5_30 C6_30 C10_30 118.1 . . ?
C6_30 C7_30 C8_30 120.3 . . ?
C7_30 C8_30 C3_30 119.9 . . ?
C7_30 C8_30 C9_30 119.5 . . ?
C3_30 C8_30 C9_30 120.6 . . ?
C2_31 C1_31 Au8 165.0 . . ?
C2_31 C1_31 Au24 97.2 . . ?
Au8 C1_31 Au24 91.5 . . ?
C1_31 C2_31 C3_31 163.5 . . ?
C1_31 C2_31 Au24 55.5 . . ?
C3_31 C2_31 Au24 125.9 . . ?
C4_31 C3_31 C8_31 118.5 . . ?
C4_31 C3_31 C2_31 121.8 . . ?
C8_31 C3_31 C2_31 119.7 . . ?
C3_31 C4_31 C5_31 121.1 . . ?
C4_31 C5_31 C6_31 119.1 . . ?
C7_31 C6_31 C5_31 120.8 . . ?
C7_31 C6_31 C10_31 122.2 . . ?
C5_31 C6_31 C10_31 116.9 . . ?
C6_31 C7_31 C8_31 118.5 . . ?
C7_31 C8_31 C3_31 121.9 . . ?
C7_31 C8_31 C9_31 117.7 . . ?
C3_31 C8_31 C9_31 120.4 . . ?
C2_33 C1_33 Au5A 143.5 . . ?
C2_33 C1_33 Au5 153.5 . . ?
C2_33 C1_33 Ag7 93.6 . . ?
Au5A C1_33 Ag7 102.1 . . ?
Au5 C1_33 Ag7 104.1 . . ?
C1_33 C2_33 C3_33 164.2 . . ?
C1_33 C2_33 Ag7 58.1 . . ?
C3_33 C2_33 Ag7 131.3 . . ?
C4_33 C3_33 C8_33 116.1 . . ?
C4_33 C3_33 C2_33 123.9 . . ?
C8_33 C3_33 C2_33 120.1 . . ?
C3_33 C4_33 C5_33 126.1 . . ?
C6_33 C5_33 C4_33 116.0 . . ?
C7_33 C6_33 C5_33 120.4 . . ?
C7_33 C6_33 C10_33 124.1 . . ?
C5_33 C6_33 C10_33 115.5 . . ?
C6_33 C7_33 C8_33 122.0 . . ?
C7_33 C8_33 C3_33 119.5 . . ?
C7_33 C8_33 C9_33 123.0 . . ?
C3_33 C8_33 C9_33 117.5 . . ?
C2_32 C1_32 Au3 158.7 . . ?
C2_32 C1_32 Au34 98.2 . . ?
Au3 C1_32 Au34 100.3 . . ?
C2_32 C1_32 Au3A 163.6 . . ?
Au34 C1_32 Au3A 97.6 . . ?
C1_32 C2_32 C3_32 155.8 . . ?
C1_32 C2_32 Au34 54.4 . . ?
C3_32 C2_32 Au34 140.9 . . ?
C4_32 C3_32 C8_32 110.9 . . ?
C4_32 C3_32 C2_32 122.3 . . ?
C8_32 C3_32 C2_32 126.8 . . ?
C3_32 C4_32 C5_32 132.4 . . ?
C4_32 C5_32 C6_32 113.3 . . ?
C7_32 C6_32 C5_32 121.8 . . ?
C7_32 C6_32 C10_32 122.2 . . ?
C5_32 C6_32 C10_32 116.0 . . ?
C6_32 C7_32 C8_32 117.3 . . ?
C3_32 C8_32 C7_32 124.3 . . ?
C3_32 C8_32 C9_32 123.6 . . ?
C7_32 C8_32 C9_32 112.1 . . ?

loop_
_geom_bond_atom_site_label_1
_geom_bond_atom_site_label_2
_geom_bond_distance
_geom_bond_site_symmetry_2
_geom_bond_publ_flag
Ag1 C1_10 2.3323 . ?
Ag1 C2_10 2.5227 . ?
Ag1 Au28 2.7694 . ?
Ag1 Au27 2.7897 . ?
Ag1 Au12 2.8878 . ?
Ag1 Au11 2.9238 . ?
Ag1 Ag21 3.1276 . ?
Ag1 Au38 3.2707 . ?
Ag1 Ag14 3.3215 . ?
Ag3 C1_9 2.3106 . ?
Ag3 C1_2 2.6062 . ?
Ag3 Au17 2.8235 . ?
Ag3 Au37 2.8557 . ?
Ag3 Au32 2.8647 . ?
Ag3 Au10 2.9171 . ?
Ag3 Au44 2.9623 . ?
Ag3 Ag19 2.9905 . ?
Ag3 Au46 3.0282 . ?
Ag5 C1_25 2.3469 . ?
Ag5 C2_25 2.5801 . ?
Ag5 Au14 2.7869 . ?
Ag5 Au7 2.8680 . ?
Ag5 Au15 2.8776 . ?
Ag5 Ag8 3.0406 . ?
Ag5 Au24 3.0537 . ?
Ag5 Ag11 3.1454 . ?
Ag5 Au36 3.2054 . ?
Ag6 C1_27 2.1970 . ?
Ag6 C1_26 2.3596 . ?
Ag6 C2_27 2.4113 . ?
Ag6 C1_8 2.4252 . ?
Ag6 Au32 2.8275 . ?
Ag6 Au29 2.8649 . ?
Ag6 Au33 2.8884 . ?
Ag6 Au34 2.9042 . ?
Ag6 Au9A 2.9123 . ?
Ag6 Au41 2.9159 . ?
Ag6 Au9 2.9325 . ?
Ag6 Au4A 3.2754 . ?
Ag7 C1_33 2.1927 . ?
Ag7 C2_33 2.5784 . ?
Ag7 Au26 2.7802 . ?
Ag7 Au3A 2.8352 . ?
Ag7 Au6 2.8388 . ?
Ag7 Au25 2.8977 . ?
Ag7 Au34 2.9106 . ?
Ag7 Au5A 3.0612 . ?
Ag7 Au3 3.1035 . ?
Ag7 Au5 3.3116 . ?
Ag7 Ag18 3.3360 . ?
Ag8 C1_7 2.3177 . ?
Ag8 Au13 2.7916 . ?
Ag8 Au36 2.8298 . ?
Ag8 Au35 2.8489 . ?
Ag8 Au2 2.9038 . ?
Ag8 Au7 2.9108 . ?
Ag8 Au24 3.0869 . ?
Ag9 C1_24 2.2908 . ?
Ag9 C2_24 2.4725 . ?
Ag9 Au15 2.7546 . ?
Ag9 Au25 2.7727 . ?
Ag9 Au36 2.8273 . ?
Ag9 Au7 2.8817 . ?
Ag9 Au6 3.0036 . ?
Ag9 Ag10 3.0642 . ?
Ag9 Au40 3.2760 . ?
Ag10 C1_13 2.3032 . ?
Ag10 C2_13 2.6004 . ?
Ag10 Au16 2.7887 . ?
Ag10 Au25 2.8499 . ?
Ag10 Au15 2.9017 . ?
Ag10 Au1 2.9340 . ?
Ag10 Au5 3.1082 . ?
Ag10 Ag18 3.2807 . ?
Ag10 Au5A 3.3490 . ?
Ag11 C1_18 2.2966 . ?
Ag11 C1_12 2.5529 . ?
Ag11 C2_18 2.6667 . ?
Ag11 Au19 2.7976 . ?
Ag11 Au15 2.7986 . ?
Ag11 Au14 2.9619 . ?
Ag11 Au8 3.0259 . ?
Ag11 Au1 3.0928 . ?
Ag11 Ag12 3.1925 . ?
Ag11 Au40 3.2986 . ?
Ag12 C1_17 2.4210 . ?
Ag12 C1_12 2.4720 . ?
Ag12 Au14 2.7683 . ?
Ag12 Au18 2.7878 . ?
Ag12 Au8 2.9717 . ?
Ag12 Au4 2.9922 . ?
Ag12 Au22 3.0350 . ?
Ag12 Au19 3.0530 . ?
Ag12 Ag13 3.2614 . ?
Ag13 C1_19 2.4185 . ?
Ag13 C1_17 2.4644 . ?
Ag13 Au21 2.7768 . ?
Ag13 Au22 2.8014 . ?
Ag13 Au23 2.9800 . ?
Ag13 Au18 3.0197 . ?
Ag13 Au4 3.0594 . ?
Ag13 Ag19 3.2151 . ?
Ag13 Au43 3.3347 . ?
Ag14 C1_16 2.2288 . ?
Ag14 C2_16 2.4704 . ?
Ag14 Au12 2.7566 . ?
Ag14 Au28 2.8371 . ?
Ag14 Au21 2.8581 . ?
Ag14 Au23 2.9314 . ?
Ag14 Ag15 3.0204 . ?
Ag14 Au11 3.0862 . ?
Ag15 C1_1 2.2655 . ?
Ag15 C2_1 2.4982 . ?
Ag15 Au28 2.7547 . ?
Ag15 Au21 2.7803 . ?
Ag15 Au37 2.8334 . ?
Ag15 Au10 2.9146 . ?
Ag15 Au33 3.0157 . ?
Ag15 Au43 3.2238 . ?
Ag16 C1_3 2.3210 . ?
Ag16 C2_3 2.6979 . ?
Ag16 Au13 2.8328 . ?
Ag16 Au12 2.8492 . ?
Ag16 Au35 2.9118 . ?
Ag16 Au38 2.9895 . ?
Ag16 Au27 3.0723 . ?
Ag16 Au47 3.1848 . ?
Ag16 Au39 3.2048 . ?
Ag16 Au2 3.3767 . ?
Ag17 C1_20 2.3980 . ?
Ag17 C2_20 2.5949 . ?
Ag17 Au17 2.7955 . ?
Ag17 Au4A 2.7967 . ?
Ag17 Au16 2.8639 . ?
Ag17 Au32 2.9561 . ?
Ag17 Au41 3.0575 . ?
Ag17 Au31 3.1003 . ?
Ag17 Au20 3.1757 . ?
Ag17 Au42 3.2012 . ?
Ag17 Au44 3.2522 . ?
Ag18 C1_22 2.3375 . ?
Ag18 C2_22 2.3906 . ?
Ag18 Au25 2.7357 . ?
Ag18 Au31 2.7907 . ?
Ag18 Au5 2.8208 . ?
Ag18 Au16 2.8623 . ?
Ag18 Au4A 2.9916 . ?
Ag18 Au5A 3.1093 . ?
Ag19 C1_2 2.3683 . ?
Ag19 Au18 2.8409 . ?
Ag19 Au10 2.8928 . ?
Ag19 Au21 2.8940 . ?
Ag19 Au43 3.0716 . ?
Ag19 Au46 3.0981 . ?
Ag19 Au37 3.3062 . ?
Ag20 C1_30 2.2104 . ?
Ag20 C1_14 2.3877 . ?
Ag20 Au3A 2.6171 . ?
Ag20 Au26 2.8262 . ?
Ag20 Au35 2.8744 . ?
Ag20 Au6 2.8749 . ?
Ag20 Au45 2.9530 . ?
Ag20 Au38 3.0896 . ?
Ag20 Au3 3.2395 . ?
Ag21 C1_15 2.2361 . ?
Ag21 Au28 2.8260 . ?
Ag21 Au9 2.8447 . ?
Ag21 Au33 2.8572 . ?
Ag21 Au29 2.8600 . ?
Ag21 Au45 2.8627 . ?
Ag21 Au9A 3.0867 . ?
Ag21 Au11 3.2394 . ?
Au1 C1_4 2.2382 . ?
Au1 C2_4 2.4342 . ?
Au1 Au15 2.7594 . ?
Au1 Au16 2.8500 . ?
Au1 Au19 2.8538 . ?
Au1 Au20 2.9826 . ?
Au2 C1_7 1.9542 . ?
Au2 C1_23 1.9766 . ?
Au2 Au47 3.0865 . ?
Au47 C1_23 2.2896 . ?
Au47 C2_23 2.6239 . ?
Au47 Au22 2.7735 . ?
Au47 Au12 2.8327 . ?
Au47 Au13 2.8501 . ?
Au47 Au24 2.8612 . ?
Au47 Au23 3.0086 . ?
Au47 Au39 3.0656 . ?
Au46 C1_6 2.3379 . ?
Au46 Au17 2.7092 . ?
Au46 Au18 2.7990 . ?
Au46 Au20 2.8766 . ?
Au46 Au4 2.9130 . ?
Au46 Au19 2.9958 . ?
Au46 Au44 3.3498 . ?
Au3 C1_32 1.6026 . ?
Au3 C1_30 2.2820 . ?
Au3 Au34 2.9092 . ?
Au3 Au45 3.1862 . ?
Au3A C1_30 1.6672 . ?
Au3A C1_32 2.2408 . ?
Au3A Au45 3.2768 . ?
Au3A Au34 3.3093 . ?
Au4 C1_6 1.9779 . ?
Au4 C1_17 1.9905 . ?
Au5 C1_13 1.9060 . ?
Au5 C1_33 2.0050 . ?
Au5A C1_33 1.7248 . ?
Au5A C1_13 2.2338 . ?
Au5A Au25 3.3624 . ?
Au6 C1_28 2.1954 . ?
Au6 C2_28 2.2992 . ?
Au6 Au7 2.7793 . ?
Au6 Au26 2.7971 . ?
Au6 Au25 2.8809 . ?
Au6 Au35 3.0128 . ?
Au7 Au13 2.7199 . ?
Au7 Au35 2.7578 . ?
Au7 Au15 2.7629 . ?
Au7 Au25 2.7993 . ?
Au7 Au14 2.8940 . ?
Au7 Au30 3.0492 . ?
Au7 Au26 3.0880 . ?
Au7 Au36 3.2923 . ?
Au8 C1_12 1.9483 . ?
Au8 C1_31 2.0804 . ?
Au8 Au24 3.0639 . ?
Au9 C1_26 2.0223 . ?
Au9 C1_29 2.0407 . ?
Au9 Au45 3.2774 . ?
Au9A C1_29 1.8791 . ?
Au9A C1_27 1.9301 . ?
Au9A Au45 2.8726 . ?
Au9A Au34 3.0657 . ?
Au10 Au17 2.7351 . ?
Au10 Au32 2.7418 . ?
Au10 Au21 2.7616 . ?
Au10 Au28 2.7960 . ?
Au10 Au33 2.8026 . ?
Au10 Au18 2.8857 . ?
Au10 Au30 3.0437 . ?
Au10 Au29 3.1006 . ?
Au10 Au37 3.2592 . ?
Au11 C1_15 1.9974 . ?
Au11 C1_16 2.0055 . ?
Au12 Au27 2.7410 . ?
Au12 Au13 2.7511 . ?
Au12 Au28 2.7591 . ?
Au12 Au23 2.8616 . ?
Au12 Au21 2.8910 . ?
Au12 Au22 2.9105 . ?
Au12 Au39 2.9856 . ?
Au13 Au24 2.7321 . ?
Au13 Au35 2.7652 . ?
Au13 Au22 2.8085 . ?
Au13 Au14 2.8367 . ?
Au13 Au27 2.9035 . ?
Au13 Au30 3.0370 . ?
Au14 Au22 2.7438 . ?
Au14 Au19 2.7506 . ?
Au14 Au15 2.7570 . ?
Au14 Au24 2.7744 . ?
Au14 Au30 2.8682 . ?
Au14 Au18 3.0315 . ?
Au15 Au19 2.7950 . ?
Au15 Au25 2.8312 . ?
Au15 Au16 2.8466 . ?
Au15 Au40 3.0724 . ?
Au16 Au31 2.7356 . ?
Au16 Au25 2.7845 . ?
Au16 Au17 2.7896 . ?
Au16 Au20 2.8285 . ?
Au16 Au19 2.8799 . ?
Au16 Au42 2.9862 . ?
Au17 Au32 2.7602 . ?
Au17 Au19 2.7915 . ?
Au17 Au18 2.8220 . ?
Au17 Au20 2.8708 . ?
Au17 Au31 2.8773 . ?
Au17 Au30 3.0703 . ?
Au18 Au19 2.7443 . ?
Au18 Au21 2.7527 . ?
Au18 Au22 2.7820 . ?
Au18 Au30 2.8850 . ?
Au19 Au20 2.7050 . ?
Au20 C1_11 2.2406 . ?
Au20 C2_11 2.5396 . ?
Au20 Au44 3.0719 . ?
Au20 Au42 3.0944 . ?
Au21 Au23 2.7349 . ?
Au21 Au22 2.8001 . ?
Au21 Au28 2.8341 . ?
Au21 Au43 3.1548 . ?
Au22 Au23 2.7538 . ?
Au22 Au24 2.9214 . ?
Au23 C1_21 2.2444 . ?
Au23 C2_21 2.3301 . ?
Au24 C1_31 2.1957 . ?
Au24 C2_31 2.6421 . ?
Au25 Au26 2.7438 . ?
Au25 Au31 2.8580 . ?
Au26 Au27 2.7317 . ?
Au26 Au34 2.8480 . ?
Au26 Au45 2.8528 . ?
Au26 Au29 2.8977 . ?
Au26 Au31 2.9257 . ?
Au26 Au30 3.0124 . ?
Au26 Au35 3.1341 . ?
Au27 Au45 2.7542 . ?
Au27 Au35 2.7910 . ?
Au27 Au28 2.8214 . ?
Au27 Au29 2.8985 . ?
Au27 Au30 2.9032 . ?
Au27 Au38 3.0988 . ?
Au28 Au29 2.7489 . ?
Au28 Au33 2.8545 . ?
Au29 Au31 2.7409 . ?
Au29 Au33 2.7423 . ?
Au29 Au45 2.8014 . ?
Au29 Au34 2.8271 . ?
Au29 Au30 3.0116 . ?
Au29 Au32 3.1606 . ?
Au30 Au31 2.8807 . ?
Au31 Au34 2.7346 . ?
Au31 Au32 2.7968 . ?
Au31 Au4A 2.9693 . ?
Au31 Au41 3.2658 . ?
Au32 C1_8 2.2633 . ?
Au32 Au41 3.0082 . ?
Au32 Au33 3.0494 . ?
Au32 Au4A 3.1490 . ?
Au33 C1_5 2.2226 . ?
Au33 C2_5 2.3664 . ?
Au33 Au37 3.3309 . ?
Au34 C1_32 2.1581 . ?
Au34 C2_32 2.6276 . ?
Au34 Au4A 3.1999 . ?
Au34 Au45 3.2506 . ?
Au34 Au41 3.3031 . ?
Au35 C1_14 2.1584 . ?
Au35 Au38 3.0999 . ?
Au36 C1_25 1.9582 . ?
Au36 C1_28 2.0352 . ?
Au37 C1_2 1.9584 . ?
Au37 C1_5 2.0317 . ?
Au38 C1_10 1.9682 . ?
Au38 C1_14 2.0506 . ?
Au38 Au45 3.2062 . ?
Au39 C1_21 1.9412 . ?
Au39 C1_3 2.0342 . ?
Au40 C1_18 1.9666 . ?
Au40 C1_24 2.0558 . ?
Au41 C1_8 1.8200 . ?
Au41 C1_22 2.1614 . ?
Au4A C1_22 1.7448 . ?
Au4A C1_8 2.3042 . ?
Au42 C1_20 1.9344 . ?
Au42 C1_4 1.9659 . ?
Au43 C1_1 1.9826 . ?
Au43 C1_19 1.9853 . ?
Au44 C1_11 1.9389 . ?
Au44 C1_9 1.9976 . ?
Au45 C1_29 2.2347 . ?
C1_1 C2_1 1.2393 . ?
C2_1 C3_1 1.4481 . ?
C3_1 C4_1 1.3900 . ?
C3_1 C8_1 1.3900 . ?
C4_1 C5_1 1.3900 . ?
C5_1 C6_1 1.3900 . ?
C6_1 C7_1 1.3900 . ?
C6_1 C10_1 1.5011 . ?
C7_1 C8_1 1.3900 . ?
C8_1 C9_1 1.4951 . ?
C1_2 C2_2 1.2366 . ?
C2_2 C3_2 1.4393 . ?
C3_2 C4_2 1.3474 . ?
C3_2 C8_2 1.3877 . ?
C4_2 C5_2 1.3818 . ?
C5_2 C6_2 1.3846 . ?
C6_2 C7_2 1.3647 . ?
C6_2 C10_2 1.5053 . ?
C7_2 C8_2 1.3833 . ?
C8_2 C9_2 1.5016 . ?
C1_3 C2_3 1.2087 . ?
C2_3 C3_3 1.4401 . ?
C3_3 C4_3 1.3496 . ?
C3_3 C8_3 1.3825 . ?
C4_3 C5_3 1.3754 . ?
C5_3 C6_3 1.3699 . ?
C6_3 C7_3 1.3623 . ?
C6_3 C10_3 1.4987 . ?
C7_3 C8_3 1.3764 . ?
C8_3 C9_3 1.4957 . ?
C1_4 C2_4 1.2375 . ?
C2_4 C3_4 1.4505 . ?
C3_4 C4_4 1.3577 . ?
C3_4 C8_4 1.3764 . ?
C4_4 C5_4 1.3750 . ?
C5_4 C6_4 1.3761 . ?
C6_4 C7_4 1.3610 . ?
C6_4 C10_4 1.4995 . ?
C7_4 C8_4 1.3708 . ?
C8_4 C9_4 1.5022 . ?
C1_5 C2_5 1.2194 . ?
C2_5 C3_5 1.4488 . ?
C3_5 C4_5 1.3724 . ?
C3_5 C8_5 1.3960 . ?
C4_5 C5_5 1.3961 . ?
C5_5 C6_5 1.3766 . ?
C6_5 C7_5 1.3671 . ?
C6_5 C10_5 1.5007 . ?
C7_5 C8_5 1.3847 . ?
C8_5 C9_5 1.5009 . ?
C1_6 C2_6 1.2144 . ?
C2_6 C3_6 1.4412 . ?
C3_6 C4_6 1.3478 . ?
C3_6 C8_6 1.3770 . ?
C4_6 C5_6 1.3737 . ?
C5_6 C6_6 1.3683 . ?
C6_6 C7_6 1.3633 . ?
C6_6 C10_6 1.5000 . ?
C7_6 C8_6 1.3652 . ?
C8_6 C9_6 1.4974 . ?
C1_7 C2_7 1.2291 . ?
C2_7 C3_7 1.4377 . ?
C3_7 C4_7 1.3633 . ?
C3_7 C8_7 1.3846 . ?
C4_7 C5_7 1.3800 . ?
C5_7 C6_7 1.3608 . ?
C6_7 C7_7 1.3633 . ?
C6_7 C10_7 1.4980 . ?
C7_7 C8_7 1.3777 . ?
C8_7 C9_7 1.5030 . ?
C1_8 C2_8 1.2115 . ?
C2_8 C3_8 1.4448 . ?
C3_8 C4_8 1.3626 . ?
C3_8 C8_8 1.3920 . ?
C4_8 C5_8 1.3905 . ?
C5_8 C6_8 1.3723 . ?
C6_8 C7_8 1.3501 . ?
C6_8 C10_8 1.4962 . ?
C7_8 C8_8 1.3851 . ?
C8_8 C9_8 1.4994 . ?
C1_9 C2_9 1.2130 . ?
C2_9 C3_9 1.4445 . ?
C3_9 C4_9 1.3389 . ?
C3_9 C8_9 1.3878 . ?
C4_9 C5_9 1.3772 . ?
C5_9 C6_9 1.3786 . ?
C6_9 C7_9 1.3652 . ?
C6_9 C10_9 1.4985 . ?
C7_9 C8_9 1.3833 . ?
C8_9 C9_9 1.5075 . ?
C1_10 C2_10 1.2111 . ?
C2_10 C3_10 1.4442 . ?
C3_10 C4_10 1.3596 . ?
C3_10 C8_10 1.3822 . ?
C4_10 C5_10 1.3869 . ?
C5_10 C6_10 1.3750 . ?
C6_10 C7_10 1.3694 . ?
C6_10 C10_10 1.5085 . ?
C7_10 C8_10 1.3727 . ?
C8_10 C9_10 1.4958 . ?
C1_11 C2_11 1.2328 . ?
C2_11 C3_11 1.4557 . ?
C3_11 C4_11 1.3534 . ?
C3_11 C8_11 1.3874 . ?
C4_11 C5_11 1.3746 . ?
C5_11 C6_11 1.3641 . ?
C6_11 C7_11 1.3557 . ?
C6_11 C10_11 1.4958 . ?
C7_11 C8_11 1.3837 . ?
C8_11 C9_11 1.5021 . ?
C1_12 C2_12 1.2295 . ?
C2_12 C3_12 1.4402 . ?
C3_12 C4_12 1.3606 . ?
C3_12 C8_12 1.3928 . ?
C4_12 C5_12 1.3928 . ?
C5_12 C6_12 1.3889 . ?
C6_12 C7_12 1.3650 . ?
C6_12 C10_12 1.4998 . ?
C7_12 C8_12 1.3917 . ?
C8_12 C9_12 1.5019 . ?
C1_13 C2_13 1.2263 . ?
C2_13 C3_13 1.4439 . ?
C3_13 C4_13 1.3439 . ?
C3_13 C8_13 1.3910 . ?
C4_13 C5_13 1.3683 . ?
C5_13 C6_13 1.3693 . ?
C6_13 C7_13 1.3635 . ?
C6_13 C10_13 1.5043 . ?
C7_13 C8_13 1.3793 . ?
C8_13 C9_13 1.5020 . ?
C1_14 C2_14 1.2261 . ?
C2_14 C3_14 1.4409 . ?
C3_14 C4_14 1.3616 . ?
C3_14 C8_14 1.3770 . ?
C4_14 C5_14 1.3975 . ?
C5_14 C6_14 1.3758 . ?
C6_14 C7_14 1.3654 . ?
C6_14 C10_14 1.4995 . ?
C7_14 C8_14 1.3834 . ?
C8_14 C9_14 1.4954 . ?
C1_15 C2_15 1.2101 . ?
C2_15 C3_15 1.4409 . ?
C3_15 C4_15 1.3597 . ?
C3_15 C8_15 1.3770 . ?
C4_15 C5_15 1.3852 . ?
C5_15 C6_15 1.3677 . ?
C6_15 C7_15 1.3726 . ?
C6_15 C10_15 1.4998 . ?
C7_15 C8_15 1.3823 . ?
C8_15 C9_15 1.4889 . ?
C1_16 C2_16 1.2199 . ?
C2_16 C3_16 1.4445 . ?
C3_16 C4_16 1.3515 . ?
C3_16 C8_16 1.3835 . ?
C4_16 C5_16 1.3823 . ?
C5_16 C6_16 1.3671 . ?
C6_16 C7_16 1.3665 . ?
C6_16 C10_16 1.4988 . ?
C7_16 C8_16 1.3901 . ?
C8_16 C9_16 1.5022 . ?
C1_17 C2_17 1.2086 . ?
C2_17 C3_17 1.4378 . ?
C3_17 C4_17 1.3480 . ?
C3_17 C8_17 1.3817 . ?
C4_17 C5_17 1.3982 . ?
C5_17 C6_17 1.3736 . ?
C6_17 C7_17 1.3694 . ?
C6_17 C10_17 1.5001 . ?
C7_17 C8_17 1.3787 . ?
C8_17 C9_17 1.4992 . ?
C1_18 C2_18 1.2235 . ?
C2_18 C3_18 1.4478 . ?
C3_18 C4_18 1.3715 . ?
C3_18 C8_18 1.3812 . ?
C4_18 C5_18 1.3946 . ?
C5_18 C6_18 1.3962 . ?
C6_18 C7_18 1.3815 . ?
C6_18 C10_18 1.5061 . ?
C7_18 C8_18 1.3706 . ?
C8_18 C9_18 1.4934 . ?
C1_19 C2_19 1.2317 . ?
C2_19 C3_19 1.4585 . ?
C3_19 C4_19 1.3603 . ?
C3_19 C8_19 1.3765 . ?
C4_19 C5_19 1.3884 . ?
C5_19 C6_19 1.3897 . ?
C6_19 C7_19 1.3699 . ?
C6_19 C10_19 1.5075 . ?
C7_19 C8_19 1.3894 . ?
C8_19 C9_19 1.4948 . ?
C1_20 C2_20 1.2290 . ?
C2_20 C3_20 1.4452 . ?
C3_20 C4_20 1.3577 . ?
C3_20 C8_20 1.3776 . ?
C4_20 C5_20 1.3830 . ?
C5_20 C6_20 1.3748 . ?
C6_20 C7_20 1.3645 . ?
C6_20 C10_20 1.5006 . ?
C7_20 C8_20 1.3855 . ?
C8_20 C9_20 1.5030 . ?
C1_21 C2_21 1.2399 . ?
C2_21 C3_21 1.4469 . ?
C3_21 C4_21 1.3472 . ?
C3_21 C8_21 1.3883 . ?
C4_21 C5_21 1.3855 . ?
C5_21 C6_21 1.3757 . ?
C6_21 C7_21 1.3711 . ?
C6_21 C10_21 1.5065 . ?
C7_21 C8_21 1.3775 . ?
C8_21 C9_21 1.4998 . ?
C1_22 C2_22 1.2535 . ?
C2_22 C3_22 1.4479 . ?
C3_22 C4_22 1.3156 . ?
C3_22 C8_22 1.3765 . ?
C4_22 C5_22 1.3672 . ?
C5_22 C6_22 1.3818 . ?
C6_22 C7_22 1.3625 . ?
C6_22 C10_22 1.5021 . ?
C7_22 C8_22 1.3822 . ?
C8_22 C9_22 1.4972 . ?
C1_23 C2_23 1.2115 . ?
C2_23 C3_23 1.4320 . ?
C3_23 C4_23 1.3398 . ?
C3_23 C8_23 1.3816 . ?
C4_23 C5_23 1.3928 . ?
C5_23 C6_23 1.3654 . ?
C6_23 C7_23 1.3695 . ?
C6_23 C10_23 1.5024 . ?
C7_23 C8_23 1.3763 . ?
C8_23 C9_23 1.4983 . ?
C1_24 C2_24 1.1678 . ?
C2_24 C3_24 1.4235 . ?
C3_24 C4_24 1.3900 . ?
C3_24 C8_24 1.3900 . ?
C4_24 C5_24 1.3900 . ?
C4_24 C9_24 1.5714 . ?
C5_24 C6_24 1.3900 . ?
C6_24 C7_24 1.3900 . ?
C6_24 C10_24 1.6165 . ?
C7_24 C8_24 1.3900 . ?
C1_25 C2_25 1.2214 . ?
C2_25 C3_25 1.4412 . ?
C3_25 C4_25 1.3344 . ?
C3_25 C8_25 1.3861 . ?
C4_25 C5_25 1.3767 . ?
C5_25 C6_25 1.3807 . ?
C6_25 C7_25 1.3735 . ?
C6_25 C10_25 1.5050 . ?
C7_25 C8_25 1.3846 . ?
C8_25 C9_25 1.4996 . ?
C1_27 C2_27 1.1491 . ?
C2_27 C3_27 1.9856 . ?
C3_27 C4_27 1.3900 . ?
C3_27 C8_27 1.3900 . ?
C3_27 C9_27 1.5782 . ?
C4_27 C9_27 1.3278 . ?
C4_27 C5_27 1.3900 . ?
C5_27 C6_27 1.3900 . ?
C5_27 C10_27 2.0177 . ?
C6_27 C10_27 1.3391 . ?
C6_27 C7_27 1.3900 . ?
C7_27 C8_27 1.3900 . ?
C1_26 C2_26 1.2307 . ?
C2_26 C3_26 1.4541 . ?
C3_26 C4_26 1.3589 . ?
C3_26 C8_26 1.4034 . ?
C4_26 C5_26 1.3772 . ?
C5_26 C6_26 1.3770 . ?
C6_26 C7_26 1.3692 . ?
C6_26 C10_26 1.5039 . ?
C7_26 C8_26 1.3887 . ?
C8_26 C9_26 1.4993 . ?
C1_28 C2_28 1.2380 . ?
C2_28 C3_28 1.4487 . ?
C3_28 C4_28 1.3558 . ?
C3_28 C8_28 1.3879 . ?
C4_28 C5_28 1.4019 . ?
C5_28 C6_28 1.3655 . ?
C6_28 C7_28 1.3510 . ?
C6_28 C10_28 1.4942 . ?
C7_28 C8_28 1.3966 . ?
C8_28 C9_28 1.5021 . ?
C1_29 C2_29 1.2191 . ?
C2_29 C3_29 1.4460 . ?
C3_29 C4_29 1.3581 . ?
C3_29 C8_29 1.3875 . ?
C4_29 C5_29 1.3860 . ?
C5_29 C6_29 1.3768 . ?
C6_29 C7_29 1.3583 . ?
C6_29 C10_29 1.5017 . ?
C7_29 C8_29 1.3842 . ?
C8_29 C9_29 1.4985 . ?
C1_30 C2_30 1.2406 . ?
C2_30 C3_30 1.4407 . ?
C3_30 C4_30 1.3536 . ?
C3_30 C8_30 1.4081 . ?
C4_30 C5_30 1.3910 . ?
C5_30 C6_30 1.3873 . ?
C6_30 C7_30 1.3773 . ?
C6_30 C10_30 1.5016 . ?
C7_30 C8_30 1.3855 . ?
C8_30 C9_30 1.5012 . ?
C1_31 C2_31 1.2197 . ?
C2_31 C3_31 1.4468 . ?
C3_31 C4_31 1.3557 . ?
C3_31 C8_31 1.3838 . ?
C4_31 C5_31 1.3757 . ?
C5_31 C6_31 1.3864 . ?
C6_31 C7_31 1.3639 . ?
C6_31 C10_31 1.5102 . ?
C7_31 C8_31 1.3694 . ?
C8_31 C9_31 1.4953 . ?
C1_33 C2_33 1.2270 . ?
C2_33 C3_33 1.4472 . ?
C3_33 C4_33 1.3603 . ?
C3_33 C8_33 1.3970 . ?
C4_33 C5_33 1.3914 . ?
C5_33 C6_33 1.3802 . ?
C6_33 C7_33 1.3625 . ?
C6_33 C10_33 1.4958 . ?
C7_33 C8_33 1.3920 . ?
C8_33 C9_33 1.5041 . ?
C1_32 C2_32 1.2214 . ?
C2_32 C3_32 1.4386 . ?
C3_32 C4_32 1.3233 . ?
C3_32 C8_32 1.3789 . ?
C4_32 C5_32 1.3547 . ?
C5_32 C6_32 1.3796 . ?
C6_32 C7_32 1.3751 . ?
C6_32 C10_32 1.5023 . ?
C7_32 C8_32 1.3980 . ?
C8_32 C9_32 1.4930 . ?
